data_1570115
loop_
_publ_author_name
'Fang, Jun-Jie'
'Liu, Zheng'
'Shen, Yang-Lin'
'Xie, Yun-Peng'
'Lu, Xing'

_publ_section_title
;
 Template-assisted synthesis of isomeric copper(i) clusters with tunable
 structures showing photophysical and electrochemical properties.
;
_journal_issue 44
_journal_name_full 'Chemical science'
_journal_page_first 12637
_journal_page_last 12644
_journal_paper_doi 10.1039/d3sc04682f
_journal_volume 14
_journal_year 2023
_chemical_formula_moiety 'C216 H276 Cu56 Na O48 P12, F'
_chemical_formula_sum 'C216 H276 Cu56 F Na O48 P12'
_chemical_formula_weight 7612.22
_space_group_crystal_system triclinic
_space_group_IT_number 2
_space_group_name_Hall '-P 1'
_space_group_name_H-M_alt 'P -1'
_atom_sites_solution_hydrogens mixed
_atom_sites_solution_primary iterative
_audit_creation_date 2022-12-05
_audit_creation_method
;
Olex2 1.5
(compiled 2022.04.07 svn.rca3783a0 for OlexSys, GUI svn.r6498)
;
_audit_update_record
;
2022-12-27 deposited with the CCDC.	2023-10-13 downloaded from the CCDC.
;
_cell_angle_alpha 64.034(3)
_cell_angle_beta 64.514(3)
_cell_angle_gamma 74.588(3)
_cell_formula_units_Z 1
_cell_length_a 19.933(2)
_cell_length_b 20.066(3)
_cell_length_c 20.977(3)
_cell_measurement_reflns_used 5394
_cell_measurement_temperature 273.15
_cell_measurement_theta_max 0.7454
_cell_measurement_theta_min 0.3775
_cell_volume 6778.3(16)
_computing_cell_refinement 'SAINT V8.40B (?, 2016)'
_computing_data_reduction 'SAINT V8.40B (?, 2016)'
_computing_molecular_graphics 'Olex2 1.5 (Dolomanov et al., 2009)'
_computing_publication_material 'Olex2 1.5 (Dolomanov et al., 2009)'
_computing_structure_refinement 'SHELXL 2018/3 (Sheldrick, 2015)'
_computing_structure_solution 'olex2.solve 1.5 (Bourhis et al., 2015)'
_diffrn_ambient_temperature 273.15
_diffrn_detector 'CCD area detector'
_diffrn_detector_area_resol_mean 5.6
_diffrn_detector_type 'Bruker SMART CCD 6000 area detector'
_diffrn_measured_fraction_theta_full 0.977
_diffrn_measured_fraction_theta_max 0.970
_diffrn_measurement_device 'three-circle diffractometer'
_diffrn_measurement_device_type 'Bruker SMART CCD 6000 area detector'
_diffrn_measurement_method '\w scans'
_diffrn_radiation_monochromator graphite
_diffrn_radiation_probe x-ray
_diffrn_radiation_type MoK\a
_diffrn_radiation_wavelength 0.71073
_diffrn_reflns_av_R_equivalents 0.0929
_diffrn_reflns_av_unetI/netI 0.2543
_diffrn_reflns_Laue_measured_fraction_full 0.977
_diffrn_reflns_Laue_measured_fraction_max 0.970
_diffrn_reflns_limit_h_max 24
_diffrn_reflns_limit_h_min -24
_diffrn_reflns_limit_k_max 25
_diffrn_reflns_limit_k_min -24
_diffrn_reflns_limit_l_max 19
_diffrn_reflns_limit_l_min -26
_diffrn_reflns_number 41055
_diffrn_reflns_point_group_measured_fraction_full 0.977
_diffrn_reflns_point_group_measured_fraction_max 0.970
_diffrn_reflns_theta_full 25.242
_diffrn_reflns_theta_max 26.522
_diffrn_reflns_theta_min 2.906
_diffrn_source 'sealed X-ray tube'
_diffrn_source_current 30.0
_diffrn_source_power 1.35
_diffrn_source_target Mo
_diffrn_source_type 'Incoatec I\ms'
_diffrn_source_voltage 45.0
_diffrn_standards_number 0
_exptl_absorpt_coefficient_mu 4.417
_exptl_absorpt_correction_T_max 0.7454
_exptl_absorpt_correction_T_min 0.3775
_exptl_absorpt_correction_type multi-scan
_exptl_crystal_colour 'clear yellowish yellow'
_exptl_crystal_colour_lustre clear
_exptl_crystal_colour_modifier yellowish
_exptl_crystal_colour_primary yellow
_exptl_crystal_density_diffrn 1.865
_exptl_crystal_description block
_exptl_crystal_F_000 3780
_exptl_crystal_preparation Solvothermal
_exptl_crystal_recrystallization_method Solvothermal
_exptl_crystal_size_max 0.12
_exptl_crystal_size_mid 0.11
_exptl_crystal_size_min 0.1
_refine_diff_density_max 0.788
_refine_diff_density_min -0.738
_refine_diff_density_rms 0.143
_refine_ls_extinction_method none
_refine_ls_goodness_of_fit_ref 0.954
_refine_ls_hydrogen_treatment constr
_refine_ls_matrix_type full
_refine_ls_number_parameters 1632
_refine_ls_number_reflns 27312
_refine_ls_number_restraints 1247
_refine_ls_restrained_S_all 0.940
_refine_ls_R_factor_all 0.2543
_refine_ls_R_factor_gt 0.0841
_refine_ls_shift/su_max 0.000
_refine_ls_shift/su_mean 0.000
_refine_ls_structure_factor_coef Fsqd
_refine_ls_weighting_details 'w=1/[\s^2^(Fo^2^)+(0.0978P)^2^] where P=(Fo^2^+2Fc^2^)/3'
_refine_ls_weighting_scheme calc
_refine_ls_wR_factor_gt 0.1866
_refine_ls_wR_factor_ref 0.2534
_reflns_Friedel_coverage 0.000
_reflns_number_gt 9375
_reflns_number_total 27312
_reflns_threshold_expression 'I > 2\s(I)'
_cod_data_source_file d3sc04682f2.cif
_cod_data_source_block 2219464
_cod_depositor_comments 'Adding full bibliography for 1570109--1570116.cif.'
_cod_original_cell_volume 6778.3(15)
_cod_database_code 1570115
_shelx_shelxl_version_number 2018/3
_shelx_space_group_comment
;
The symmetry employed for this shelxl refinement is uniquely defined
by the following loop, which should always be used as a source of
symmetry information in preference to the above space-group names.
They are only intended as comments.
;
_shelx_estimated_absorpt_t_max 0.666
_shelx_estimated_absorpt_t_min 0.619
_smtbx_masks_void_probe_radius 1.2
_smtbx_masks_void_truncation_radius 1.2
_olex2_exptl_crystal_mounting_method MiteGen
_olex2_submission_special_instructions 'No special instructions were received'

loop_
_space_group_symop_operation_xyz
'x, y, z'
'-x, -y, -z'

loop_
_atom_site_label
_atom_site_type_symbol
_atom_site_fract_x
_atom_site_fract_y
_atom_site_fract_z
_atom_site_U_iso_or_equiv
_atom_site_adp_type
_atom_site_occupancy
_atom_site_site_symmetry_order
_atom_site_calc_flag
_atom_site_refinement_flags_posn
_atom_site_refinement_flags_adp
_atom_site_refinement_flags_occupancy
_atom_site_disorder_assembly
_atom_site_disorder_group
Cu1 Cu 0.44233(10) 0.58827(10) 0.34822(10) 0.0483(5) Uani 1 1 d . . . . .
Cu2 Cu 0.37161(10) 0.41807(11) 0.49725(10) 0.0482(5) Uani 1 1 d . . . . .
Cu3 Cu 0.49447(10) 0.69172(10) 0.41775(10) 0.0474(5) Uani 1 1 d . . . . .
Cu4 Cu 0.57451(11) 0.21117(10) 0.47509(10) 0.0511(5) Uani 1 1 d . . . . .
Cu5 Cu 0.56347(11) 0.64682(10) 0.17953(10) 0.0517(5) Uani 1 1 d . . . . .
Cu6 Cu 0.70279(11) 0.44674(11) 0.32664(10) 0.0573(6) Uani 1 1 d . . . . .
Cu7 Cu 0.37994(11) 0.72920(10) 0.37403(10) 0.0546(5) Uani 1 1 d . . . . .
Cu8 Cu 0.60009(11) 0.49397(11) 0.24740(10) 0.0577(6) Uani 1 1 d . . . . .
Cu9 Cu 0.65466(11) 0.70068(11) 0.37713(11) 0.0574(6) Uani 1 1 d . . . . .
Cu10 Cu 0.37371(11) 0.69949(11) 0.27177(11) 0.0579(6) Uani 1 1 d . . . . .
Cu11 Cu 0.32015(11) 0.38778(11) 0.42092(11) 0.0567(5) Uani 1 1 d . . . . .
Cu12 Cu 0.48213(11) 0.28417(11) 0.34928(11) 0.0569(5) Uani 1 1 d . . . . .
Cu13 Cu 0.19847(10) 0.48859(11) 0.53214(11) 0.0557(5) Uani 1 1 d . . . . .
Cu14 Cu 0.68434(11) 0.30004(11) 0.44163(12) 0.0606(6) Uani 1 1 d . . . . .
Cu15 Cu 0.56342(11) 0.81074(11) 0.34343(10) 0.0576(6) Uani 1 1 d . . . . .
Cu16 Cu 0.66195(11) 0.76714(11) 0.17934(10) 0.0586(6) Uani 1 1 d . . . . .
Cu17 Cu 0.51287(12) 0.79837(11) 0.26290(11) 0.0637(6) Uani 1 1 d . . . . .
Cu18 Cu 0.19914(11) 0.67459(12) 0.41504(12) 0.0653(6) Uani 1 1 d . . . . .
Cu19 Cu 0.37051(12) 0.26826(12) 0.49430(12) 0.0652(6) Uani 1 1 d . . . . .
Cu20 Cu 0.73665(12) 0.48949(12) 0.17606(11) 0.0687(6) Uani 1 1 d . . . . .
Cu21 Cu 0.30136(12) 0.59397(11) 0.32832(13) 0.0687(6) Uani 1 1 d . . . . .
Cu22 Cu 0.75791(15) 0.31132(16) 0.30751(16) 0.0684(7) Uani 0.9 1 d . . P A 1
Cu23 Cu 0.7557(18) 0.5599(17) 0.3337(18) 0.064(7) Uani 0.23(5) 1 d . . P A 1
Cu24 Cu 0.81308(17) 0.5933(3) 0.18369(15) 0.0716(15) Uani 0.910(11) 1 d . . P A 1
Cu25 Cu 0.15717(13) 0.53367(14) 0.70675(17) 0.0768(8) Uani 0.92 1 d . . P B 1
Cu26 Cu 0.1586(2) 0.6953(4) 0.6077(6) 0.074(2) Uani 0.79(2) 1 d . . P B 1
P1 P 0.6042(2) 0.6140(2) 0.31423(19) 0.0364(9) Uani 1 1 d . . . . .
P2 P 0.3184(2) 0.5796(2) 0.49589(19) 0.0364(9) Uani 1 1 d . . . . .
P3 P 0.5304(2) 0.3773(2) 0.4091(2) 0.0375(9) Uani 1 1 d . . . . .
Cu27 Cu 0.6289(9) 0.3680(3) 0.2079(3) 0.065(3) Uani 0.57(2) 1 d . . P A 1
Na1 Na 0.500000 0.500000 0.500000 0.0269(16) Uani 1 2 d S . P . .
P4 P 0.6456(3) 0.2164(2) 0.3085(2) 0.0561(12) Uani 1 1 d . . . . .
P5 P 0.0839(2) 0.6139(3) 0.5747(3) 0.0653(14) Uani 1 1 d . . . . .
P6 P 0.7306(3) 0.6713(3) 0.0802(2) 0.0607(13) Uani 1 1 d . . . . .
O1 O 0.3897(4) 0.5373(5) 0.4579(5) 0.042(2) Uani 1 1 d . . . . .
O2 O 0.5264(5) 0.6124(5) 0.3766(5) 0.044(2) Uani 1 1 d . . . . .
O3 O 0.5123(5) 0.4379(5) 0.3398(5) 0.043(2) Uani 1 1 d . . . . .
O4 O 0.6608(5) 0.6287(5) 0.3383(5) 0.044(2) Uani 1 1 d . . . . .
O5 O 0.6004(5) 0.6754(5) 0.2399(4) 0.042(2) Uani 1 1 d . . . . .
O6 O 0.3328(5) 0.6625(5) 0.4726(5) 0.052(3) Uani 1 1 d . . . . .
O7 O 0.2970(5) 0.5369(5) 0.5824(5) 0.047(3) Uani 1 1 d . . . . .
O8 O 0.6256(5) 0.5393(5) 0.3053(5) 0.047(3) Uani 1 1 d . . . . .
O9 O 0.6097(5) 0.3786(5) 0.3993(5) 0.050(3) Uani 1 1 d . . . . .
O10 O 0.5191(5) 0.3005(5) 0.4183(5) 0.052(3) Uani 1 1 d . . . . .
O11 O 0.6209(6) 0.1734(6) 0.3922(5) 0.072(3) Uani 1 1 d . . . . .
O12 O 0.2552(5) 0.5806(5) 0.4715(5) 0.049(3) Uani 1 1 d . . . . .
O13 O 0.6524(5) 0.6638(6) 0.0914(5) 0.061(3) Uani 1 1 d . . . . .
O14 O 0.6749(6) 0.1531(6) 0.2736(5) 0.079(4) Uani 1 1 d D . . . .
O15 O 0.1011(6) 0.5435(6) 0.5626(7) 0.076(4) Uani 1 1 d . . . . .
O16 O 0.7716(6) 0.5942(6) 0.1171(6) 0.067(3) Uani 1 1 d . . . . .
O17 O 0.1038(6) 0.6123(6) 0.6392(7) 0.073(3) Uani 1 1 d . . . . .
O18 O 0.1146(6) 0.6805(6) 0.5062(7) 0.084(4) Uani 1 1 d . . . . .
O19 O -0.0061(5) 0.6276(7) 0.6036(7) 0.081(4) Uani 1 1 d . . . . .
O20 O 0.7086(7) 0.2644(6) 0.2747(6) 0.080(4) Uani 1 1 d . . . . .
O21 O 0.5828(6) 0.2630(7) 0.2811(6) 0.088(4) Uani 1 1 d . . . . .
O22 O 0.7819(6) 0.6933(7) -0.0092(6) 0.081(4) Uani 1 1 d . . . . .
C01N C 0.4752(8) 0.6223(8) 0.1775(8) 0.044(4) Uani 1 1 d . . . . .
C52 C 0.3208(8) 0.4877(8) 0.3303(8) 0.042(4) Uani 1 1 d . . . . .
C51 C 0.2725(9) 0.3969(8) 0.5296(8) 0.048(4) Uani 1 1 d D . . . .
C01Q C 0.4610(9) 0.6188(10) 0.1146(9) 0.061(5) Uani 1 1 d . . . . .
O23 O 0.7386(6) 0.7298(7) 0.1036(6) 0.085(4) Uani 1 1 d . . . . .
C55 C 0.4543(9) 0.7862(9) 0.4208(9) 0.051(4) Uani 1 1 d . . . . .
C54 C 0.6498(9) 0.4735(8) 0.1584(8) 0.055(4) Uani 1 1 d . . . . .
C01U C 0.6065(10) 0.8416(8) 0.2294(9) 0.063(5) Uani 1 1 d . . . . .
C60 C 0.4612(8) 0.6144(8) 0.2443(9) 0.050(4) Uani 1 1 d . . . . .
C56 C 0.6375(8) 0.7874(8) 0.3945(8) 0.051(4) Uani 1 1 d . . . . .
C50 C 0.2071(8) 0.3794(8) 0.5605(8) 0.048(4) Uani 1 1 d D . . . .
C01Y C 0.6613(10) 0.8709(9) 0.1744(8) 0.063(5) Uani 1 1 d . . . . .
C59 C 0.4110(8) 0.7859(8) 0.2700(8) 0.051(4) Uani 1 1 d . . . . .
C020 C 0.3889(9) 0.2826(9) 0.3382(10) 0.065(5) Uani 1 1 d . . . . .
C021 C 0.4173(9) 0.8447(9) 0.4235(7) 0.055(4) Uani 1 1 d . . . . .
C53 C 0.3686(10) 0.3003(10) 0.3926(9) 0.065(5) Uani 1 1 d . . . . .
C57 C 0.8489(9) 0.5762(8) 0.2613(9) 0.060(5) Uani 1 1 d . . . . .
C024 C 0.8975(10) 0.6101(10) 0.2051(10) 0.066(5) Uani 1 1 d . . . . .
C025 C 0.1470(9) 0.3271(11) 0.6005(12) 0.074(6) Uani 1 1 d . . . . .
C58 C 0.7698(10) 0.2387(9) 0.4146(10) 0.065(5) Uani 1 1 d . . . . .
C027 C 0.4585(11) 0.5366(10) 0.1305(10) 0.097(7) Uani 1 1 d . . . . .
H02A H 0.491351 0.505392 0.156987 0.145 Uiso 1 1 calc R U . . .
H02B H 0.474087 0.530225 0.083148 0.145 Uiso 1 1 calc R U . . .
H02C H 0.408444 0.522970 0.161075 0.145 Uiso 1 1 calc R U . . .
C028 C 0.9676(17) 0.6467(16) 0.1473(17) 0.097(15) Uani 0.49(2) 1 d D U P A 1
C029 C 0.6357(9) 0.8395(10) 0.4163(9) 0.062(5) Uani 1 1 d . . . . .
C02A C 0.8310(10) 0.1992(9) 0.4037(11) 0.069(5) Uani 1 1 d . . . . .
C02B C 0.2629(10) 0.6989(10) 0.3067(11) 0.070(5) Uani 1 1 d . . . . .
C02C C 0.2606(10) 0.5083(10) 0.3230(10) 0.069(5) Uani 1 1 d . . . . .
C02D C 0.6734(10) 0.4538(10) 0.1018(9) 0.067(5) Uani 1 1 d . . . . .
C02E C 0.3749(12) 0.9206(10) 0.3969(10) 0.081(6) Uani 1 1 d . U . . .
C02F C 0.0705(9) 0.3675(11) 0.6131(15) 0.131(10) Uani 1 1 d . . . . .
H02D H 0.056640 0.384594 0.653744 0.197 Uiso 1 1 calc R U . . .
H02E H 0.035491 0.334505 0.626349 0.197 Uiso 1 1 calc R U . . .
H02F H 0.070291 0.409417 0.567449 0.197 Uiso 1 1 calc R U . . .
C02G C 0.9068(14) 0.3823(15) 0.1430(12) 0.117(8) Uani 1 1 d . U . . .
C02H C 0.4375(10) 0.8260(10) 0.2045(10) 0.070(5) Uani 1 1 d . . . . .
C02I C 0.7912(9) 0.4207(9) 0.2526(9) 0.057(4) Uani 1 1 d . . . . .
C02J C 0.2085(11) 0.7424(11) 0.3077(10) 0.079(6) Uani 1 1 d . . . . .
C02K C 0.1503(13) 0.8047(13) 0.2865(14) 0.100(7) Uani 1 1 d . . . . .
C02L C -0.0506(5) 0.6677(6) 0.6487(8) 0.085(6) Uani 1 1 d G U . . .
C02S C -0.0703(6) 0.6383(7) 0.7272(8) 0.105(7) Uani 1 1 d G U . . .
H02S H -0.051009 0.590537 0.751053 0.126 Uiso 1 1 calc R U . . .
C034 C -0.1187(7) 0.6801(9) 0.7701(6) 0.122(8) Uani 1 1 d G U . . .
H034 H -0.131886 0.660458 0.822649 0.146 Uiso 1 1 calc R U . . .
C035 C -0.1475(6) 0.7515(8) 0.7345(7) 0.129(8) Uani 1 1 d G U . . .
H035 H -0.179949 0.779486 0.763157 0.155 Uiso 1 1 calc R U . . .
C039 C -0.1279(5) 0.7809(6) 0.6559(7) 0.110(7) Uani 1 1 d G U . . .
C03G C -0.0794(4) 0.7390(6) 0.6130(6) 0.095(6) Uani 1 1 d G U . . .
C03O C -0.0598(7) 0.7684(9) 0.5345(6) 0.140(9) Uani 1 1 d G U . . .
H03O H -0.027330 0.740378 0.505781 0.168 Uiso 1 1 calc R U . . .
C03X C -0.0885(9) 0.8397(9) 0.4988(7) 0.185(13) Uani 1 1 d G U . . .
H03X H -0.075391 0.859407 0.446286 0.222 Uiso 1 1 calc R U . . .
C047 C -0.1370(9) 0.8816(7) 0.5417(10) 0.189(13) Uani 1 1 d G U . . .
H047 H -0.156269 0.929330 0.517879 0.226 Uiso 1 1 calc R U . . .
C04E C -0.1567(7) 0.8522(6) 0.6203(10) 0.169(11) Uani 1 1 d G U . . .
H04E H -0.189085 0.880226 0.648967 0.203 Uiso 1 1 calc R U . . .
C02M C 0.7351(8) 0.1538(13) 0.2094(8) 0.118(8) Uani 0.512(12) 1 d DG U P C 1
C64 C 0.8066(9) 0.1339(13) 0.2118(11) 0.127(9) Uani 0.512(12) 1 d DG U P C 1
H64 H 0.813697 0.122729 0.256520 0.152 Uiso 0.512(12) 1 calc R U P C 1
C65 C 0.8675(8) 0.1306(14) 0.1472(13) 0.138(9) Uani 0.512(12) 1 d G U P C 1
H65 H 0.915300 0.117273 0.148764 0.166 Uiso 0.512(12) 1 calc R U P C 1
C03S C 0.8569(9) 0.1473(14) 0.0803(11) 0.131(9) Uani 0.512(12) 1 d G U P C 1
H03S H 0.897611 0.145090 0.037116 0.157 Uiso 0.512(12) 1 calc R U P C 1
C66 C 0.7854(10) 0.1672(9) 0.0780(8) 0.122(7) Uani 0.512(12) 1 d G U P C 1
C67 C 0.7245(9) 0.1705(9) 0.1425(8) 0.120(7) Uani 0.512(12) 1 d DG U P C 1
C68 C 0.6531(10) 0.1904(14) 0.1402(11) 0.125(8) Uani 0.512(12) 1 d G U P C 1
H68 H 0.612331 0.192604 0.183408 0.150 Uiso 0.512(12) 1 calc R U P C 1
C69 C 0.6425(14) 0.2071(14) 0.0733(13) 0.137(8) Uani 0.512(12) 1 d G U P C 1
H69 H 0.594638 0.220422 0.071761 0.165 Uiso 0.512(12) 1 calc R U P C 1
C70 C 0.7033(17) 0.2038(13) 0.0088(10) 0.144(8) Uani 0.512(12) 1 d G U P C 1
H70 H 0.696240 0.214967 -0.035997 0.172 Uiso 0.512(12) 1 calc R U P C 1
C04F C 0.7748(15) 0.1839(13) 0.0111(8) 0.129(8) Uani 0.512(12) 1 d G U P C 1
H04F H 0.815534 0.181694 -0.032109 0.155 Uiso 0.512(12) 1 calc R U P C 1
C02N C 0.6386(15) 0.9096(13) 0.4207(17) 0.117(8) Uani 1 1 d . U . . .
C02O C 0.3865(11) 0.6568(12) 0.1135(12) 0.115(8) Uani 1 1 d . . . . .
H02G H 0.348842 0.634573 0.161987 0.172 Uiso 1 1 calc R U . . .
H02H H 0.377102 0.651924 0.074567 0.172 Uiso 1 1 calc R U . . .
H02I H 0.385284 0.708654 0.103050 0.172 Uiso 1 1 calc R U . . .
C02P C 0.7263(8) 0.8990(7) -0.1719(7) 0.168(10) Uani 1 1 d G U . . .
H02P H 0.718521 0.944385 -0.208863 0.201 Uiso 1 1 calc R U . . .
C02Y C 0.6755(7) 0.8462(10) -0.1357(9) 0.147(9) Uani 1 1 d G U . . .
H02Y H 0.633626 0.856230 -0.148573 0.177 Uiso 1 1 calc R U . . .
C03B C 0.6871(8) 0.7784(8) -0.0804(8) 0.125(7) Uani 1 1 d G U . . .
H03B H 0.653085 0.743094 -0.056269 0.150 Uiso 1 1 calc R U . . .
C03D C 0.7496(8) 0.7635(6) -0.0613(6) 0.141(8) Uani 1 1 d G U . . .
C03F C 0.8005(7) 0.8163(6) -0.0974(5) 0.134(7) Uani 1 1 d G U . . .
C03P C 0.7888(7) 0.8841(6) -0.1527(5) 0.137(8) Uani 1 1 d G U . . .
C03Q C 0.8397(9) 0.9369(7) -0.1888(8) 0.170(9) Uani 1 1 d G U . . .
H03Q H 0.831906 0.982234 -0.225805 0.204 Uiso 1 1 calc R U . . .
C04B C 0.9022(8) 0.9219(9) -0.1696(10) 0.198(10) Uani 1 1 d G U . . .
H04B H 0.936262 0.957255 -0.193792 0.237 Uiso 1 1 calc R U . . .
C04G C 0.9139(8) 0.8541(10) -0.1143(10) 0.183(10) Uani 1 1 d G U . . .
H04G H 0.955724 0.844119 -0.101490 0.219 Uiso 1 1 calc R U . . .
C63 C 0.8630(8) 0.8013(8) -0.0782(8) 0.146(8) Uani 1 1 d G U . . .
H63 H 0.870830 0.755963 -0.041198 0.176 Uiso 1 1 calc R U . . .
C02Q C 0.8955(12) 0.1373(13) 0.4003(17) 0.115(8) Uani 1 1 d . U . . .
C02R C 0.1888(13) 0.5205(15) 0.3075(17) 0.115(7) Uani 1 1 d . U . . .
C02T C 0.5228(13) 0.6545(13) 0.0391(10) 0.135(10) Uani 1 1 d . . . . .
H02J H 0.549557 0.682751 0.045896 0.203 Uiso 1 1 calc R U . . .
H02K H 0.501199 0.686874 0.001652 0.203 Uiso 1 1 calc R U . . .
H02L H 0.556571 0.616270 0.022440 0.203 Uiso 1 1 calc R U . . .
C02U C 0.4548(11) 0.8802(10) 0.1209(11) 0.088(6) Uani 1 1 d D . . . .
C02V C 0.1539(10) 0.2676(11) 0.6718(12) 0.097(7) Uani 1 1 d . . . . .
H02M H 0.201653 0.239347 0.660163 0.145 Uiso 1 1 calc R U . . .
H02N H 0.115042 0.235294 0.695273 0.145 Uiso 1 1 calc R U . . .
H02O H 0.149455 0.289710 0.705954 0.145 Uiso 1 1 calc R U . . .
C02W C 0.7164(18) 0.9236(15) 0.1217(16) 0.135(9) Uani 1 1 d . U . . .
C02X C 0.0764(10) 0.7737(12) 0.3129(13) 0.116(9) Uani 1 1 d . . . . .
H02Q H 0.083844 0.740682 0.287840 0.174 Uiso 1 1 calc R U . . .
H02R H 0.039794 0.813984 0.300397 0.174 Uiso 1 1 calc R U . . .
H02T H 0.059417 0.746882 0.366917 0.174 Uiso 1 1 calc R U . . .
C02Z C 0.6978(15) 0.4511(14) 0.0259(13) 0.111(6) Uani 1 1 d . U . . .
C030 C 0.3864(16) 0.2665(17) 0.2727(15) 0.122(7) Uani 1 1 d . U . . .
C031 C 0.3449(12) 0.9554(11) 0.4577(13) 0.120(8) Uani 1 1 d . U . . .
H03A H 0.307917 0.926027 0.502375 0.180 Uiso 1 1 calc R U . . .
H03C H 0.322787 1.005166 0.438156 0.180 Uiso 1 1 calc R U . . .
H03D H 0.385199 0.956760 0.470472 0.180 Uiso 1 1 calc R U . . .
C032 C 0.8953(12) 0.3145(12) 0.1325(11) 0.119(8) Uani 1 1 d . U . . .
H03E H 0.904916 0.269299 0.171433 0.179 Uiso 1 1 calc R U . . .
H03F H 0.929061 0.313905 0.083440 0.179 Uiso 1 1 calc R U . . .
H03G H 0.844829 0.318596 0.136014 0.179 Uiso 1 1 calc R U . . .
C033 C 0.5269(13) 0.8468(12) 0.0736(10) 0.131(9) Uani 1 1 d D . . . .
H03H H 0.533375 0.871523 0.020686 0.196 Uiso 1 1 calc R U . . .
H03I H 0.523884 0.794640 0.089083 0.196 Uiso 1 1 calc R U . . .
H03J H 0.568570 0.853147 0.081183 0.196 Uiso 1 1 calc R U . . .
C036 C 0.3078(11) 0.9095(10) 0.3864(12) 0.098(7) Uani 1 1 d . U . . .
H03K H 0.324779 0.885991 0.350214 0.147 Uiso 1 1 calc R U . . .
H03L H 0.281150 0.956980 0.368203 0.147 Uiso 1 1 calc R U . . .
H03M H 0.275208 0.878602 0.434282 0.147 Uiso 1 1 calc R U . . .
C037 C 0.8395(10) 0.4033(11) 0.2029(10) 0.083(6) Uani 1 1 d . . . . .
C038 C 0.1563(12) 0.2886(13) 0.5466(14) 0.138(10) Uani 1 1 d . . . . .
H03N H 0.136782 0.322500 0.507871 0.207 Uiso 1 1 calc R U . . .
H03P H 0.129651 0.245012 0.575319 0.207 Uiso 1 1 calc R U . . .
H03R H 0.208319 0.274614 0.523281 0.207 Uiso 1 1 calc R U . . .
C03A C 0.9139(13) 0.4479(11) 0.0692(11) 0.174(13) Uani 1 1 d . U . . .
H03T H 0.964042 0.461802 0.045682 0.261 Uiso 1 1 d R U . . .
H03U H 0.879522 0.489102 0.079002 0.261 Uiso 1 1 d R U . . .
H03V H 0.903472 0.434662 0.035832 0.261 Uiso 1 1 d R U . . .
C03C C 0.7200(14) 0.9436(15) 0.0428(14) 0.169(12) Uani 1 1 d . U . . .
H03W H 0.744420 0.988294 0.009520 0.253 Uiso 1 1 calc R U . . .
H03Y H 0.670305 0.951418 0.042889 0.253 Uiso 1 1 calc R U . . .
H H 0.747547 0.903782 0.025398 0.253 Uiso 1 1 calc DR U . . .
C03E C 0.5705(14) 0.9193(14) 0.4916(16) 0.154(9) Uani 1 1 d . U . . .
H03Z H 0.571932 0.877063 0.536681 0.230 Uiso 1 1 calc R U . . .
HA H 0.524762 0.923142 0.484869 0.230 Uiso 1 1 calc R U . . .
HB H 0.573170 0.963757 0.496690 0.230 Uiso 1 1 calc R U . . .
C03H C 0.1320(15) 0.8554(14) 0.3283(17) 0.164(13) Uani 1 1 d . . . . .
H03 H 0.114954 0.827191 0.382041 0.246 Uiso 1 1 calc R U . . .
HC H 0.093508 0.893382 0.316121 0.246 Uiso 1 1 calc R U . . .
HD H 0.175830 0.878143 0.313406 0.246 Uiso 1 1 calc R U . . .
C03I C 0.7604(12) 0.3867(12) 0.0188(12) 0.121(7) Uani 1 1 d . U . . .
H1 H 0.743343 0.349689 0.013371 0.182 Uiso 1 1 calc R U . . .
HE H 0.772976 0.364724 0.063581 0.182 Uiso 1 1 calc R U . . .
HF H 0.803711 0.405833 -0.025045 0.182 Uiso 1 1 calc R U . . .
C03J C 0.9647(13) 0.1652(14) 0.3398(17) 0.174(13) Uani 1 1 d . U . . .
H2 H 0.983506 0.194534 0.353224 0.261 Uiso 1 1 calc R U . . .
HG H 0.955514 0.195385 0.293523 0.261 Uiso 1 1 calc R U . . .
HH H 1.000697 0.123991 0.332640 0.261 Uiso 1 1 calc R U . . .
C03K C 0.4268(14) 0.9699(12) 0.3262(14) 0.162(12) Uani 1 1 d . U . . .
H3 H 0.448999 0.997364 0.338706 0.243 Uiso 1 1 calc R U . . .
HI H 0.399923 1.003996 0.294139 0.243 Uiso 1 1 calc R U . . .
HJ H 0.465282 0.940409 0.300035 0.243 Uiso 1 1 calc R U . . .
C03L C 0.6336(14) 0.4497(14) 0.0121(13) 0.147(8) Uani 1 1 d . U . . .
H4 H 0.649562 0.443173 -0.035163 0.220 Uiso 1 1 calc R U . . .
HK H 0.602562 0.495735 0.009618 0.220 Uiso 1 1 calc R U . . .
HL H 0.605756 0.409109 0.052738 0.220 Uiso 1 1 calc R U . . .
C03M C 0.4651(15) 0.9552(11) 0.1172(10) 0.164(13) Uani 1 1 d D . . . .
H5 H 0.502233 0.947983 0.137924 0.245 Uiso 1 1 d R U . . .
HM H 0.418623 0.975233 0.146134 0.245 Uiso 1 1 d R U . . .
HN H 0.480953 0.989183 0.065204 0.245 Uiso 1 1 d R U . . .
C03N C 0.3866(12) 0.8919(13) 0.1015(11) 0.144(11) Uani 1 1 d D . . . .
H6 H 0.397363 0.922410 0.048607 0.216 Uiso 1 1 d R U . . .
HO H 0.345613 0.916080 0.131907 0.216 Uiso 1 1 d R U . . .
HP H 0.373743 0.844540 0.111637 0.216 Uiso 1 1 d R U . . .
C03R C 0.7864(17) 0.8869(19) 0.1180(18) 0.224(16) Uani 1 1 d . U . . .
H7 H 0.783575 0.836470 0.126556 0.336 Uiso 1 1 d R U . . .
HQ H 0.800965 0.887160 0.155986 0.336 Uiso 1 1 d R U . . .
HR H 0.822675 0.909330 0.068496 0.336 Uiso 1 1 d DR U . . .
C03T C 1.029(2) 0.629(3) 0.180(2) 0.115(14) Uani 0.49(2) 1 d D U P A 1
H8 H 1.010439 0.644328 0.222332 0.173 Uiso 0.49(2) 1 calc R U P A 1
HS H 1.071478 0.655375 0.141187 0.173 Uiso 0.49(2) 1 calc R U P A 1
HT H 1.043791 0.576491 0.196104 0.173 Uiso 0.49(2) 1 calc R U P A 1
C03U C 0.9768(11) 0.3744(16) 0.1574(15) 0.164(12) Uani 1 1 d . U . . .
H9 H 0.972775 0.336793 0.206677 0.246 Uiso 1 1 calc R U . . .
HU H 0.983255 0.421023 0.155594 0.246 Uiso 1 1 calc R U . . .
HV H 1.019029 0.360359 0.119185 0.246 Uiso 1 1 calc R U . . .
C03V C 0.9098(15) 0.1031(16) 0.4729(17) 0.182(14) Uani 1 1 d . U . . .
H10 H 0.948544 0.062819 0.470690 0.273 Uiso 1 1 calc R U . . .
HW H 0.864936 0.084400 0.514571 0.273 Uiso 1 1 calc R U . . .
HX H 0.925020 0.139890 0.480272 0.273 Uiso 1 1 calc R U . . .
C03W C 0.7073(15) 0.9077(14) 0.4342(18) 0.176(11) Uani 1 1 d . U . . .
H11 H 0.709540 0.955338 0.433250 0.263 Uiso 1 1 calc R U . . .
HY H 0.750791 0.896481 0.395074 0.263 Uiso 1 1 calc R U . . .
HZ H 0.705453 0.870102 0.482881 0.263 Uiso 1 1 calc R U . . .
C03Y C 0.4320(16) 0.3147(15) 0.1999(12) 0.161(11) Uani 1 1 d . U . . .
H12 H 0.414457 0.320611 0.161509 0.241 Uiso 1 1 calc R U . . .
H14 H 0.482868 0.293130 0.188027 0.241 Uiso 1 1 calc R U . . .
H15 H 0.429023 0.362402 0.201702 0.241 Uiso 1 1 calc R U . . .
C03Z C 0.1791(14) 0.4482(16) 0.3059(19) 0.189(11) Uani 1 1 d . U . . .
H13 H 0.203853 0.406871 0.335977 0.283 Uiso 1 1 calc R U . . .
H16 H 0.200387 0.450512 0.254395 0.283 Uiso 1 1 calc R U . . .
H17 H 0.126873 0.441776 0.326346 0.283 Uiso 1 1 calc R U . . .
C040 C 0.1798(15) 0.8532(14) 0.2032(15) 0.203(17) Uani 1 1 d . . . . .
H04A H 0.185111 0.901718 0.197876 0.304 Uiso 1 1 calc R U . . .
H04C H 0.145490 0.857589 0.180178 0.304 Uiso 1 1 calc R U . . .
H04D H 0.227454 0.831142 0.178463 0.304 Uiso 1 1 calc R U . . .
C041 C 0.6268(17) 0.9752(13) 0.3508(17) 0.187(13) Uani 1 1 d . U . . .
H04H H 0.587322 0.966604 0.341518 0.281 Uiso 1 1 calc R U . . .
H04I H 0.672049 0.979347 0.307124 0.281 Uiso 1 1 calc R U . . .
H04J H 0.613766 1.020480 0.360327 0.281 Uiso 1 1 calc R U . . .
C61 C 0.1275(13) 0.5339(16) 0.3749(18) 0.183(12) Uani 1 1 d . U . . .
H61A H 0.086006 0.563237 0.360681 0.275 Uiso 1 1 calc R U . . .
H61B H 0.145330 0.559972 0.392700 0.275 Uiso 1 1 calc R U . . .
H61C H 0.111983 0.487040 0.414726 0.275 Uiso 1 1 calc R U . . .
C62 C 0.3085(15) 0.2805(18) 0.2806(15) 0.185(11) Uani 1 1 d . U . . .
H62A H 0.300321 0.328999 0.244573 0.278 Uiso 1 1 d R U . . .
H62B H 0.277581 0.278529 0.331213 0.278 Uiso 1 1 d R U . . .
H62C H 0.296011 0.243589 0.271063 0.278 Uiso 1 1 d R U . . .
C046 C 0.941(2) 0.7304(16) 0.124(3) 0.116(15) Uani 0.49(2) 1 d D U P A 1
H04K H 0.900651 0.740078 0.106746 0.174 Uiso 0.49(2) 1 d R U P A 1
H04L H 0.981851 0.758148 0.082856 0.174 Uiso 0.49(2) 1 d R U P A 1
H04M H 0.925011 0.745178 0.166135 0.174 Uiso 0.49(2) 1 d R U P A 1
C04A C 0.7350(14) 0.5250(13) -0.0329(13) 0.148(8) Uani 1 1 d . U . . .
H04N H 0.771945 0.531006 -0.018411 0.221 Uiso 1 1 calc R U . . .
H04O H 0.697475 0.566565 -0.033544 0.221 Uiso 1 1 calc R U . . .
H04P H 0.758221 0.522654 -0.082642 0.221 Uiso 1 1 calc R U . . .
C04C C 0.4046(18) 0.1855(15) 0.2897(16) 0.185(11) Uani 1 1 d . U . . .
H04Q H 0.360270 0.163217 0.305096 0.278 Uiso 1 1 calc R U . . .
H04R H 0.424028 0.163321 0.329906 0.278 Uiso 1 1 calc R U . . .
H04S H 0.441309 0.177327 0.244959 0.278 Uiso 1 1 calc R U . . .
C04D C 0.6925(18) 0.9902(14) 0.1346(17) 0.232(15) Uani 1 1 d . U . . .
H04T H 0.689124 1.029784 0.088642 0.348 Uiso 1 1 d R U . . .
H04U H 0.726443 1.001115 0.149432 0.348 Uiso 1 1 d R U . . .
H04V H 0.644044 0.985644 0.174242 0.348 Uiso 1 1 d R U . . .
O24 O 0.4796(5) 0.3921(5) 0.4815(5) 0.048(3) Uani 1 1 d . . . . .
C73 C 0.8709(15) 0.0810(13) 0.3882(18) 0.182(13) Uani 1 1 d . U . . .
H73A H 0.855791 0.105178 0.344954 0.272 Uiso 1 1 calc R U . . .
H73B H 0.829692 0.058093 0.432541 0.272 Uiso 1 1 calc R U . . .
H73C H 0.911557 0.043712 0.379274 0.272 Uiso 1 1 calc R U . . .
C72 C 0.997(2) 0.624(3) 0.078(2) 0.124(16) Uani 0.49(2) 1 d D U P A 1
H72A H 1.010666 0.570805 0.092849 0.187 Uiso 0.49(2) 1 d R U P A 1
H72B H 1.040696 0.649135 0.040479 0.187 Uiso 0.49(2) 1 d R U P A 1
H72C H 0.959217 0.637425 0.057069 0.187 Uiso 0.49(2) 1 d R U P A 1
C71 C 0.1844(14) 0.5907(16) 0.2427(16) 0.194(12) Uani 1 1 d . U . . .
H71A H 0.228270 0.590843 0.198661 0.291 Uiso 1 1 d R U . . .
H71B H 0.181900 0.632113 0.255222 0.291 Uiso 1 1 d R U . . .
H71C H 0.140850 0.594643 0.232101 0.291 Uiso 1 1 d R U . . .
F1 F 0.9910(18) 0.057(2) -0.100(3) 0.24(2) Uani 0.5 1 d . . P . .
Cu32 Cu 0.6742(10) 0.3679(3) 0.2064(4) 0.060(3) Uani 0.43(2) 1 d . . P A 2
Cu29 Cu 0.1662(8) 0.7225(12) 0.5562(19) 0.063(7) Uani 0.21(2) 1 d . . P B 2
Cu30 Cu 0.7574(5) 0.5607(6) 0.3484(9) 0.089(3) Uani 0.77(5) 1 d . . P A 2
Cu31 Cu 0.8004(11) 0.648(2) 0.1826(13) 0.048(11) Uani 0.090(11) 1 d . . P A 2
Cu28 Cu 0.41772(10) 0.47760(12) 0.32910(10) 0.0553(5) Uani 1 1 d . . . . .
C72A C 1.030(2) 0.5776(19) 0.135(3) 0.19(2) Uani 0.51(2) 1 d D U P A 2
H72D H 1.036612 0.548318 0.182428 0.278 Uiso 0.51(2) 1 calc R U P A 2
H72E H 1.076407 0.595066 0.096161 0.278 Uiso 0.51(2) 1 calc R U P A 2
H72F H 1.012155 0.547614 0.121015 0.278 Uiso 0.51(2) 1 calc R U P A 2
C0 C 0.9719(18) 0.6448(16) 0.1428(17) 0.100(15) Uani 0.51(2) 1 d D U P A 2
C1 C 0.960(3) 0.692(3) 0.067(2) 0.131(17) Uani 0.51(2) 1 d D U P A 2
H1A H 0.942661 0.662328 0.052720 0.196 Uiso 0.51(2) 1 calc R U P A 2
H1B H 1.006697 0.710064 0.027818 0.196 Uiso 0.51(2) 1 calc R U P A 2
H1C H 0.924036 0.733819 0.072071 0.196 Uiso 0.51(2) 1 calc R U P A 2
C2 C 0.999(3) 0.692(2) 0.166(2) 0.108(15) Uani 0.51(2) 1 d D U P A 2
H2A H 0.957759 0.724439 0.186198 0.162 Uiso 0.51(2) 1 d R U P A 2
H2B H 1.036579 0.722049 0.122778 0.162 Uiso 0.51(2) 1 d R U P A 2
H2C H 1.019749 0.660519 0.204738 0.162 Uiso 0.51(2) 1 d R U P A 2
Cu33 Cu 0.7329(16) 0.263(2) 0.3395(14) 0.117(13) Uani 0.1 1 d . . P A 2
Cu34 Cu 0.126(2) 0.5204(18) 0.683(2) 0.107(14) Uani 0.08 1 d . . P B 2
C3 C 0.7141(9) 0.1693(14) 0.1970(8) 0.109(7) Uani 0.488(12) 1 d DG U P C 2
C64A C 0.7886(10) 0.1830(15) 0.1658(11) 0.131(8) Uani 0.488(12) 1 d DG U P C 2
H64A H 0.810431 0.186522 0.195334 0.157 Uiso 0.488(12) 1 calc R U P C 2
C65A C 0.8306(10) 0.1914(14) 0.0904(11) 0.133(8) Uani 0.488(12) 1 d G U P C 2
H65A H 0.880443 0.200516 0.069509 0.160 Uiso 0.488(12) 1 calc R U P C 2
C4 C 0.7980(13) 0.1861(13) 0.0462(9) 0.124(8) Uani 0.488(12) 1 d G U P C 2
H4A H 0.826104 0.191680 -0.004242 0.148 Uiso 0.488(12) 1 calc R U P C 2
C66A C 0.7235(12) 0.1724(9) 0.0774(8) 0.129(7) Uani 0.488(12) 1 d G U P C 2
C67A C 0.6816(9) 0.1640(9) 0.1528(8) 0.128(7) Uani 0.488(12) 1 d DG U P C 2
C68A C 0.6071(10) 0.1503(13) 0.1840(11) 0.130(9) Uani 0.488(12) 1 d G U P C 2
H68A H 0.579021 0.144720 0.234424 0.156 Uiso 0.488(12) 1 calc R U P C 2
C69A C 0.5745(13) 0.1450(14) 0.1398(15) 0.143(10) Uani 0.488(12) 1 d G U P C 2
H69A H 0.524679 0.135883 0.160676 0.172 Uiso 0.488(12) 1 calc R U P C 2
C70A C 0.6165(17) 0.1534(15) 0.0644(15) 0.146(9) Uani 0.488(12) 1 d G U P C 2
H70A H 0.594688 0.149877 0.034851 0.175 Uiso 0.488(12) 1 calc R U P C 2
C5 C 0.6910(17) 0.1671(14) 0.0332(11) 0.139(9) Uani 0.488(12) 1 d G U P C 2
H5A H 0.719039 0.172707 -0.017227 0.167 Uiso 0.488(12) 1 calc R U P C 2

loop_
_atom_site_aniso_label
_atom_site_aniso_U_11
_atom_site_aniso_U_22
_atom_site_aniso_U_33
_atom_site_aniso_U_23
_atom_site_aniso_U_13
_atom_site_aniso_U_12
Cu1 0.0483(12) 0.0554(12) 0.0345(10) -0.0165(9) -0.0075(9) -0.0079(10)
Cu2 0.0390(11) 0.0684(13) 0.0389(10) -0.0266(10) -0.0083(9) -0.0060(10)
Cu3 0.0463(11) 0.0567(12) 0.0401(10) -0.0269(9) -0.0032(9) -0.0121(9)
Cu4 0.0583(13) 0.0554(12) 0.0357(10) -0.0197(9) -0.0082(9) -0.0100(10)
Cu5 0.0597(13) 0.0613(13) 0.0331(10) -0.0164(9) -0.0131(9) -0.0130(10)
Cu6 0.0520(13) 0.0737(14) 0.0390(11) -0.0252(10) -0.0062(10) -0.0052(11)
Cu7 0.0690(14) 0.0471(12) 0.0335(10) -0.0071(9) -0.0131(10) -0.0077(10)
Cu8 0.0666(14) 0.0689(14) 0.0330(10) -0.0215(10) -0.0082(10) -0.0121(11)
Cu9 0.0549(13) 0.0612(13) 0.0640(13) -0.0376(11) -0.0078(11) -0.0159(10)
Cu10 0.0609(13) 0.0632(14) 0.0515(12) -0.0171(11) -0.0239(11) -0.0100(11)
Cu11 0.0577(13) 0.0651(14) 0.0569(12) -0.0299(11) -0.0203(11) -0.0084(11)
Cu12 0.0573(13) 0.0737(14) 0.0539(12) -0.0395(11) -0.0162(10) -0.0068(11)
Cu13 0.0435(12) 0.0665(14) 0.0655(13) -0.0377(11) -0.0133(10) -0.0060(10)
Cu14 0.0547(13) 0.0682(14) 0.0678(13) -0.0410(12) -0.0190(11) 0.0028(11)
Cu15 0.0682(14) 0.0630(13) 0.0424(11) -0.0226(10) -0.0108(10) -0.0183(11)
Cu16 0.0725(14) 0.0570(13) 0.0361(10) -0.0167(10) -0.0041(10) -0.0184(11)
Cu17 0.0743(15) 0.0695(14) 0.0461(12) -0.0135(11) -0.0184(11) -0.0253(12)
Cu18 0.0565(13) 0.0709(15) 0.0697(14) -0.0236(12) -0.0294(12) -0.0008(11)
Cu19 0.0780(15) 0.0724(15) 0.0550(13) -0.0296(11) -0.0272(12) -0.0058(12)
Cu20 0.0704(15) 0.0907(17) 0.0426(11) -0.0237(12) -0.0059(11) -0.0312(13)
Cu21 0.0714(15) 0.0627(14) 0.0833(16) -0.0249(12) -0.0395(13) -0.0077(12)
Cu22 0.0650(19) 0.083(2) 0.0683(18) -0.0452(16) -0.0135(16) -0.0110(15)
Cu23 0.051(10) 0.099(16) 0.081(13) -0.076(17) -0.020(9) 0.003(10)
Cu24 0.0644(18) 0.090(4) 0.0664(17) -0.0311(18) -0.0216(14) -0.016(2)
Cu25 0.0507(16) 0.0762(18) 0.092(2) -0.0223(16) -0.0206(15) -0.0135(13)
Cu26 0.066(2) 0.080(3) 0.089(6) -0.041(4) -0.022(2) -0.0188(19)
P1 0.042(2) 0.042(2) 0.0247(18) -0.0128(17) -0.0073(17) -0.0108(18)
P2 0.035(2) 0.042(2) 0.0283(19) -0.0126(17) -0.0052(17) -0.0095(18)
P3 0.035(2) 0.051(2) 0.032(2) -0.0237(19) -0.0073(17) -0.0067(19)
Cu27 0.085(8) 0.059(3) 0.048(2) -0.019(2) -0.015(3) -0.017(3)
Na1 0.028(4) 0.023(4) 0.026(4) 0.000(3) -0.013(3) -0.007(3)
P4 0.065(3) 0.059(3) 0.045(2) -0.033(2) -0.010(2) -0.002(2)
P5 0.033(3) 0.070(3) 0.096(4) -0.044(3) -0.018(3) 0.002(2)
P6 0.077(3) 0.066(3) 0.023(2) -0.013(2) 0.007(2) -0.030(3)
O1 0.020(5) 0.050(6) 0.044(5) -0.024(5) 0.004(4) 0.000(4)
O2 0.034(6) 0.069(7) 0.038(5) -0.039(5) 0.004(4) -0.015(5)
O3 0.039(6) 0.051(6) 0.035(5) -0.018(5) -0.010(5) 0.000(5)
O4 0.038(6) 0.060(7) 0.046(6) -0.034(5) -0.007(5) -0.012(5)
O5 0.046(6) 0.053(6) 0.020(5) -0.006(4) -0.007(4) -0.017(5)
O6 0.060(7) 0.053(6) 0.033(5) -0.005(5) -0.009(5) -0.023(5)
O7 0.060(7) 0.043(6) 0.027(5) -0.006(5) -0.003(5) -0.023(5)
O8 0.055(6) 0.058(7) 0.054(6) -0.040(5) -0.027(5) 0.004(5)
O9 0.035(6) 0.058(7) 0.048(6) -0.011(5) -0.011(5) -0.014(5)
O10 0.064(7) 0.063(7) 0.045(6) -0.031(5) -0.023(5) -0.008(6)
O11 0.099(9) 0.060(7) 0.037(6) -0.019(6) -0.008(6) -0.006(7)
O12 0.050(6) 0.044(6) 0.051(6) -0.012(5) -0.025(5) -0.003(5)
O13 0.052(7) 0.097(9) 0.038(6) -0.030(6) -0.007(5) -0.024(6)
O14 0.106(10) 0.069(8) 0.045(6) -0.033(6) 0.011(7) -0.030(7)
O15 0.057(8) 0.078(8) 0.114(10) -0.063(8) -0.025(7) 0.001(6)
O16 0.068(8) 0.065(8) 0.058(7) -0.017(6) -0.009(6) -0.024(6)
O17 0.050(7) 0.081(9) 0.096(9) -0.042(7) -0.035(7) 0.010(6)
O18 0.067(8) 0.068(8) 0.094(9) -0.036(8) -0.010(7) 0.007(7)
O19 0.030(6) 0.114(10) 0.133(11) -0.095(9) -0.017(7) 0.007(6)
O20 0.091(9) 0.086(9) 0.065(8) -0.037(7) 0.001(7) -0.045(8)
O21 0.082(9) 0.141(11) 0.060(7) -0.070(8) -0.034(7) 0.028(8)
O22 0.083(9) 0.099(10) 0.036(6) -0.029(6) 0.003(6) -0.008(7)
C01N 0.041(9) 0.049(10) 0.045(9) -0.020(8) -0.020(8) 0.007(7)
C52 0.044(9) 0.052(10) 0.049(9) -0.036(8) -0.024(8) 0.006(8)
C51 0.058(11) 0.055(10) 0.044(9) -0.024(8) -0.017(8) -0.016(8)
C01Q 0.062(11) 0.099(14) 0.047(10) -0.046(10) -0.027(9) 0.003(10)
O23 0.084(9) 0.108(10) 0.065(8) -0.056(7) 0.021(7) -0.050(8)
C55 0.060(11) 0.048(10) 0.054(10) -0.008(9) -0.032(9) -0.019(9)
C54 0.058(11) 0.062(11) 0.040(9) -0.009(8) -0.025(8) -0.006(9)
C01U 0.104(15) 0.031(9) 0.041(9) -0.008(8) -0.016(10) -0.016(9)
C60 0.057(10) 0.046(10) 0.048(9) -0.011(8) -0.016(8) -0.024(8)
C56 0.059(11) 0.058(11) 0.035(8) -0.023(8) -0.010(8) -0.004(8)
C50 0.040(9) 0.060(11) 0.057(10) -0.046(9) -0.017(8) 0.017(8)
C01Y 0.083(13) 0.055(11) 0.033(8) -0.012(8) 0.005(9) -0.031(10)
C59 0.056(10) 0.060(11) 0.040(9) -0.014(8) -0.016(8) -0.017(9)
C020 0.069(12) 0.073(12) 0.074(12) -0.042(11) -0.027(10) -0.011(10)
C021 0.081(12) 0.058(11) 0.022(7) -0.012(8) -0.021(8) -0.001(10)
C53 0.071(12) 0.078(13) 0.049(10) -0.017(10) -0.021(10) -0.026(10)
C57 0.054(11) 0.050(11) 0.059(10) -0.010(9) -0.005(9) -0.023(9)
C024 0.062(12) 0.079(13) 0.059(11) -0.024(10) -0.016(10) -0.024(10)
C025 0.046(11) 0.087(14) 0.094(15) -0.062(13) 0.012(10) -0.028(10)
C58 0.079(13) 0.063(12) 0.066(11) -0.038(10) -0.025(11) -0.002(10)
C027 0.136(19) 0.096(16) 0.082(14) -0.063(13) -0.037(14) 0.002(14)
C028 0.09(2) 0.14(2) 0.066(19) -0.051(19) 0.009(18) -0.05(2)
C029 0.054(11) 0.080(13) 0.050(10) -0.034(10) -0.017(9) 0.010(10)
C02A 0.061(12) 0.045(11) 0.102(15) -0.036(11) -0.025(11) 0.002(10)
C02B 0.059(12) 0.064(13) 0.096(15) -0.026(11) -0.038(12) -0.008(10)
C02C 0.067(13) 0.086(14) 0.059(11) -0.029(10) -0.010(10) -0.030(11)
C02D 0.082(13) 0.081(13) 0.044(10) -0.021(10) -0.026(10) -0.015(10)
C02E 0.106(15) 0.068(13) 0.053(11) -0.009(10) -0.036(11) 0.005(12)
C02F 0.023(11) 0.113(18) 0.22(3) -0.062(19) -0.003(14) -0.017(11)
C02G 0.109(18) 0.15(2) 0.064(13) -0.056(14) 0.008(13) -0.013(17)
C02H 0.081(13) 0.076(13) 0.053(11) -0.017(10) -0.017(10) -0.034(11)
C02I 0.055(11) 0.077(12) 0.041(9) -0.022(9) -0.005(9) -0.030(9)
C02J 0.080(14) 0.092(15) 0.070(13) -0.009(12) -0.056(12) -0.006(12)
C02K 0.080(16) 0.087(17) 0.12(2) -0.011(15) -0.044(15) -0.012(14)
C02L 0.028(10) 0.105(15) 0.132(16) -0.058(14) -0.023(11) -0.004(10)
C02S 0.049(12) 0.152(17) 0.131(16) -0.085(15) -0.010(12) -0.019(12)
C034 0.068(14) 0.18(2) 0.132(17) -0.083(16) -0.027(13) -0.008(14)
C035 0.062(13) 0.18(2) 0.17(2) -0.098(18) -0.040(14) -0.008(14)
C039 0.076(13) 0.137(17) 0.134(16) -0.080(15) -0.033(13) 0.008(13)
C03G 0.052(11) 0.136(16) 0.122(15) -0.083(13) -0.003(11) -0.037(11)
C03O 0.119(17) 0.140(19) 0.141(19) -0.057(17) -0.014(16) -0.031(16)
C03X 0.15(2) 0.15(2) 0.17(2) -0.036(19) -0.015(19) -0.007(19)
C047 0.16(2) 0.14(2) 0.18(2) -0.029(19) -0.02(2) -0.013(18)
C04E 0.112(18) 0.16(2) 0.20(2) -0.092(19) -0.004(19) -0.011(16)
C02M 0.128(11) 0.110(10) 0.116(10) -0.059(9) -0.031(9) -0.007(9)
C64 0.129(11) 0.123(11) 0.120(11) -0.055(9) -0.033(9) -0.002(10)
C65 0.138(11) 0.131(11) 0.128(11) -0.056(9) -0.030(9) -0.003(10)
C03S 0.141(11) 0.124(11) 0.128(11) -0.066(9) -0.032(9) -0.009(10)
C66 0.136(9) 0.120(9) 0.120(9) -0.065(8) -0.036(8) -0.012(8)
C67 0.131(9) 0.119(8) 0.119(9) -0.060(7) -0.038(7) -0.012(7)
C68 0.130(10) 0.127(9) 0.121(9) -0.054(8) -0.043(8) -0.005(8)
C69 0.141(9) 0.137(9) 0.125(9) -0.051(8) -0.045(8) -0.004(8)
C70 0.144(11) 0.137(10) 0.129(10) -0.045(9) -0.045(9) 0.003(9)
C04F 0.138(11) 0.125(10) 0.124(10) -0.054(9) -0.040(9) -0.011(9)
C02N 0.134(18) 0.103(14) 0.175(19) -0.116(14) -0.046(16) -0.008(14)
C02O 0.114(18) 0.16(2) 0.120(19) -0.068(17) -0.083(16) 0.004(16)
C02P 0.178(16) 0.141(14) 0.093(12) -0.040(11) 0.010(13) 0.015(13)
C02Y 0.153(15) 0.146(15) 0.091(13) -0.044(11) -0.017(12) 0.016(13)
C03B 0.148(15) 0.131(14) 0.078(11) -0.046(10) -0.015(11) -0.017(13)
C03D 0.184(16) 0.117(13) 0.076(11) -0.062(10) 0.015(12) -0.008(13)
C03F 0.173(14) 0.135(12) 0.090(11) -0.075(9) -0.011(11) -0.013(11)
C03P 0.163(14) 0.124(13) 0.096(11) -0.042(10) -0.022(11) -0.009(12)
C03Q 0.182(16) 0.149(14) 0.154(14) -0.038(13) -0.048(14) -0.031(14)
C04B 0.212(17) 0.168(16) 0.176(16) -0.043(13) -0.042(15) -0.049(15)
C04G 0.201(16) 0.155(16) 0.158(16) -0.040(13) -0.034(14) -0.053(14)
C63 0.179(16) 0.141(14) 0.123(13) -0.067(11) -0.020(13) -0.049(13)
C02Q 0.066(14) 0.082(16) 0.17(2) -0.055(16) -0.007(15) -0.008(13)
C02R 0.083(11) 0.141(14) 0.166(15) -0.062(12) -0.081(11) -0.005(11)
C02T 0.20(3) 0.19(2) 0.036(11) -0.022(14) -0.029(14) -0.10(2)
C02U 0.13(2) 0.062(13) 0.061(13) -0.017(11) -0.023(14) -0.031(13)
C02V 0.086(15) 0.095(16) 0.097(16) -0.031(14) -0.007(13) -0.042(13)
C02W 0.17(2) 0.115(18) 0.105(15) -0.046(14) 0.014(18) -0.086(17)
C02X 0.074(15) 0.129(19) 0.120(19) -0.011(16) -0.064(15) 0.014(14)
C02Z 0.139(9) 0.130(9) 0.100(8) -0.076(7) -0.044(7) -0.007(7)
C030 0.140(18) 0.181(19) 0.122(15) -0.092(16) -0.070(15) -0.030(16)
C031 0.15(2) 0.083(15) 0.133(19) -0.062(14) -0.084(17) 0.076(14)
C032 0.14(2) 0.13(2) 0.075(14) -0.064(14) 0.011(14) -0.033(16)
C033 0.19(3) 0.14(2) 0.040(11) -0.034(13) -0.037(15) 0.007(19)
C036 0.109(16) 0.103(16) 0.124(18) -0.057(14) -0.084(15) 0.026(13)
C037 0.059(13) 0.119(17) 0.059(11) -0.040(12) 0.017(10) -0.043(12)
C038 0.089(17) 0.17(2) 0.18(3) -0.10(2) 0.004(17) -0.074(17)
C03A 0.17(2) 0.20(3) 0.14(2) -0.13(2) 0.07(2) -0.09(2)
C03C 0.14(2) 0.18(2) 0.107(18) 0.001(19) 0.007(18) -0.093(19)
C03E 0.16(2) 0.16(2) 0.20(2) -0.135(19) -0.06(2) -0.010(18)
C03H 0.17(3) 0.10(2) 0.20(3) 0.00(2) -0.12(3) 0.01(2)
C03I 0.142(13) 0.134(13) 0.102(11) -0.066(10) -0.043(10) 0.001(11)
C03J 0.085(19) 0.15(2) 0.22(3) -0.07(2) 0.00(2) 0.013(18)
C03K 0.16(2) 0.080(17) 0.14(2) 0.021(16) -0.01(2) -0.015(16)
C03L 0.164(14) 0.196(14) 0.120(12) -0.097(11) -0.064(11) 0.014(12)
C03M 0.26(3) 0.093(18) 0.033(11) 0.000(12) -0.022(16) 0.04(2)
C03N 0.14(2) 0.17(3) 0.061(14) 0.040(15) -0.041(16) -0.055(19)
C03R 0.18(3) 0.26(3) 0.15(2) 0.03(2) -0.01(2) -0.16(2)
C03T 0.10(3) 0.20(4) 0.09(2) -0.06(3) -0.04(2) -0.05(3)
C03U 0.040(13) 0.30(3) 0.18(3) -0.15(2) -0.010(16) -0.011(17)
C03V 0.16(3) 0.20(3) 0.19(3) -0.09(2) -0.12(2) 0.10(2)
C03W 0.17(2) 0.17(2) 0.25(3) -0.14(2) -0.05(2) -0.04(2)
C03Y 0.20(2) 0.20(2) 0.061(14) -0.001(16) -0.065(17) -0.05(2)
C03Z 0.126(17) 0.22(2) 0.30(2) -0.11(2) -0.115(18) -0.041(16)
C040 0.16(3) 0.16(3) 0.14(3) 0.07(2) -0.07(2) 0.02(2)
C041 0.25(3) 0.083(18) 0.21(3) -0.081(18) -0.03(2) -0.04(2)
C61 0.071(15) 0.21(2) 0.24(2) -0.064(19) -0.067(17) 0.006(16)
C62 0.17(2) 0.32(3) 0.15(2) -0.14(2) -0.07(2) -0.03(2)
C046 0.14(3) 0.10(3) 0.10(3) -0.04(2) 0.00(2) -0.07(2)
C04A 0.191(14) 0.144(13) 0.100(12) -0.065(11) -0.030(11) -0.010(12)
C04C 0.28(3) 0.16(2) 0.17(2) -0.10(2) -0.09(2) -0.02(2)
C04D 0.29(3) 0.13(2) 0.20(3) -0.108(19) 0.09(2) -0.14(2)
O24 0.044(6) 0.069(7) 0.040(6) -0.028(5) -0.021(5) 0.003(5)
C73 0.16(3) 0.11(2) 0.27(4) -0.11(2) -0.03(3) -0.019(19)
C72 0.11(3) 0.16(3) 0.08(3) -0.04(3) 0.03(2) -0.09(3)
C71 0.161(19) 0.23(2) 0.19(2) 0.003(18) -0.141(17) -0.024(18)
F1 0.14(3) 0.20(4) 0.36(6) -0.08(4) -0.08(3) -0.02(3)
Cu32 0.062(8) 0.063(4) 0.061(3) -0.024(3) -0.025(4) -0.011(3)
Cu29 0.062(8) 0.073(10) 0.064(16) -0.031(11) -0.026(8) -0.006(6)
Cu30 0.038(3) 0.098(5) 0.063(4) 0.013(4) 0.001(3) -0.013(3)
Cu31 0.025(12) 0.03(2) 0.062(14) -0.010(12) -0.007(10) 0.008(10)
Cu28 0.0464(12) 0.0842(15) 0.0434(11) -0.0266(11) -0.0189(10) -0.0086(11)
C72A 0.07(3) 0.21(4) 0.18(4) -0.02(3) 0.01(3) -0.05(3)
C0 0.09(2) 0.14(2) 0.072(19) -0.050(19) 0.010(19) -0.05(2)
C1 0.15(3) 0.13(3) 0.08(2) 0.00(3) -0.02(2) -0.05(3)
C2 0.10(3) 0.11(3) 0.11(3) -0.05(3) -0.01(2) -0.05(2)
Cu33 0.08(2) 0.19(4) 0.038(14) 0.003(18) 0.001(14) -0.06(2)
Cu34 0.15(3) 0.08(2) 0.18(4) -0.09(3) -0.12(3) 0.03(2)
C3 0.125(10) 0.113(9) 0.111(9) -0.063(8) -0.039(8) -0.011(8)
C64A 0.132(10) 0.124(10) 0.122(10) -0.055(8) -0.030(8) -0.002(9)
C65A 0.138(10) 0.127(10) 0.126(10) -0.056(8) -0.034(8) -0.005(9)
C4 0.138(10) 0.121(9) 0.122(10) -0.063(8) -0.036(8) -0.014(8)
C66A 0.137(9) 0.129(8) 0.122(9) -0.057(7) -0.040(7) -0.007(8)
C67A 0.135(9) 0.125(8) 0.122(9) -0.057(8) -0.036(8) -0.008(8)
C68A 0.139(11) 0.135(11) 0.124(11) -0.060(9) -0.047(9) -0.005(10)
C69A 0.150(13) 0.145(12) 0.135(12) -0.058(10) -0.046(10) -0.012(11)
C70A 0.151(12) 0.144(11) 0.131(11) -0.048(10) -0.047(10) -0.008(10)
C5 0.142(11) 0.136(11) 0.128(10) -0.047(9) -0.046(9) -0.001(9)

loop_
_atom_type_symbol
_atom_type_description
_atom_type_scat_dispersion_real
_atom_type_scat_dispersion_imag
_atom_type_scat_source
C C 0.0033 0.0016 'International Tables Vol C Tables 4.2.6.8 and 6.1.1.4'
H H 0.0000 0.0000 'International Tables Vol C Tables 4.2.6.8 and 6.1.1.4'
Cu Cu 0.3201 1.2651 'International Tables Vol C Tables 4.2.6.8 and 6.1.1.4'
F F 0.0171 0.0103 'International Tables Vol C Tables 4.2.6.8 and 6.1.1.4'
Na Na 0.0362 0.0249 'International Tables Vol C Tables 4.2.6.8 and 6.1.1.4'
O O 0.0106 0.0060 'International Tables Vol C Tables 4.2.6.8 and 6.1.1.4'
P P 0.1023 0.0942 'International Tables Vol C Tables 4.2.6.8 and 6.1.1.4'

loop_
_geom_angle_atom_site_label_1
_geom_angle_atom_site_label_2
_geom_angle_atom_site_label_3
_geom_angle
_geom_angle_site_symmetry_1
_geom_angle_site_symmetry_3
_geom_angle_publ_flag
Cu7 Cu1 Cu21 86.60(8) . . ?
Cu7 Cu1 Na1 96.69(6) . . ?
Cu10 Cu1 Cu7 53.85(7) . . ?
Cu10 Cu1 Cu21 51.43(7) . . ?
Cu10 Cu1 Na1 150.33(8) . . ?
Cu10 Cu1 Cu28 101.91(9) . . ?
Cu21 Cu1 Na1 133.14(7) . . ?
O1 Cu1 Cu7 86.7(3) . . ?
O1 Cu1 Cu10 119.1(3) . . ?
O1 Cu1 Cu21 87.0(3) . . ?
O1 Cu1 Na1 46.9(2) . . ?
O1 Cu1 O2 88.2(3) . . ?
O1 Cu1 Cu28 87.2(3) . . ?
O2 Cu1 Cu7 75.6(2) . . ?
O2 Cu1 Cu10 117.3(3) . . ?
O2 Cu1 Cu21 161.8(2) . . ?
O2 Cu1 Na1 47.6(2) . . ?
O2 Cu1 Cu28 137.1(3) . . ?
C60 Cu1 Cu7 104.3(5) . . ?
C60 Cu1 Cu10 55.9(5) . . ?
C60 Cu1 Cu21 70.3(4) . . ?
C60 Cu1 Na1 149.9(5) . . ?
C60 Cu1 O1 153.8(5) . . ?
C60 Cu1 O2 117.4(5) . . ?
C60 Cu1 Cu28 70.4(4) . . ?
Cu28 Cu1 Cu7 146.38(9) . . ?
Cu28 Cu1 Cu21 60.07(7) . . ?
Cu28 Cu1 Na1 102.95(7) . . ?
Cu9 Cu2 Cu19 59.63(7) 2_666 . ?
Cu9 Cu2 Na1 104.40(7) 2_666 . ?
Cu9 Cu2 Cu28 146.28(9) 2_666 . ?
Cu11 Cu2 Cu9 101.42(9) . 2_666 ?
Cu11 Cu2 Cu19 50.71(7) . . ?
Cu11 Cu2 Na1 149.15(8) . . ?
Cu11 Cu2 Cu28 53.51(7) . . ?
Cu19 Cu2 Na1 134.17(7) . . ?
O1 Cu2 Cu9 138.7(2) . 2_666 ?
O1 Cu2 Cu11 116.4(2) . . ?
O1 Cu2 Cu19 161.0(2) . . ?
O1 Cu2 Na1 47.6(2) . . ?
O1 Cu2 Cu28 74.3(2) . . ?
C51 Cu2 Cu9 71.8(4) . 2_666 ?
C51 Cu2 Cu11 54.6(4) . . ?
C51 Cu2 Cu19 69.4(4) . . ?
C51 Cu2 Na1 151.5(4) . . ?
C51 Cu2 O1 116.9(5) . . ?
C51 Cu2 O24 154.9(5) . . ?
C51 Cu2 Cu28 102.0(4) . . ?
O24 Cu2 Cu9 87.7(3) . 2_666 ?
O24 Cu2 Cu11 118.7(3) . . ?
O24 Cu2 Cu19 87.9(3) . . ?
O24 Cu2 Na1 46.8(3) . . ?
O24 Cu2 O1 88.1(4) . . ?
O24 Cu2 Cu28 87.0(3) . . ?
Cu28 Cu2 Cu19 86.92(7) . . ?
Cu28 Cu2 Na1 95.90(6) . . ?
Cu7 Cu3 Cu9 148.22(9) . . ?
Cu7 Cu3 Cu17 61.73(7) . . ?
Cu7 Cu3 Na1 102.72(7) . . ?
Cu9 Cu3 Na1 96.55(6) . . ?
Cu15 Cu3 Cu7 103.38(9) . . ?
Cu15 Cu3 Cu9 53.23(7) . . ?
Cu15 Cu3 Cu17 51.84(7) . . ?
Cu15 Cu3 Na1 149.59(8) . . ?
Cu17 Cu3 Cu9 86.66(7) . . ?
Cu17 Cu3 Na1 133.09(7) . . ?
O2 Cu3 Cu7 88.0(3) . . ?
O2 Cu3 Cu9 87.3(3) . . ?
O2 Cu3 Cu15 119.6(3) . . ?
O2 Cu3 Cu17 87.4(3) . . ?
O2 Cu3 Na1 46.3(3) . . ?
O2 Cu3 O24 87.0(4) . 2_666 ?
C55 Cu3 Cu7 73.5(4) . . ?
C55 Cu3 Cu9 100.6(4) . . ?
C55 Cu3 Cu15 53.6(5) . . ?
C55 Cu3 Cu17 71.0(5) . . ?
C55 Cu3 Na1 151.4(5) . . ?
C55 Cu3 O2 156.3(5) . . ?
C55 Cu3 O24 116.5(5) . 2_666 ?
O24 Cu3 Cu7 135.6(2) 2_666 . ?
O24 Cu3 Cu9 75.5(2) 2_666 . ?
O24 Cu3 Cu15 117.3(3) 2_666 . ?
O24 Cu3 Cu17 161.5(2) 2_666 . ?
O24 Cu3 Na1 46.8(2) 2_666 . ?
O10 Cu4 Cu14 91.3(3) . . ?
O10 Cu4 C55 107.3(5) . 2_666 ?
O11 Cu4 Cu14 101.9(3) . . ?
O11 Cu4 O10 93.8(4) . . ?
O11 Cu4 C55 158.7(6) . 2_666 ?
O11 Cu4 C021 123.3(6) . 2_666 ?
C55 Cu4 Cu14 80.2(4) 2_666 . ?
C021 Cu4 Cu14 87.4(5) 2_666 . ?
C021 Cu4 O10 142.3(6) 2_666 . ?
C021 Cu4 C55 35.4(5) 2_666 2_666 ?
O5 Cu5 Cu8 94.1(3) . . ?
O13 Cu5 Cu8 96.0(3) . . ?
O13 Cu5 O5 96.0(4) . . ?
O13 Cu5 C01N 119.3(5) . . ?
O13 Cu5 C60 155.3(5) . . ?
C01N Cu5 Cu8 88.3(4) . . ?
C01N Cu5 O5 144.2(5) . . ?
C01N Cu5 C60 36.7(5) . . ?
C60 Cu5 Cu8 80.5(4) . . ?
C60 Cu5 O5 108.6(5) . . ?
Cu8 Cu6 Cu30 120.3(2) . . ?
Cu14 Cu6 Cu8 113.13(9) . . ?
Cu14 Cu6 Cu30 118.9(3) . . ?
Cu20 Cu6 Cu8 52.49(7) . . ?
Cu20 Cu6 Cu14 128.67(10) . . ?
Cu20 Cu6 Cu22 78.94(9) . . ?
Cu20 Cu6 Cu23 102.4(7) . . ?
Cu20 Cu6 Cu30 107.2(3) . . ?
Cu22 Cu6 Cu8 97.31(9) . . ?
Cu22 Cu6 Cu14 52.23(8) . . ?
Cu22 Cu6 Cu23 138.1(7) . . ?
Cu23 Cu6 Cu8 116.9(8) . . ?
Cu23 Cu6 Cu14 123.6(7) . . ?
Cu25 Cu6 Cu8 137.09(10) 2_666 . ?
Cu25 Cu6 Cu14 103.40(9) 2_666 . ?
Cu25 Cu6 Cu20 87.31(10) 2_666 . ?
Cu25 Cu6 Cu22 87.45(10) 2_666 . ?
Cu25 Cu6 Cu23 51.2(7) 2_666 . ?
O7 Cu6 Cu8 134.1(3) 2_666 . ?
O7 Cu6 Cu14 78.5(2) 2_666 . ?
O7 Cu6 Cu20 150.6(2) 2_666 . ?
O7 Cu6 Cu22 121.2(3) 2_666 . ?
O7 Cu6 Cu23 48.2(7) 2_666 . ?
O7 Cu6 Cu25 73.6(3) 2_666 2_666 ?
O7 Cu6 O8 92.1(4) 2_666 . ?
O7 Cu6 O9 92.0(4) 2_666 . ?
O7 Cu6 Cu30 43.4(3) 2_666 . ?
O8 Cu6 Cu8 45.8(2) . . ?
O8 Cu6 Cu14 131.2(3) . . ?
O8 Cu6 Cu20 77.9(3) . . ?
O8 Cu6 Cu22 143.0(2) . . ?
O8 Cu6 Cu23 75.4(8) . . ?
O8 Cu6 Cu25 119.7(3) . 2_666 ?
O8 Cu6 O9 88.3(4) . . ?
O8 Cu6 Cu30 77.5(3) . . ?
O9 Cu6 Cu8 72.8(3) . . ?
O9 Cu6 Cu14 45.2(2) . . ?
O9 Cu6 Cu20 115.0(3) . . ?
O9 Cu6 Cu22 75.9(3) . . ?
O9 Cu6 Cu23 134.9(6) . . ?
O9 Cu6 Cu25 148.2(3) . 2_666 ?
O9 Cu6 Cu30 131.3(4) . . ?
C02I Cu6 Cu8 99.9(5) . . ?
C02I Cu6 Cu14 96.9(5) . . ?
C02I Cu6 Cu20 50.9(5) . . ?
C02I Cu6 Cu22 49.5(5) . . ?
C02I Cu6 Cu23 98.6(8) . . ?
C02I Cu6 Cu25 52.6(5) . 2_666 ?
C02I Cu6 O7 123.5(5) . 2_666 ?
C02I Cu6 O8 126.5(6) . . ?
C02I Cu6 O9 124.1(5) . . ?
C02I Cu6 Cu30 100.9(5) . . ?
Cu3 Cu7 Cu1 78.81(7) . . ?
Cu3 Cu7 Cu17 64.30(7) . . ?
Cu10 Cu7 Cu1 55.06(7) . . ?
Cu10 Cu7 Cu3 125.29(10) . . ?
Cu10 Cu7 Cu17 87.13(8) . . ?
Cu17 Cu7 Cu1 91.41(8) . . ?
O6 Cu7 Cu1 81.2(3) . . ?
O6 Cu7 Cu3 83.3(3) . . ?
O6 Cu7 Cu10 113.0(3) . . ?
O6 Cu7 Cu17 147.6(3) . . ?
C59 Cu7 Cu1 92.5(5) . . ?
C59 Cu7 Cu3 109.1(5) . . ?
C59 Cu7 Cu10 52.9(5) . . ?
C59 Cu7 Cu17 45.5(5) . . ?
C59 Cu7 O6 164.9(6) . . ?
Cu5 Cu8 Cu6 118.51(9) . . ?
Cu5 Cu8 Cu27 135.4(2) . . ?
Cu5 Cu8 Cu32 140.06(15) . . ?
Cu20 Cu8 Cu5 98.68(9) . . ?
Cu20 Cu8 Cu6 59.67(7) . . ?
Cu20 Cu8 Cu27 77.4(3) . . ?
Cu20 Cu8 Cu32 61.2(4) . . ?
Cu27 Cu8 Cu6 98.0(3) . . ?
O3 Cu8 Cu5 114.1(3) . . ?
O3 Cu8 Cu6 96.1(2) . . ?
O3 Cu8 Cu20 146.3(3) . . ?
O3 Cu8 Cu27 84.1(3) . . ?
O3 Cu8 Cu32 95.0(4) . . ?
O8 Cu8 Cu5 77.1(3) . . ?
O8 Cu8 Cu6 46.2(3) . . ?
O8 Cu8 Cu20 83.5(3) . . ?
O8 Cu8 Cu27 144.1(4) . . ?
O8 Cu8 O3 96.0(4) . . ?
O8 Cu8 Cu32 128.4(4) . . ?
C54 Cu8 Cu5 97.8(5) . . ?
C54 Cu8 Cu6 107.4(5) . . ?
C54 Cu8 Cu20 54.0(5) . . ?
C54 Cu8 Cu27 43.9(5) . . ?
C54 Cu8 O3 124.4(5) . . ?
C54 Cu8 O8 136.3(5) . . ?
C54 Cu8 Cu32 42.3(5) . . ?
Cu32 Cu8 Cu6 82.6(3) . . ?
Cu2 Cu9 Cu3 78.99(7) 2_666 . ?
Cu2 Cu9 Cu19 67.53(8) 2_666 2_666 ?
Cu15 Cu9 Cu2 126.87(9) . 2_666 ?
Cu15 Cu9 Cu3 55.54(7) . . ?
Cu15 Cu9 Cu19 88.04(8) . 2_666 ?
Cu19 Cu9 Cu3 93.99(8) 2_666 . ?
O4 Cu9 Cu2 80.1(3) . 2_666 ?
O4 Cu9 Cu3 78.9(3) . . ?
O4 Cu9 Cu15 112.2(3) . . ?
O4 Cu9 Cu19 147.6(3) . 2_666 ?
C56 Cu9 Cu2 112.8(4) . 2_666 ?
C56 Cu9 Cu3 93.9(5) . . ?
C56 Cu9 Cu15 52.8(5) . . ?
C56 Cu9 Cu19 46.2(4) . 2_666 ?
C56 Cu9 O4 164.1(6) . . ?
Cu7 Cu10 Cu1 71.09(8) . . ?
Cu21 Cu10 Cu1 73.22(8) . . ?
Cu21 Cu10 Cu7 110.43(10) . . ?
C60 Cu10 Cu1 46.2(4) . . ?
C60 Cu10 Cu7 111.4(4) . . ?
C60 Cu10 Cu21 79.2(4) . . ?
C59 Cu10 Cu1 100.8(4) . . ?
C59 Cu10 Cu7 46.8(4) . . ?
C59 Cu10 Cu21 155.9(4) . . ?
C59 Cu10 C60 114.0(6) . . ?
C02B Cu10 Cu1 117.0(5) . . ?
C02B Cu10 Cu7 100.0(6) . . ?
C02B Cu10 Cu21 51.2(5) . . ?
C02B Cu10 C60 128.4(6) . . ?
C02B Cu10 C59 117.4(7) . . ?
Cu19 Cu11 Cu2 74.76(8) . . ?
Cu19 Cu11 Cu28 113.01(10) . . ?
C52 Cu11 Cu2 102.9(4) . . ?
C52 Cu11 Cu19 157.3(4) . . ?
C52 Cu11 C51 114.7(5) . . ?
C52 Cu11 Cu28 47.1(4) . . ?
C51 Cu11 Cu2 46.4(4) . . ?
C51 Cu11 Cu19 80.5(4) . . ?
C51 Cu11 Cu28 111.1(4) . . ?
C53 Cu11 Cu2 117.5(5) . . ?
C53 Cu11 Cu19 51.3(5) . . ?
C53 Cu11 C52 115.0(6) . . ?
C53 Cu11 C51 130.2(6) . . ?
C53 Cu11 Cu28 100.1(5) . . ?
Cu28 Cu11 Cu2 71.48(8) . . ?
O10 Cu12 Cu19 67.6(3) . . ?
O21 Cu12 Cu19 153.3(3) . . ?
O21 Cu12 O10 94.5(4) . . ?
O21 Cu12 C020 124.2(6) . . ?
O21 Cu12 C53 159.3(6) . . ?
C020 Cu12 Cu19 75.6(5) . . ?
C020 Cu12 O10 141.3(6) . . ?
C020 Cu12 C53 35.1(6) . . ?
C53 Cu12 Cu19 43.7(5) . . ?
C53 Cu12 O10 106.2(6) . . ?
O12 Cu13 Cu23 94.7(6) . 2_666 ?
O12 Cu13 C51 108.9(5) . . ?
O12 Cu13 Cu30 95.9(4) . 2_666 ?
O15 Cu13 Cu23 102.7(7) . 2_666 ?
O15 Cu13 O12 94.6(4) . . ?
O15 Cu13 C51 156.3(5) . . ?
O15 Cu13 C50 120.5(5) . . ?
O15 Cu13 Cu30 104.8(5) . 2_666 ?
C51 Cu13 Cu23 74.0(7) . 2_666 ?
C51 Cu13 Cu30 71.5(5) . 2_666 ?
C50 Cu13 Cu23 81.6(6) . 2_666 ?
C50 Cu13 O12 144.7(5) . . ?
C50 Cu13 C51 36.2(5) . . ?
C50 Cu13 Cu30 79.3(5) . 2_666 ?
Cu4 Cu14 Cu6 123.12(9) . . ?
Cu4 Cu14 Cu26 143.29(11) . 2_666 ?
Cu4 Cu14 Cu29 137.9(4) . 2_666 ?
Cu6 Cu14 Cu29 94.2(6) . 2_666 ?
Cu22 Cu14 Cu4 98.57(10) . . ?
Cu22 Cu14 Cu6 62.16(9) . . ?
Cu22 Cu14 Cu26 64.3(2) . 2_666 ?
Cu22 Cu14 Cu29 81.0(6) . 2_666 ?
Cu26 Cu14 Cu6 79.20(19) 2_666 . ?
Cu26 Cu14 Cu29 18.6(5) 2_666 2_666 ?
O6 Cu14 Cu4 115.4(3) 2_666 . ?
O6 Cu14 Cu6 92.7(2) 2_666 . ?
O6 Cu14 Cu22 145.5(3) 2_666 . ?
O6 Cu14 Cu26 89.4(3) 2_666 2_666 ?
O6 Cu14 Cu29 77.6(5) 2_666 2_666 ?
O6 Cu14 Cu33 166.1(8) 2_666 . ?
O9 Cu14 Cu4 78.3(3) . . ?
O9 Cu14 Cu6 49.2(2) . . ?
O9 Cu14 Cu22 85.4(3) . . ?
O9 Cu14 Cu26 128.2(3) . 2_666 ?
O9 Cu14 O6 95.6(4) . 2_666 ?
O9 Cu14 Cu29 142.8(6) . 2_666 ?
O9 Cu14 Cu33 92.4(9) . . ?
C58 Cu14 Cu4 100.0(5) . . ?
C58 Cu14 Cu6 108.8(5) . . ?
C58 Cu14 Cu22 57.3(5) . . ?
C58 Cu14 Cu26 43.3(5) . 2_666 ?
C58 Cu14 O6 118.1(6) . 2_666 ?
C58 Cu14 O9 142.2(6) . . ?
C58 Cu14 Cu29 44.6(6) . 2_666 ?
C58 Cu14 Cu33 51.3(9) . . ?
Cu33 Cu14 Cu4 77.3(8) . . ?
Cu33 Cu14 Cu6 84.0(9) . . ?
Cu9 Cu15 Cu3 71.22(8) . . ?
Cu17 Cu15 Cu3 71.45(8) . . ?
Cu17 Cu15 Cu9 109.97(10) . . ?
C55 Cu15 Cu3 45.6(5) . . ?
C55 Cu15 Cu9 109.9(4) . . ?
C55 Cu15 Cu17 79.7(4) . . ?
C01U Cu15 Cu3 115.5(4) . . ?
C01U Cu15 Cu9 99.2(5) . . ?
C01U Cu15 Cu17 51.9(5) . . ?
C01U Cu15 C55 130.0(7) . . ?
C01U Cu15 C56 116.1(7) . . ?
C56 Cu15 Cu3 102.0(4) . . ?
C56 Cu15 Cu9 46.6(4) . . ?
C56 Cu15 Cu17 155.1(4) . . ?
C56 Cu15 C55 113.5(6) . . ?
O5 Cu16 Cu17 66.0(3) . . ?
O23 Cu16 Cu17 151.9(4) . . ?
O23 Cu16 O5 96.8(4) . . ?
O23 Cu16 C01U 156.7(6) . . ?
O23 Cu16 C01Y 121.1(5) . . ?
C01U Cu16 Cu17 45.2(5) . . ?
C01U Cu16 O5 106.4(5) . . ?
C01U Cu16 C01Y 35.6(6) . . ?
C01Y Cu16 Cu17 77.7(5) . . ?
C01Y Cu16 O5 142.0(5) . . ?
Cu7 Cu17 Cu3 53.97(6) . . ?
Cu15 Cu17 Cu3 56.72(7) . . ?
Cu15 Cu17 Cu7 100.88(9) . . ?
Cu15 Cu17 Cu16 84.48(9) . . ?
Cu16 Cu17 Cu3 103.38(9) . . ?
Cu16 Cu17 Cu7 142.57(10) . . ?
C01U Cu17 Cu3 103.6(4) . . ?
C01U Cu17 Cu7 154.1(5) . . ?
C01U Cu17 Cu15 53.3(4) . . ?
C01U Cu17 Cu16 46.1(5) . . ?
C01U Cu17 C59 161.1(6) . . ?
C01U Cu17 C02H 129.3(6) . . ?
C59 Cu17 Cu3 94.0(4) . . ?
C59 Cu17 Cu7 40.5(4) . . ?
C59 Cu17 Cu15 137.1(4) . . ?
C59 Cu17 Cu16 136.3(4) . . ?
C59 Cu17 C02H 33.2(5) . . ?
C02H Cu17 Cu3 127.0(5) . . ?
C02H Cu17 Cu7 73.7(5) . . ?
C02H Cu17 Cu15 155.4(5) . . ?
C02H Cu17 Cu16 114.7(5) . . ?
O12 Cu18 Cu21 64.2(3) . . ?
O18 Cu18 Cu21 151.3(4) . . ?
O18 Cu18 O12 95.9(4) . . ?
O18 Cu18 C02B 159.8(6) . . ?
O18 Cu18 C02J 124.9(7) . . ?
C02B Cu18 Cu21 44.8(5) . . ?
C02B Cu18 O12 104.2(6) . . ?
C02B Cu18 C02J 34.9(6) . . ?
C02J Cu18 Cu21 76.3(6) . . ?
C02J Cu18 O12 139.0(7) . . ?
Cu9 Cu19 Cu2 52.85(6) 2_666 . ?
Cu11 Cu19 Cu2 54.53(7) . . ?
Cu11 Cu19 Cu9 98.81(9) . 2_666 ?
Cu11 Cu19 Cu12 81.85(9) . . ?
Cu12 Cu19 Cu2 99.13(8) . . ?
Cu12 Cu19 Cu9 138.45(10) . 2_666 ?
C56 Cu19 Cu2 92.7(4) 2_666 . ?
C56 Cu19 Cu9 40.5(4) 2_666 2_666 ?
C56 Cu19 Cu11 136.2(4) 2_666 . ?
C56 Cu19 Cu12 136.7(4) 2_666 . ?
C56 Cu19 C029 36.0(6) 2_666 2_666 ?
C53 Cu19 Cu2 100.1(5) . . ?
C53 Cu19 Cu9 150.6(6) . 2_666 ?
C53 Cu19 Cu11 51.9(5) . . ?
C53 Cu19 Cu12 46.1(5) . . ?
C53 Cu19 C56 166.3(7) . 2_666 ?
C53 Cu19 C029 131.1(7) . 2_666 ?
C029 Cu19 Cu2 128.7(5) 2_666 . ?
C029 Cu19 Cu9 76.2(5) 2_666 2_666 ?
C029 Cu19 Cu11 155.3(4) 2_666 . ?
C029 Cu19 Cu12 118.1(4) 2_666 . ?
Cu6 Cu20 Cu24 76.95(9) . . ?
Cu6 Cu20 Cu32 88.64(16) . . ?
Cu8 Cu20 Cu6 67.84(8) . . ?
Cu8 Cu20 Cu24 114.21(12) . . ?
Cu8 Cu20 Cu32 66.2(3) . . ?
O16 Cu20 Cu6 111.7(3) . . ?
O16 Cu20 Cu8 111.2(3) . . ?
O16 Cu20 Cu24 39.1(3) . . ?
O16 Cu20 C02I 112.5(5) . . ?
O16 Cu20 C037 108.3(5) . . ?
O16 Cu20 Cu32 157.3(4) . . ?
C54 Cu20 Cu6 109.3(4) . . ?
C54 Cu20 Cu8 47.7(5) . . ?
C54 Cu20 Cu24 148.1(5) . . ?
C54 Cu20 O16 115.5(5) . . ?
C54 Cu20 C02I 131.6(6) . . ?
C54 Cu20 C037 129.5(6) . . ?
C54 Cu20 Cu32 44.9(5) . . ?
C02I Cu20 Cu6 44.9(4) . . ?
C02I Cu20 Cu8 108.8(4) . . ?
C02I Cu20 Cu24 75.4(4) . . ?
C02I Cu20 C037 29.7(5) . . ?
C02I Cu20 Cu32 88.7(5) . . ?
C037 Cu20 Cu6 74.4(4) . . ?
C037 Cu20 Cu8 132.8(4) . . ?
C037 Cu20 Cu24 82.4(5) . . ?
C037 Cu20 Cu32 86.1(5) . . ?
Cu10 Cu21 Cu1 55.34(7) . . ?
Cu10 Cu21 Cu18 83.05(9) . . ?
Cu10 Cu21 Cu28 99.69(9) . . ?
Cu18 Cu21 Cu1 102.87(9) . . ?
Cu18 Cu21 Cu28 143.05(10) . . ?
C52 Cu21 Cu1 94.9(4) . . ?
C52 Cu21 Cu10 136.7(4) . . ?
C52 Cu21 Cu18 138.3(4) . . ?
C52 Cu21 C02C 33.6(5) . . ?
C52 Cu21 Cu28 41.7(4) . . ?
C02B Cu21 Cu1 102.6(5) . . ?
C02B Cu21 Cu10 53.1(5) . . ?
C02B Cu21 Cu18 45.3(6) . . ?
C02B Cu21 C52 160.6(7) . . ?
C02B Cu21 C02C 128.5(7) . . ?
C02B Cu21 Cu28 152.7(5) . . ?
C02C Cu21 Cu1 128.5(5) . . ?
C02C Cu21 Cu10 153.1(5) . . ?
C02C Cu21 Cu18 117.2(5) . . ?
C02C Cu21 Cu28 75.1(5) . . ?
Cu28 Cu21 Cu1 53.61(6) . . ?
Cu6 Cu22 Cu26 80.57(11) . 2_666 ?
Cu14 Cu22 Cu6 65.62(8) . . ?
Cu14 Cu22 Cu26 64.16(16) . 2_666 ?
O20 Cu22 Cu6 123.0(4) . . ?
O20 Cu22 Cu14 110.1(3) . . ?
O20 Cu22 Cu26 152.6(4) . 2_666 ?
O20 Cu22 C58 111.8(6) . . ?
O20 Cu22 C02I 127.4(6) . . ?
O20 Cu22 C037 113.5(6) . . ?
C58 Cu22 Cu6 102.8(5) . . ?
C58 Cu22 Cu14 46.2(5) . . ?
C58 Cu22 Cu26 43.6(5) . 2_666 ?
C58 Cu22 C037 127.7(7) . . ?
C02I Cu22 Cu6 43.4(5) . . ?
C02I Cu22 Cu14 103.8(4) . . ?
C02I Cu22 Cu26 78.9(5) . 2_666 ?
C02I Cu22 C58 120.7(6) . . ?
C02I Cu22 C037 29.4(6) . . ?
C037 Cu22 Cu6 72.6(5) . . ?
C037 Cu22 Cu14 131.1(5) . . ?
C037 Cu22 Cu26 85.4(5) . 2_666 ?
Cu6 Cu23 Cu13 114.5(11) . 2_666 ?
Cu24 Cu23 Cu6 80.1(6) . . ?
Cu24 Cu23 Cu13 141.5(12) . 2_666 ?
Cu25 Cu23 Cu6 60.9(5) 2_666 . ?
Cu25 Cu23 Cu13 90.5(11) 2_666 2_666 ?
Cu25 Cu23 Cu24 64.8(6) 2_666 . ?
O4 Cu23 Cu6 95.1(11) . . ?
O4 Cu23 Cu13 115.0(10) . 2_666 ?
O4 Cu23 Cu24 97.7(14) . . ?
O4 Cu23 Cu25 151.4(13) . 2_666 ?
O4 Cu23 O7 95.7(13) . 2_666 ?
O7 Cu23 Cu6 47.0(5) 2_666 . ?
O7 Cu23 Cu13 72.0(10) 2_666 2_666 ?
O7 Cu23 Cu24 126.3(9) 2_666 . ?
O7 Cu23 Cu25 79.4(10) 2_666 2_666 ?
C57 Cu23 Cu6 108.5(11) . . ?
C57 Cu23 Cu13 96.2(14) . 2_666 ?
C57 Cu23 Cu24 45.8(9) . . ?
C57 Cu23 Cu25 55.8(9) . 2_666 ?
C57 Cu23 O4 128(2) . . ?
C57 Cu23 O7 133.9(18) . 2_666 ?
Cu23 Cu24 Cu20 99.2(5) . . ?
Cu23 Cu24 Cu25 52.4(7) . 2_666 ?
Cu25 Cu24 Cu20 80.94(16) 2_666 . ?
O16 Cu24 Cu20 42.9(3) . . ?
O16 Cu24 Cu23 130.9(7) . . ?
O16 Cu24 Cu25 122.7(4) . 2_666 ?
O16 Cu24 C57 170.3(6) . . ?
O16 Cu24 C024 152.2(6) . . ?
C57 Cu24 Cu20 127.5(5) . . ?
C57 Cu24 Cu23 43.1(8) . . ?
C57 Cu24 Cu25 48.2(5) . 2_666 ?
C57 Cu24 C024 35.2(6) . . ?
C024 Cu24 Cu20 148.9(6) . . ?
C024 Cu24 Cu23 76.9(8) . . ?
C024 Cu24 Cu25 72.3(5) . 2_666 ?
Cu6 Cu25 Cu24 82.26(10) 2_666 2_666 ?
Cu6 Cu25 Cu26 80.14(11) 2_666 . ?
Cu23 Cu25 Cu6 67.9(6) 2_666 2_666 ?
Cu23 Cu25 Cu24 62.8(8) 2_666 2_666 ?
Cu23 Cu25 Cu26 122.8(8) 2_666 . ?
Cu24 Cu25 Cu26 156.7(2) 2_666 . ?
O17 Cu25 Cu6 116.6(3) . 2_666 ?
O17 Cu25 Cu23 120.6(9) . 2_666 ?
O17 Cu25 Cu24 161.0(3) . 2_666 ?
O17 Cu25 Cu26 40.2(3) . . ?
O17 Cu25 C57 121.4(6) . 2_666 ?
O17 Cu25 C02I 113.0(6) . 2_666 ?
C57 Cu25 Cu6 108.2(5) 2_666 2_666 ?
C57 Cu25 Cu23 48.1(8) 2_666 2_666 ?
C57 Cu25 Cu24 44.7(5) 2_666 2_666 ?
C57 Cu25 Cu26 157.5(5) 2_666 . ?
C57 Cu25 C02I 125.4(7) 2_666 2_666 ?
C02I Cu25 Cu6 45.3(4) 2_666 2_666 ?
C02I Cu25 Cu23 107.5(8) 2_666 2_666 ?
C02I Cu25 Cu24 81.2(4) 2_666 2_666 ?
C02I Cu25 Cu26 75.6(5) 2_666 . ?
Cu14 Cu26 Cu22 51.59(11) 2_666 2_666 ?
Cu14 Cu26 Cu25 95.9(2) 2_666 . ?
Cu22 Cu26 Cu25 80.1(3) 2_666 . ?
O17 Cu26 Cu14 129.2(4) . 2_666 ?
O17 Cu26 Cu22 120.4(6) . 2_666 ?
O17 Cu26 Cu25 42.0(4) . . ?
O17 Cu26 C58 166.8(8) . 2_666 ?
O17 Cu26 C02A 154.6(6) . 2_666 ?
C58 Cu26 Cu14 39.9(5) 2_666 2_666 ?
C58 Cu26 Cu22 48.8(5) 2_666 2_666 ?
C58 Cu26 Cu25 125.2(6) 2_666 . ?
C58 Cu26 C02A 35.9(6) 2_666 2_666 ?
C02A Cu26 Cu14 75.6(5) 2_666 2_666 ?
C02A Cu26 Cu22 68.1(5) 2_666 2_666 ?
C02A Cu26 Cu25 145.2(7) 2_666 . ?
O2 P1 O4 108.8(5) . . ?
O5 P1 O2 108.6(5) . . ?
O5 P1 O4 111.0(5) . . ?
O8 P1 O2 108.4(5) . . ?
O8 P1 O4 110.5(5) . . ?
O8 P1 O5 109.6(5) . . ?
O1 P2 O6 110.4(5) . . ?
O1 P2 O7 106.5(5) . . ?
O1 P2 O12 109.9(5) . . ?
O7 P2 O6 110.9(5) . . ?
O7 P2 O12 109.8(5) . . ?
O12 P2 O6 109.3(5) . . ?
O9 P3 O3 110.4(5) . . ?
O9 P3 O10 110.0(6) . . ?
O9 P3 O24 107.1(5) . . ?
O10 P3 O3 109.8(5) . . ?
O24 P3 O3 110.3(5) . . ?
O24 P3 O10 109.2(6) . . ?
Cu8 Cu27 P4 124.4(3) . . ?
O21 Cu27 Cu8 126.0(4) . . ?
O21 Cu27 P4 31.1(3) . . ?
C54 Cu27 Cu8 41.0(5) . . ?
C54 Cu27 P4 153.2(9) . . ?
C54 Cu27 O21 165.8(8) . . ?
C54 Cu27 C02D 36.1(6) . . ?
C02D Cu27 Cu8 76.9(5) . . ?
C02D Cu27 P4 148.3(7) . . ?
C02D Cu27 O21 154.5(7) . . ?
O1 Na1 O1 180.00(13) 2_666 . ?
O1 Na1 O2 109.4(3) 2_666 . ?
O1 Na1 O2 109.4(3) . 2_666 ?
O1 Na1 O2 70.6(3) . . ?
O1 Na1 O2 70.6(3) 2_666 2_666 ?
O2 Na1 O2 180.0 2_666 . ?
O24 Na1 O1 71.4(3) . . ?
O24 Na1 O1 71.4(3) 2_666 2_666 ?
O24 Na1 O1 108.6(3) 2_666 . ?
O24 Na1 O1 108.6(3) . 2_666 ?
O24 Na1 O2 110.2(3) . . ?
O24 Na1 O2 110.2(3) 2_666 2_666 ?
O24 Na1 O2 69.8(3) 2_666 . ?
O24 Na1 O2 69.8(3) . 2_666 ?
O24 Na1 O24 180.0(4) 2_666 . ?
O11 P4 O14 103.3(6) . . ?
O11 P4 O20 116.4(7) . . ?
O11 P4 O21 114.1(7) . . ?
O20 P4 O14 107.8(6) . . ?
O20 P4 O21 108.6(8) . . ?
O21 P4 O14 105.8(7) . . ?
O15 P5 O17 115.7(7) . . ?
O15 P5 O18 116.1(8) . . ?
O15 P5 O19 104.2(6) . . ?
O15 P5 Cu29 136.9(5) . . ?
O15 P5 Cu34 75.7(8) . . ?
O17 P5 O19 104.8(7) . . ?
O17 P5 Cu29 56.4(8) . . ?
O17 P5 Cu34 40.5(8) . . ?
O18 P5 O17 107.2(7) . . ?
O18 P5 O19 107.9(7) . . ?
O18 P5 Cu29 50.8(9) . . ?
O18 P5 Cu34 134.8(11) . . ?
O19 P5 Cu29 118.9(5) . . ?
O19 P5 Cu34 110.7(11) . . ?
Cu34 P5 Cu29 89.7(10) . . ?
O13 P6 O16 112.1(6) . . ?
O13 P6 O22 108.9(6) . . ?
O13 P6 O23 116.5(7) . . ?
O13 P6 Cu31 133.2(6) . . ?
O16 P6 O22 101.8(6) . . ?
O16 P6 Cu31 57.0(9) . . ?
O22 P6 Cu31 117.8(7) . . ?
O23 P6 O16 110.2(7) . . ?
O23 P6 O22 106.1(6) . . ?
O23 P6 Cu31 53.3(10) . . ?
Cu1 O1 Cu2 116.7(4) . . ?
Cu1 O1 Na1 98.4(3) . . ?
Cu2 O1 Na1 91.5(3) . . ?
P2 O1 Cu1 116.3(5) . . ?
P2 O1 Cu2 110.4(4) . . ?
P2 O1 Na1 121.0(5) . . ?
Cu1 O2 Na1 91.9(3) . . ?
Cu3 O2 Cu1 115.7(4) . . ?
Cu3 O2 Na1 99.4(3) . . ?
P1 O2 Cu1 111.1(5) . . ?
P1 O2 Cu3 117.2(5) . . ?
P1 O2 Na1 118.6(5) . . ?
P3 O3 Cu8 117.3(5) . . ?
P3 O3 Cu28 129.4(5) . . ?
Cu28 O3 Cu8 113.0(4) . . ?
Cu9 O4 Cu23 111.7(7) . . ?
Cu9 O4 Cu30 103.7(7) . . ?
P1 O4 Cu9 130.5(6) . . ?
P1 O4 Cu23 117.8(8) . . ?
P1 O4 Cu30 125.4(7) . . ?
Cu5 O5 Cu16 116.2(4) . . ?
P1 O5 Cu5 115.5(5) . . ?
P1 O5 Cu16 124.6(5) . . ?
Cu7 O6 Cu14 113.3(5) . 2_666 ?
P2 O6 Cu7 126.8(6) . . ?
P2 O6 Cu14 119.1(5) . 2_666 ?
Cu6 O7 Cu23 84.8(7) 2_666 2_666 ?
Cu6 O7 Cu30 93.8(7) 2_666 2_666 ?
P2 O7 Cu6 137.0(5) . 2_666 ?
P2 O7 Cu23 137.9(9) . 2_666 ?
P2 O7 Cu30 128.9(8) . 2_666 ?
Cu8 O8 Cu6 88.1(3) . . ?
P1 O8 Cu6 137.8(5) . . ?
P1 O8 Cu8 133.4(6) . . ?
Cu14 O9 Cu6 85.7(3) . . ?
P3 O9 Cu6 140.4(6) . . ?
P3 O9 Cu14 133.1(6) . . ?
Cu4 O10 Cu12 115.7(4) . . ?
P3 O10 Cu4 117.4(5) . . ?
P3 O10 Cu12 123.7(6) . . ?
P4 O11 Cu4 128.5(7) . . ?
Cu13 O12 Cu18 115.0(4) . . ?
P2 O12 Cu13 115.2(5) . . ?
P2 O12 Cu18 125.9(5) . . ?
P6 O13 Cu5 130.8(6) . . ?
C02M O14 P4 126.4(12) . . ?
C3 O14 P4 121.4(13) . . ?
P5 O15 Cu13 128.1(7) . . ?
Cu20 O16 Cu31 117.8(8) . . ?
Cu24 O16 Cu20 98.0(5) . . ?
P6 O16 Cu20 131.1(6) . . ?
P6 O16 Cu24 114.8(7) . . ?
P6 O16 Cu31 89.5(9) . . ?
Cu26 O17 Cu25 97.8(5) . . ?
P5 O17 Cu25 132.6(7) . . ?
P5 O17 Cu26 112.9(8) . . ?
P5 O17 Cu29 90.8(9) . . ?
P5 O17 Cu34 103.0(13) . . ?
Cu34 O17 Cu29 138.2(15) . . ?
Cu18 O18 Cu29 101.5(8) . . ?
P5 O18 Cu18 123.5(7) . . ?
P5 O18 Cu29 98.2(11) . . ?
C02L O19 P5 125.9(9) . . ?
P4 O20 Cu22 139.5(7) . . ?
P4 O20 Cu32 105.9(9) . . ?
P4 O20 Cu33 111.5(13) . . ?
Cu33 O20 Cu32 116.9(16) . . ?
Cu12 O21 Cu27 107.1(6) . . ?
P4 O21 Cu12 123.7(7) . . ?
P4 O21 Cu27 101.8(8) . . ?
C03D O22 P6 113.4(8) . . ?
C01Q C01N Cu5 131.4(11) . . ?
C60 C01N Cu5 72.6(10) . . ?
C60 C01N C01Q 155.9(16) . . ?
Cu21 C52 Cu11 128.8(7) . . ?
C02C C52 Cu11 112.6(13) . . ?
C02C C52 Cu21 77.8(11) . . ?
C02C C52 Cu28 167.6(15) . . ?
Cu28 C52 Cu11 79.1(5) . . ?
Cu28 C52 Cu21 91.8(6) . . ?
Cu2 C51 Cu11 79.0(5) . . ?
Cu2 C51 Cu13 111.8(7) . . ?
Cu13 C51 Cu11 113.0(7) . . ?
C50 C51 Cu2 171.8(13) . . ?
C50 C51 Cu11 108.2(10) . . ?
C50 C51 Cu13 69.7(10) . . ?
C01N C01Q C027 108.8(14) . . ?
C01N C01Q C02T 108.9(14) . . ?
C02O C01Q C01N 110.5(14) . . ?
C02O C01Q C027 106.1(16) . . ?
C02O C01Q C02T 111.1(17) . . ?
C02T C01Q C027 111.4(15) . . ?
Cu16 O23 Cu31 95.3(9) . . ?
P6 O23 Cu16 126.0(7) . . ?
P6 O23 Cu31 94.5(13) . . ?
Cu3 C55 Cu4 112.4(7) . 2_666 ?
Cu3 C55 Cu15 80.7(7) . . ?
Cu4 C55 Cu15 117.0(7) 2_666 . ?
C021 C55 Cu3 168.9(13) . . ?
C021 C55 Cu4 70.3(10) . 2_666 ?
C021 C55 Cu15 108.0(12) . . ?
Cu8 C54 Cu20 78.4(6) . . ?
Cu8 C54 Cu27 95.1(7) . . ?
Cu8 C54 Cu32 97.2(7) . . ?
Cu27 C54 Cu20 112.0(9) . . ?
C02D C54 Cu8 169.7(15) . . ?
C02D C54 Cu20 111.1(13) . . ?
C02D C54 Cu27 77.8(11) . . ?
C02D C54 Cu32 79.8(12) . . ?
Cu32 C54 Cu20 86.7(8) . . ?
Cu16 C01U Cu15 121.7(7) . . ?
Cu17 C01U Cu15 74.8(6) . . ?
Cu17 C01U Cu16 88.6(6) . . ?
C01Y C01U Cu15 139.3(15) . . ?
C01Y C01U Cu16 73.2(11) . . ?
C01Y C01U Cu17 145.9(14) . . ?
Cu1 C60 Cu5 111.0(7) . . ?
Cu1 C60 Cu10 77.9(6) . . ?
Cu5 C60 Cu10 116.5(6) . . ?
C01N C60 Cu1 172.1(13) . . ?
C01N C60 Cu5 70.7(10) . . ?
C01N C60 Cu10 108.5(12) . . ?
Cu9 C56 Cu15 80.6(6) . . ?
Cu9 C56 Cu19 93.3(6) . 2_666 ?
Cu15 C56 Cu19 131.9(8) . 2_666 ?
C029 C56 Cu9 166.1(14) . . ?
C029 C56 Cu15 113.1(12) . . ?
C029 C56 Cu19 75.9(10) . 2_666 ?
C51 C50 Cu13 74.1(10) . . ?
C51 C50 C025 155.9(15) . . ?
C025 C50 Cu13 130.0(11) . . ?
C01U C01Y Cu16 71.1(10) . . ?
C01U C01Y C02W 160.9(19) . . ?
C02W C01Y Cu16 127.8(15) . . ?
Cu7 C59 Cu10 80.3(6) . . ?
Cu7 C59 Cu17 94.0(6) . . ?
Cu10 C59 Cu17 130.9(8) . . ?
C02H C59 Cu7 171.4(15) . . ?
C02H C59 Cu10 107.4(13) . . ?
C02H C59 Cu17 78.1(12) . . ?
C53 C020 Cu12 75.1(12) . . ?
C53 C020 C030 161(2) . . ?
C030 C020 Cu12 124.1(15) . . ?
C55 C021 Cu4 74.3(11) . 2_666 ?
C55 C021 C02E 158.2(16) . . ?
C02E C021 Cu4 127.4(12) . 2_666 ?
Cu11 C53 Cu12 119.5(8) . . ?
Cu19 C53 Cu11 76.8(7) . . ?
Cu19 C53 Cu12 90.2(7) . . ?
C020 C53 Cu11 138.9(16) . . ?
C020 C53 Cu12 69.8(12) . . ?
C020 C53 Cu19 144.1(17) . . ?
Cu23 C57 Cu24 91.1(12) . . ?
Cu23 C57 Cu25 76.1(10) . 2_666 ?
Cu23 C57 Cu34 84.3(19) . 2_666 ?
Cu24 C57 Cu25 87.1(7) . 2_666 ?
C024 C57 Cu23 157.7(19) . . ?
C024 C57 Cu24 78.9(12) . . ?
C024 C57 Cu25 122.6(14) . 2_666 ?
C024 C57 Cu30 157.9(16) . . ?
C024 C57 Cu31 72.4(13) . . ?
C024 C57 Cu34 118(2) . 2_666 ?
Cu30 C57 Cu31 95.9(10) . . ?
Cu34 C57 Cu30 82.0(15) 2_666 . ?
Cu34 C57 Cu31 147.8(18) 2_666 . ?
C57 C024 Cu24 65.9(11) . . ?
C57 C024 C028 167(2) . . ?
C57 C024 Cu31 73.6(13) . . ?
C57 C024 C0 167(2) . . ?
C028 C024 Cu24 127.1(14) . . ?
C0 C024 Cu31 119.1(16) . . ?
C50 C025 C038 107.8(14) . . ?
C02F C025 C50 112.3(15) . . ?
C02F C025 C038 104.6(18) . . ?
C02V C025 C50 112.0(16) . . ?
C02V C025 C02F 112.3(17) . . ?
C02V C025 C038 107.4(17) . . ?
Cu14 C58 Cu22 76.5(7) . . ?
Cu14 C58 Cu26 96.8(7) . 2_666 ?
Cu14 C58 Cu29 96.3(8) . 2_666 ?
Cu26 C58 Cu22 87.6(7) 2_666 . ?
Cu26 C58 Cu29 26.7(7) 2_666 2_666 ?
C02A C58 Cu14 170.3(16) . . ?
C02A C58 Cu22 110.1(14) . . ?
C02A C58 Cu26 76.7(12) . 2_666 ?
C02A C58 Cu29 74.6(12) . 2_666 ?
C02A C58 Cu33 111.9(18) . . ?
Cu33 C58 Cu14 77.4(13) . . ?
C01Q C027 H02A 109.5 . . ?
C01Q C027 H02B 109.5 . . ?
C01Q C027 H02C 109.5 . . ?
H02A C027 H02B 109.5 . . ?
H02A C027 H02C 109.5 . . ?
H02B C027 H02C 109.5 . . ?
C024 C028 C03T 113(2) . . ?
C024 C028 C046 104(2) . . ?
C024 C028 C72 110(2) . . ?
C03T C028 C72 109.9(14) . . ?
C046 C028 C03T 110.2(14) . . ?
C046 C028 C72 109.8(14) . . ?
C56 C029 Cu19 68.1(10) . 2_666 ?
C56 C029 C02N 165.8(19) . . ?
C02N C029 Cu19 125.9(16) . 2_666 ?
Cu26 C02A Cu29 25.8(7) 2_666 2_666 ?
C58 C02A Cu26 67.3(11) . 2_666 ?
C58 C02A C02Q 168.0(19) . . ?
C58 C02A Cu29 70.3(12) . 2_666 ?
C02Q C02A Cu26 123.5(13) . 2_666 ?
C02Q C02A Cu29 116.9(15) . 2_666 ?
Cu18 C02B Cu10 121.0(9) . . ?
Cu21 C02B Cu10 75.7(6) . . ?
Cu21 C02B Cu18 89.9(8) . . ?
C02J C02B Cu10 138.8(16) . . ?
C02J C02B Cu18 74.3(14) . . ?
C02J C02B Cu21 145.3(16) . . ?
C52 C02C Cu21 68.7(10) . . ?
C52 C02C C02R 168(2) . . ?
C02R C02C Cu21 123.0(15) . . ?
C54 C02D Cu27 66.1(10) . . ?
C54 C02D C02Z 166(2) . . ?
C54 C02D Cu32 64.0(10) . . ?
C02Z C02D Cu27 127.0(15) . . ?
C02Z C02D Cu32 130.3(15) . . ?
C021 C02E C031 110.4(14) . . ?
C021 C02E C036 108.2(16) . . ?
C036 C02E C031 107.7(18) . . ?
C03K C02E C021 108.6(17) . . ?
C03K C02E C031 108.8(19) . . ?
C03K C02E C036 113.1(19) . . ?
C025 C02F H02D 109.5 . . ?
C025 C02F H02E 109.5 . . ?
C025 C02F H02F 109.5 . . ?
H02D C02F H02E 109.5 . . ?
H02D C02F H02F 109.5 . . ?
H02E C02F H02F 109.5 . . ?
C037 C02G C032 112(2) . . ?
C037 C02G C03A 106(2) . . ?
C03A C02G C032 107(2) . . ?
C03U C02G C032 115(2) . . ?
C03U C02G C037 111(2) . . ?
C03U C02G C03A 106(2) . . ?
C59 C02H Cu17 68.7(11) . . ?
C59 C02H C02U 168.2(19) . . ?
C02U C02H Cu17 122.6(12) . . ?
Cu6 C02I Cu20 84.2(7) . . ?
Cu6 C02I Cu22 87.1(6) . . ?
Cu6 C02I Cu25 82.1(6) . 2_666 ?
Cu20 C02I Cu22 111.1(7) . . ?
Cu20 C02I Cu25 121.5(8) . 2_666 ?
Cu22 C02I Cu25 124.5(8) . 2_666 ?
C037 C02I Cu6 170.8(16) . . ?
C037 C02I Cu20 89.1(14) . . ?
C037 C02I Cu22 89.4(14) . . ?
C037 C02I Cu25 106.8(14) . 2_666 ?
C02B C02J Cu18 70.8(13) . . ?
C02B C02J C02K 165(2) . . ?
C02K C02J Cu18 124.3(16) . . ?
C02J C02K C02X 110.6(17) . . ?
C03H C02K C02J 110(2) . . ?
C03H C02K C02X 105(2) . . ?
C03H C02K C040 105(2) . . ?
C040 C02K C02J 111(2) . . ?
C040 C02K C02X 114(2) . . ?
O19 C02L C02S 122.7(10) . . ?
O19 C02L C03G 117.2(10) . . ?
C02S C02L C03G 120.0 . . ?
C02L C02S H02S 120.0 . . ?
C02L C02S C034 120.0 . . ?
C034 C02S H02S 120.0 . . ?
C02S C034 H034 120.0 . . ?
C035 C034 C02S 120.0 . . ?
C035 C034 H034 120.0 . . ?
C034 C035 H035 120.0 . . ?
C034 C035 C039 120.0 . . ?
C039 C035 H035 120.0 . . ?
C035 C039 C04E 120.0 . . ?
C03G C039 C035 120.0 . . ?
C03G C039 C04E 120.0 . . ?
C039 C03G C02L 120.0 . . ?
C03O C03G C02L 120.0 . . ?
C03O C03G C039 120.0 . . ?
C03G C03O H03O 120.0 . . ?
C03G C03O C03X 120.0 . . ?
C03X C03O H03O 120.0 . . ?
C03O C03X H03X 120.0 . . ?
C047 C03X C03O 120.0 . . ?
C047 C03X H03X 120.0 . . ?
C03X C047 H047 120.0 . . ?
C03X C047 C04E 120.0 . . ?
C04E C047 H047 120.0 . . ?
C039 C04E H04E 120.0 . . ?
C047 C04E C039 120.0 . . ?
C047 C04E H04E 120.0 . . ?
O14 C02M C64 120.3(7) . . ?
O14 C02M C67 119.6(7) . . ?
C64 C02M C67 120.0 . . ?
C02M C64 H64 120.0 . . ?
C65 C64 C02M 120.0 . . ?
C65 C64 H64 120.0 . . ?
C64 C65 H65 120.0 . . ?
C64 C65 C03S 120.0 . . ?
C03S C65 H65 120.0 . . ?
C65 C03S H03S 120.0 . . ?
C66 C03S C65 120.0 . . ?
C66 C03S H03S 120.0 . . ?
C03S C66 C67 120.0 . . ?
C03S C66 C04F 120.0 . . ?
C67 C66 C04F 120.0 . . ?
C66 C67 C02M 120.0 . . ?
C68 C67 C02M 120.0 . . ?
C68 C67 C66 120.0 . . ?
C67 C68 H68 120.0 . . ?
C67 C68 C69 120.0 . . ?
C69 C68 H68 120.0 . . ?
C68 C69 H69 120.0 . . ?
C70 C69 C68 120.0 . . ?
C70 C69 H69 120.0 . . ?
C69 C70 H70 120.0 . . ?
C69 C70 C04F 120.0 . . ?
C04F C70 H70 120.0 . . ?
C66 C04F H04F 120.0 . . ?
C70 C04F C66 120.0 . . ?
C70 C04F H04F 120.0 . . ?
C029 C02N C03E 109(2) . . ?
C029 C02N C03W 111(2) . . ?
C029 C02N C041 109(2) . . ?
C03W C02N C03E 106(2) . . ?
C03W C02N C041 116(2) . . ?
C041 C02N C03E 106(2) . . ?
C01Q C02O H02G 109.5 . . ?
C01Q C02O H02H 109.5 . . ?
C01Q C02O H02I 109.5 . . ?
H02G C02O H02H 109.5 . . ?
H02G C02O H02I 109.5 . . ?
H02H C02O H02I 109.5 . . ?
C02Y C02P H02P 120.0 . . ?
C02Y C02P C03P 120.0 . . ?
C03P C02P H02P 120.0 . . ?
C02P C02Y H02Y 120.0 . . ?
C02P C02Y C03B 120.0 . . ?
C03B C02Y H02Y 120.0 . . ?
C02Y C03B H03B 120.0 . . ?
C02Y C03B C03D 120.0 . . ?
C03D C03B H03B 120.0 . . ?
C03B C03D O22 132.8(9) . . ?
C03F C03D O22 107.0(9) . . ?
C03F C03D C03B 120.0 . . ?
C03D C03F C63 120.0 . . ?
C03P C03F C03D 120.0 . . ?
C03P C03F C63 120.0 . . ?
C03F C03P C02P 120.0 . . ?
C03Q C03P C02P 120.0 . . ?
C03Q C03P C03F 120.0 . . ?
C03P C03Q H03Q 120.0 . . ?
C03P C03Q C04B 120.0 . . ?
C04B C03Q H03Q 120.0 . . ?
C03Q C04B H04B 120.0 . . ?
C04G C04B C03Q 120.0 . . ?
C04G C04B H04B 120.0 . . ?
C04B C04G H04G 120.0 . . ?
C04B C04G C63 120.0 . . ?
C63 C04G H04G 120.0 . . ?
C03F C63 H63 120.0 . . ?
C04G C63 C03F 120.0 . . ?
C04G C63 H63 120.0 . . ?
C03J C02Q C02A 112.0(19) . . ?
C03J C02Q C03V 107(2) . . ?
C03J C02Q C73 111(3) . . ?
C03V C02Q C02A 111(2) . . ?
C03V C02Q C73 110(2) . . ?
C73 C02Q C02A 105(2) . . ?
C03Z C02R C02C 107.9(19) . . ?
C61 C02R C02C 105(2) . . ?
C61 C02R C03Z 109(2) . . ?
C71 C02R C02C 113(2) . . ?
C71 C02R C03Z 118(2) . . ?
C71 C02R C61 104(2) . . ?
C01Q C02T H02J 109.5 . . ?
C01Q C02T H02K 109.5 . . ?
C01Q C02T H02L 109.5 . . ?
H02J C02T H02K 109.5 . . ?
H02J C02T H02L 109.5 . . ?
H02K C02T H02L 109.5 . . ?
C033 C02U C02H 106.5(15) . . ?
C033 C02U C03M 111.6(17) . . ?
C03M C02U C02H 106.8(14) . . ?
C03N C02U C02H 107.9(15) . . ?
C03N C02U C033 116.3(18) . . ?
C03N C02U C03M 107.3(19) . . ?
C025 C02V H02M 109.5 . . ?
C025 C02V H02N 109.5 . . ?
C025 C02V H02O 109.5 . . ?
H02M C02V H02N 109.5 . . ?
H02M C02V H02O 109.5 . . ?
H02N C02V H02O 109.5 . . ?
C01Y C02W C03C 109(2) . . ?
C03R C02W C01Y 109(3) . . ?
C03R C02W C03C 101(3) . . ?
C03R C02W C04D 122(3) . . ?
C04D C02W C01Y 110(2) . . ?
C04D C02W C03C 105(3) . . ?
C02K C02X H02Q 109.5 . . ?
C02K C02X H02R 109.5 . . ?
C02K C02X H02T 109.5 . . ?
H02Q C02X H02R 109.5 . . ?
H02Q C02X H02T 109.5 . . ?
H02R C02X H02T 109.5 . . ?
C02D C02Z C03I 109(2) . . ?
C02D C02Z C04A 106.4(18) . . ?
C03I C02Z C04A 106(2) . . ?
C03L C02Z C02D 109(2) . . ?
C03L C02Z C03I 117(2) . . ?
C03L C02Z C04A 109(2) . . ?
C03Y C030 C020 110(2) . . ?
C03Y C030 C62 111(3) . . ?
C03Y C030 C04C 116(3) . . ?
C62 C030 C020 106(2) . . ?
C62 C030 C04C 105(2) . . ?
C04C C030 C020 108(2) . . ?
C02E C031 H03A 109.5 . . ?
C02E C031 H03C 109.5 . . ?
C02E C031 H03D 109.5 . . ?
H03A C031 H03C 109.5 . . ?
H03A C031 H03D 109.5 . . ?
H03C C031 H03D 109.5 . . ?
C02G C032 H03E 109.5 . . ?
C02G C032 H03F 109.5 . . ?
C02G C032 H03G 109.5 . . ?
H03E C032 H03F 109.5 . . ?
H03E C032 H03G 109.5 . . ?
H03F C032 H03G 109.5 . . ?
C02U C033 H03H 109.5 . . ?
C02U C033 H03I 109.5 . . ?
C02U C033 H03J 109.5 . . ?
H03H C033 H03I 109.5 . . ?
H03H C033 H03J 109.5 . . ?
H03I C033 H03J 109.5 . . ?
C02E C036 H03K 109.5 . . ?
C02E C036 H03L 109.5 . . ?
C02E C036 H03M 109.5 . . ?
H03K C036 H03L 109.5 . . ?
H03K C036 H03M 109.5 . . ?
H03L C036 H03M 109.5 . . ?
Cu20 C037 Cu22 92.5(6) . . ?
C02G C037 Cu20 123.4(15) . . ?
C02G C037 Cu22 121.0(15) . . ?
C02I C037 Cu20 61.2(12) . . ?
C02I C037 Cu22 61.1(11) . . ?
C02I C037 C02G 174(2) . . ?
C025 C038 H03N 109.5 . . ?
C025 C038 H03P 109.5 . . ?
C025 C038 H03R 109.5 . . ?
H03N C038 H03P 109.5 . . ?
H03N C038 H03R 109.5 . . ?
H03P C038 H03R 109.5 . . ?
C02G C03A H03T 108.7 . . ?
C02G C03A H03U 109.9 . . ?
C02G C03A H03V 109.9 . . ?
H03T C03A H03U 109.5 . . ?
H03T C03A H03V 109.5 . . ?
H03U C03A H03V 109.5 . . ?
C02W C03C H03W 109.5 . . ?
C02W C03C H03Y 109.5 . . ?
C02W C03C H 109.5 . . ?
H03W C03C H03Y 109.5 . . ?
H03W C03C H 109.5 . . ?
H03Y C03C H 109.5 . . ?
C02N C03E H03Z 109.5 . . ?
C02N C03E HA 109.5 . . ?
C02N C03E HB 109.5 . . ?
H03Z C03E HA 109.5 . . ?
H03Z C03E HB 109.5 . . ?
HA C03E HB 109.5 . . ?
C02K C03H H03 109.5 . . ?
C02K C03H HC 109.5 . . ?
C02K C03H HD 109.5 . . ?
H03 C03H HC 109.5 . . ?
H03 C03H HD 109.5 . . ?
HC C03H HD 109.5 . . ?
C02Z C03I H1 109.5 . . ?
C02Z C03I HE 109.5 . . ?
C02Z C03I HF 109.5 . . ?
H1 C03I HE 109.5 . . ?
H1 C03I HF 109.5 . . ?
HE C03I HF 109.5 . . ?
C02Q C03J H2 109.5 . . ?
C02Q C03J HG 109.5 . . ?
C02Q C03J HH 109.5 . . ?
H2 C03J HG 109.5 . . ?
H2 C03J HH 109.5 . . ?
HG C03J HH 109.5 . . ?
C02E C03K H3 109.5 . . ?
C02E C03K HI 109.5 . . ?
C02E C03K HJ 109.5 . . ?
H3 C03K HI 109.5 . . ?
H3 C03K HJ 109.5 . . ?
HI C03K HJ 109.5 . . ?
C02Z C03L H4 109.5 . . ?
C02Z C03L HK 109.5 . . ?
C02Z C03L HL 109.5 . . ?
H4 C03L HK 109.5 . . ?
H4 C03L HL 109.5 . . ?
HK C03L HL 109.5 . . ?
C02U C03M H5 109.6 . . ?
C02U C03M HM 109.4 . . ?
C02U C03M HN 109.5 . . ?
H5 C03M HM 109.5 . . ?
H5 C03M HN 109.5 . . ?
HM C03M HN 109.5 . . ?
C02U C03N H6 109.5 . . ?
C02U C03N HO 109.6 . . ?
C02U C03N HP 109.2 . . ?
H6 C03N HO 109.5 . . ?
H6 C03N HP 109.5 . . ?
HO C03N HP 109.5 . . ?
C02W C03R H7 106.3 . . ?
C02W C03R HQ 112.0 . . ?
C02W C03R HR 110.0 . . ?
H7 C03R HQ 109.5 . . ?
H7 C03R HR 109.5 . . ?
HQ C03R HR 109.5 . . ?
C028 C03T H8 109.5 . . ?
C028 C03T HS 109.5 . . ?
C028 C03T HT 109.5 . . ?
H8 C03T HS 109.5 . . ?
H8 C03T HT 109.5 . . ?
HS C03T HT 109.5 . . ?
C02G C03U H9 109.5 . . ?
C02G C03U HU 109.5 . . ?
C02G C03U HV 109.5 . . ?
H9 C03U HU 109.5 . . ?
H9 C03U HV 109.5 . . ?
HU C03U HV 109.5 . . ?
C02Q C03V H10 109.5 . . ?
C02Q C03V HW 109.5 . . ?
C02Q C03V HX 109.5 . . ?
H10 C03V HW 109.5 . . ?
H10 C03V HX 109.5 . . ?
HW C03V HX 109.5 . . ?
C02N C03W H11 109.5 . . ?
C02N C03W HY 109.5 . . ?
C02N C03W HZ 109.5 . . ?
H11 C03W HY 109.5 . . ?
H11 C03W HZ 109.5 . . ?
HY C03W HZ 109.5 . . ?
C030 C03Y H12 109.5 . . ?
C030 C03Y H14 109.5 . . ?
C030 C03Y H15 109.5 . . ?
H12 C03Y H14 109.5 . . ?
H12 C03Y H15 109.5 . . ?
H14 C03Y H15 109.5 . . ?
C02R C03Z H13 109.5 . . ?
C02R C03Z H16 109.5 . . ?
C02R C03Z H17 109.5 . . ?
H13 C03Z H16 109.5 . . ?
H13 C03Z H17 109.5 . . ?
H16 C03Z H17 109.5 . . ?
C02K C040 H04A 109.5 . . ?
C02K C040 H04C 109.5 . . ?
C02K C040 H04D 109.5 . . ?
H04A C040 H04C 109.5 . . ?
H04A C040 H04D 109.5 . . ?
H04C C040 H04D 109.5 . . ?
C02N C041 H04H 109.5 . . ?
C02N C041 H04I 109.5 . . ?
C02N C041 H04J 109.5 . . ?
H04H C041 H04I 109.5 . . ?
H04H C041 H04J 109.5 . . ?
H04I C041 H04J 109.5 . . ?
C02R C61 H61A 109.5 . . ?
C02R C61 H61B 109.5 . . ?
C02R C61 H61C 109.5 . . ?
H61A C61 H61B 109.5 . . ?
H61A C61 H61C 109.5 . . ?
H61B C61 H61C 109.5 . . ?
C030 C62 H62A 109.3 . . ?
C030 C62 H62B 109.5 . . ?
C030 C62 H62C 109.7 . . ?
H62A C62 H62B 109.5 . . ?
H62A C62 H62C 109.5 . . ?
H62B C62 H62C 109.5 . . ?
C028 C046 H04K 109.4 . . ?
C028 C046 H04L 109.4 . . ?
C028 C046 H04M 109.7 . . ?
H04K C046 H04L 109.5 . . ?
H04K C046 H04M 109.5 . . ?
H04L C046 H04M 109.5 . . ?
C02Z C04A H04N 109.5 . . ?
C02Z C04A H04O 109.5 . . ?
C02Z C04A H04P 109.5 . . ?
H04N C04A H04O 109.5 . . ?
H04N C04A H04P 109.5 . . ?
H04O C04A H04P 109.5 . . ?
C030 C04C H04Q 109.5 . . ?
C030 C04C H04R 109.5 . . ?
C030 C04C H04S 109.5 . . ?
H04Q C04C H04R 109.5 . . ?
H04Q C04C H04S 109.5 . . ?
H04R C04C H04S 109.5 . . ?
C02W C04D H04T 108.5 . . ?
C02W C04D H04U 111.4 . . ?
C02W C04D H04V 108.4 . . ?
H04T C04D H04U 109.5 . . ?
H04T C04D H04V 109.4 . . ?
H04U C04D H04V 109.5 . . ?
Cu2 O24 Cu3 115.5(4) . 2_666 ?
Cu2 O24 Na1 98.0(4) . . ?
Cu3 O24 Na1 93.3(3) 2_666 . ?
P3 O24 Cu2 116.7(5) . . ?
P3 O24 Cu3 111.7(5) . 2_666 ?
P3 O24 Na1 118.9(5) . . ?
C02Q C73 H73A 109.5 . . ?
C02Q C73 H73B 109.5 . . ?
C02Q C73 H73C 109.5 . . ?
H73A C73 H73B 109.5 . . ?
H73A C73 H73C 109.5 . . ?
H73B C73 H73C 109.5 . . ?
C028 C72 H72A 110.6 . . ?
C028 C72 H72B 109.2 . . ?
C028 C72 H72C 108.5 . . ?
H72A C72 H72B 109.5 . . ?
H72A C72 H72C 109.5 . . ?
H72B C72 H72C 109.5 . . ?
C02R C71 H71A 109.0 . . ?
C02R C71 H71B 109.1 . . ?
C02R C71 H71C 110.4 . . ?
H71A C71 H71B 109.5 . . ?
H71A C71 H71C 109.5 . . ?
H71B C71 H71C 109.5 . . ?
Cu20 Cu32 Cu8 52.59(15) . . ?
O20 Cu32 Cu8 127.5(4) . . ?
O20 Cu32 Cu20 118.2(8) . . ?
O20 Cu32 C02D 155.1(8) . . ?
C54 Cu32 Cu8 40.5(5) . . ?
C54 Cu32 Cu20 48.3(5) . . ?
C54 Cu32 O20 164.4(9) . . ?
C54 Cu32 C02D 36.3(6) . . ?
C02D Cu32 Cu8 76.5(5) . . ?
C02D Cu32 Cu20 68.3(5) . . ?
P5 Cu29 Cu14 127.5(6) . 2_666 ?
O17 Cu29 Cu14 110.3(10) . 2_666 ?
O17 Cu29 P5 32.8(3) . . ?
O18 Cu29 Cu14 133.0(7) . 2_666 ?
O18 Cu29 P5 31.0(4) . . ?
O18 Cu29 O17 63.8(6) . . ?
C58 Cu29 Cu14 39.1(6) 2_666 2_666 ?
C58 Cu29 P5 154.2(16) 2_666 . ?
C58 Cu29 O17 122.3(16) 2_666 . ?
C58 Cu29 O18 169.9(14) 2_666 . ?
C58 Cu29 C02A 35.1(6) 2_666 2_666 ?
C02A Cu29 Cu14 74.1(6) 2_666 2_666 ?
C02A Cu29 P5 146.6(12) 2_666 . ?
C02A Cu29 O17 122.0(15) 2_666 . ?
C02A Cu29 O18 151.2(10) 2_666 . ?
Cu13 Cu30 Cu6 117.1(3) 2_666 . ?
Cu13 Cu30 Cu31 143.9(7) 2_666 . ?
O4 Cu30 Cu6 87.6(6) . . ?
O4 Cu30 Cu13 126.3(8) . 2_666 ?
O4 Cu30 O7 94.4(6) . 2_666 ?
O4 Cu30 Cu31 76.3(7) . . ?
O4 Cu30 Cu34 159.0(14) . 2_666 ?
O7 Cu30 Cu6 42.8(4) 2_666 . ?
O7 Cu30 Cu13 79.3(5) 2_666 2_666 ?
O7 Cu30 Cu31 131.4(12) 2_666 . ?
O7 Cu30 Cu34 87.1(10) 2_666 2_666 ?
C57 Cu30 Cu6 97.8(9) . . ?
C57 Cu30 Cu13 104.2(8) . 2_666 ?
C57 Cu30 O4 119.6(8) . . ?
C57 Cu30 O7 128.7(9) . 2_666 ?
C57 Cu30 Cu31 44.0(7) . . ?
C57 Cu30 Cu34 47.5(11) . 2_666 ?
Cu31 Cu30 Cu6 88.7(10) . . ?
Cu34 Cu30 Cu6 79.3(9) 2_666 . ?
Cu34 Cu30 Cu31 86.9(12) 2_666 . ?
P6 Cu31 Cu30 130.4(10) . . ?
O16 Cu31 P6 33.6(4) . . ?
O16 Cu31 Cu30 113.4(13) . . ?
O23 Cu31 P6 32.2(5) . . ?
O23 Cu31 O16 65.7(8) . . ?
O23 Cu31 Cu30 135.4(9) . . ?
C57 Cu31 P6 150(2) . . ?
C57 Cu31 O16 116.5(19) . . ?
C57 Cu31 O23 175.3(16) . . ?
C57 Cu31 Cu30 40.2(6) . . ?
C024 Cu31 P6 144.8(16) . . ?
C024 Cu31 O16 119.2(18) . . ?
C024 Cu31 O23 149.4(13) . . ?
C024 Cu31 C57 34.0(6) . . ?
C024 Cu31 Cu30 73.0(8) . . ?
Cu1 Cu28 Cu2 79.49(7) . . ?
Cu1 Cu28 Cu21 66.32(8) . . ?
Cu11 Cu28 Cu1 126.68(9) . . ?
Cu11 Cu28 Cu2 55.01(7) . . ?
Cu11 Cu28 Cu21 88.00(8) . . ?
Cu21 Cu28 Cu2 93.07(8) . . ?
O3 Cu28 Cu1 81.9(3) . . ?
O3 Cu28 Cu2 79.5(3) . . ?
O3 Cu28 Cu11 111.5(3) . . ?
O3 Cu28 Cu21 148.2(3) . . ?
C52 Cu28 Cu1 112.3(4) . . ?
C52 Cu28 Cu2 94.7(4) . . ?
C52 Cu28 Cu11 53.9(4) . . ?
C52 Cu28 Cu21 46.5(4) . . ?
C52 Cu28 O3 163.7(5) . . ?
H72D C72A H72E 109.5 . . ?
H72D C72A H72F 109.5 . . ?
H72E C72A H72F 109.5 . . ?
C0 C72A H72D 109.5 . . ?
C0 C72A H72E 109.5 . . ?
C0 C72A H72F 109.5 . . ?
C72A C0 C024 105(2) . . ?
C1 C0 C024 110(2) . . ?
C1 C0 C72A 109.9(14) . . ?
C2 C0 C024 112(2) . . ?
C2 C0 C72A 109.7(14) . . ?
C2 C0 C1 110.0(14) . . ?
C0 C1 H1A 109.5 . . ?
C0 C1 H1B 109.5 . . ?
C0 C1 H1C 109.5 . . ?
H1A C1 H1B 109.5 . . ?
H1A C1 H1C 109.5 . . ?
H1B C1 H1C 109.5 . . ?
C0 C2 H2A 109.4 . . ?
C0 C2 H2B 109.3 . . ?
C0 C2 H2C 109.7 . . ?
H2A C2 H2B 109.5 . . ?
H2A C2 H2C 109.5 . . ?
H2B C2 H2C 109.5 . . ?
Cu14 Cu33 P4 119.5(11) . . ?
O20 Cu33 Cu14 139.3(19) . . ?
O20 Cu33 P4 33.0(8) . . ?
O20 Cu33 C58 167(3) . . ?
C58 Cu33 Cu14 51.3(10) . . ?
C58 Cu33 P4 141.0(17) . . ?
O17 Cu34 P5 36.5(8) . . ?
O17 Cu34 C57 173(2) . 2_666 ?
O17 Cu34 Cu30 131(2) . 2_666 ?
C57 Cu34 P5 150.1(17) 2_666 . ?
C57 Cu34 Cu30 50.5(10) 2_666 2_666 ?
Cu30 Cu34 P5 118.0(17) 2_666 . ?
O14 C3 C64A 120.0(8) . . ?
O14 C3 C67A 119.7(8) . . ?
C64A C3 C67A 120.0 . . ?
C3 C64A H64A 120.0 . . ?
C3 C64A C65A 120.0 . . ?
C65A C64A H64A 120.0 . . ?
C64A C65A H65A 120.0 . . ?
C64A C65A C4 120.0 . . ?
C4 C65A H65A 120.0 . . ?
C65A C4 H4A 120.0 . . ?
C66A C4 C65A 120.0 . . ?
C66A C4 H4A 120.0 . . ?
C4 C66A C5 120.0 . . ?
C67A C66A C4 120.0 . . ?
C67A C66A C5 120.0 . . ?
C66A C67A C3 120.0 . . ?
C68A C67A C3 120.0 . . ?
C68A C67A C66A 120.0 . . ?
C67A C68A H68A 120.0 . . ?
C67A C68A C69A 120.0 . . ?
C69A C68A H68A 120.0 . . ?
C68A C69A H69A 120.0 . . ?
C70A C69A C68A 120.0 . . ?
C70A C69A H69A 120.0 . . ?
C69A C70A H70A 120.0 . . ?
C69A C70A C5 120.0 . . ?
C5 C70A H70A 120.0 . . ?
C66A C5 H5A 120.0 . . ?
C70A C5 C66A 120.0 . . ?
C70A C5 H5A 120.0 . . ?

loop_
_geom_bond_atom_site_label_1
_geom_bond_atom_site_label_2
_geom_bond_distance
_geom_bond_site_symmetry_2
_geom_bond_publ_flag
Cu1 Cu7 2.955(3) . ?
Cu1 Cu10 2.560(3) . ?
Cu1 Cu21 2.980(3) . ?
Cu1 Na1 3.4243(18) . ?
Cu1 O1 1.968(9) . ?
Cu1 O2 2.224(9) . ?
Cu1 C60 1.889(15) . ?
Cu1 Cu28 2.619(3) . ?
Cu2 Cu9 2.622(3) 2_666 ?
Cu2 Cu11 2.566(3) . ?
Cu2 Cu19 3.040(3) . ?
Cu2 Na1 3.4207(18) . ?
Cu2 O1 2.237(9) . ?
Cu2 C51 1.893(15) . ?
Cu2 O24 1.990(9) . ?
Cu2 Cu28 2.969(3) . ?
Cu3 Cu7 2.627(3) . ?
Cu3 Cu9 2.964(3) . ?
Cu3 Cu15 2.581(3) . ?
Cu3 Cu17 2.927(3) . ?
Cu3 Na1 3.4518(19) . ?
Cu3 O2 1.968(9) . ?
Cu3 C55 1.870(17) . ?
Cu3 O24 2.220(9) 2_666 ?
Cu4 Cu14 2.850(3) . ?
Cu4 O10 2.016(10) . ?
Cu4 O11 1.963(10) . ?
Cu4 C55 2.026(16) 2_666 ?
Cu4 C021 1.981(14) 2_666 ?
Cu5 Cu8 2.801(3) . ?
Cu5 O5 2.034(9) . ?
Cu5 O13 1.904(9) . ?
Cu5 C01N 1.971(14) . ?
Cu5 C60 1.993(14) . ?
Cu6 Cu8 2.893(3) . ?
Cu6 Cu14 2.866(3) . ?
Cu6 Cu20 2.696(3) . ?
Cu6 Cu22 2.782(3) . ?
Cu6 Cu23 2.83(2) . ?
Cu6 Cu25 2.664(3) 2_666 ?
Cu6 O7 2.076(9) 2_666 ?
Cu6 O8 2.089(9) . ?
Cu6 O9 2.174(9) . ?
Cu6 C02I 1.912(17) . ?
Cu6 Cu30 3.047(18) . ?
Cu7 Cu10 2.522(3) . ?
Cu7 Cu17 2.861(3) . ?
Cu7 O6 1.876(9) . ?
Cu7 C59 1.865(15) . ?
Cu8 Cu20 2.478(3) . ?
Cu8 Cu27 2.839(6) . ?
Cu8 O3 2.074(9) . ?
Cu8 O8 2.074(8) . ?
Cu8 C54 1.870(16) . ?
Cu8 Cu32 2.854(7) . ?
Cu9 Cu15 2.508(3) . ?
Cu9 Cu19 2.838(3) 2_666 ?
Cu9 O4 1.902(9) . ?
Cu9 C56 1.846(16) . ?
Cu10 Cu21 2.433(3) . ?
Cu10 C60 2.168(16) . ?
Cu10 C59 2.042(15) . ?
Cu10 C02B 2.007(17) . ?
Cu11 Cu19 2.438(3) . ?
Cu11 C52 2.071(14) . ?
Cu11 C51 2.132(14) . ?
Cu11 C53 1.972(19) . ?
Cu11 Cu28 2.518(3) . ?
Cu12 Cu19 2.830(3) . ?
Cu12 O10 2.052(9) . ?
Cu12 O21 1.965(11) . ?
Cu12 C020 1.979(17) . ?
Cu12 C53 2.038(17) . ?
Cu13 Cu23 3.01(3) 2_666 ?
Cu13 O12 2.030(9) . ?
Cu13 O15 1.949(11) . ?
Cu13 C51 2.034(15) . ?
Cu13 C50 1.983(15) . ?
Cu13 Cu30 2.701(19) 2_666 ?
Cu14 Cu22 2.487(3) . ?
Cu14 Cu26 2.857(4) 2_666 ?
Cu14 O6 2.107(10) 2_666 ?
Cu14 O9 2.038(9) . ?
Cu14 C58 1.845(18) . ?
Cu14 Cu29 2.909(13) 2_666 ?
Cu14 Cu33 2.31(3) . ?
Cu15 Cu17 2.428(3) . ?
Cu15 C55 2.106(15) . ?
Cu15 C01U 2.016(15) . ?
Cu15 C56 2.025(15) . ?
Cu16 Cu17 2.790(3) . ?
Cu16 O5 2.077(8) . ?
Cu16 O23 1.940(11) . ?
Cu16 C01U 2.013(16) . ?
Cu16 C01Y 2.037(16) . ?
Cu17 C01U 1.980(17) . ?
Cu17 C59 2.046(15) . ?
Cu17 C02H 2.149(18) . ?
Cu18 Cu21 2.777(3) . ?
Cu18 O12 2.067(9) . ?
Cu18 O18 1.958(12) . ?
Cu18 C02B 1.973(19) . ?
Cu18 C02J 2.012(17) . ?
Cu19 C56 2.051(14) 2_666 ?
Cu19 C53 1.955(17) . ?
Cu19 C029 2.145(17) 2_666 ?
Cu20 Cu24 2.979(5) . ?
Cu20 O16 2.046(10) . ?
Cu20 C54 2.045(15) . ?
Cu20 C02I 2.105(16) . ?
Cu20 C037 2.40(2) . ?
Cu20 Cu32 2.734(13) . ?
Cu21 C52 2.048(14) . ?
Cu21 C02B 1.957(18) . ?
Cu21 C02C 2.149(17) . ?
Cu21 Cu28 2.820(3) . ?
Cu22 Cu26 2.859(8) 2_666 ?
Cu22 O20 1.992(12) . ?
Cu22 C58 2.153(17) . ?
Cu22 C02I 2.118(15) . ?
Cu22 C037 2.419(17) . ?
Cu23 Cu24 2.67(3) . ?
Cu23 Cu25 2.38(3) 2_666 ?
Cu23 O4 2.02(4) . ?
Cu23 O7 2.12(3) 2_666 ?
Cu23 C57 1.82(3) . ?
Cu24 Cu25 2.714(5) 2_666 ?
Cu24 O16 1.898(11) . ?
Cu24 C57 1.913(17) . ?
Cu24 C024 2.056(16) . ?
Cu25 Cu26 2.989(9) . ?
Cu25 O17 2.019(11) . ?
Cu25 C57 2.025(15) 2_666 ?
Cu25 C02I 2.136(15) 2_666 ?
Cu26 O17 1.947(12) . ?
Cu26 C58 1.973(17) 2_666 ?
Cu26 C02A 2.081(16) 2_666 ?
P1 O2 1.536(9) . ?
P1 O4 1.552(9) . ?
P1 O5 1.525(9) . ?
P1 O8 1.519(9) . ?
P2 O1 1.534(9) . ?
P2 O6 1.585(10) . ?
P2 O7 1.541(9) . ?
P2 O12 1.543(10) . ?
P3 O3 1.548(9) . ?
P3 O9 1.509(9) . ?
P3 O10 1.533(10) . ?
P3 O24 1.525(9) . ?
Cu27 P4 2.874(7) . ?
Cu27 O21 2.149(16) . ?
Cu27 C54 1.977(16) . ?
Cu27 C02D 2.112(17) . ?
Na1 O1 2.528(9) 2_666 ?
Na1 O1 2.528(9) . ?
Na1 O2 2.532(9) . ?
Na1 O2 2.532(9) 2_666 ?
Na1 O24 2.519(9) . ?
Na1 O24 2.519(9) 2_666 ?
P4 O11 1.491(10) . ?
P4 O14 1.597(11) . ?
P4 O20 1.510(11) . ?
P4 O21 1.517(11) . ?
P5 O15 1.469(11) . ?
P5 O17 1.552(12) . ?
P5 O18 1.491(12) . ?
P5 O19 1.616(10) . ?
P5 Cu29 2.866(14) . ?
P5 Cu34 2.54(4) . ?
P6 O13 1.513(10) . ?
P6 O16 1.576(11) . ?
P6 O22 1.619(10) . ?
P6 O23 1.523(11) . ?
P6 Cu31 2.85(3) . ?
O3 Cu28 1.910(9) . ?
O4 Cu30 2.078(14) . ?
O7 Cu30 2.098(12) 2_666 ?
O14 C02M 1.361(13) . ?
O14 C3 1.377(13) . ?
O16 Cu31 2.39(4) . ?
O17 Cu29 2.39(3) . ?
O17 Cu34 1.70(3) . ?
O18 Cu29 2.24(2) . ?
O19 C02L 1.375(14) . ?
O20 Cu32 2.079(15) . ?
O20 Cu33 1.61(3) . ?
O22 C03D 1.539(16) . ?
C01N C01Q 1.50(2) . ?
C01N C60 1.248(19) . ?
C52 C02C 1.22(2) . ?
C52 Cu28 1.877(14) . ?
C51 C50 1.250(17) . ?
C01Q C027 1.54(2) . ?
C01Q C02O 1.48(2) . ?
C01Q C02T 1.53(2) . ?
O23 Cu31 2.29(3) . ?
C55 C021 1.219(19) . ?
C54 C02D 1.27(2) . ?
C54 Cu32 1.935(16) . ?
C01U C01Y 1.24(2) . ?
C56 C029 1.30(2) . ?
C50 C025 1.51(2) . ?
C01Y C02W 1.45(3) . ?
C59 C02H 1.203(19) . ?
C020 C53 1.21(2) . ?
C020 C030 1.57(3) . ?
C021 C02E 1.52(2) . ?
C57 C024 1.21(2) . ?
C57 Cu30 1.923(19) . ?
C57 Cu31 2.07(3) . ?
C57 Cu34 1.84(4) 2_666 ?
C024 C028 1.51(3) . ?
C024 Cu31 2.06(3) . ?
C024 C0 1.57(3) . ?
C025 C02F 1.50(2) . ?
C025 C02V 1.49(2) . ?
C025 C038 1.55(3) . ?
C58 C02A 1.25(2) . ?
C58 Cu29 2.05(2) 2_666 ?
C58 Cu33 1.85(3) . ?
C027 H02A 0.9600 . ?
C027 H02B 0.9600 . ?
C027 H02C 0.9600 . ?
C028 C03T 1.539(10) . ?
C028 C046 1.539(10) . ?
C028 C72 1.543(10) . ?
C029 C02N 1.47(2) . ?
C02A C02Q 1.53(3) . ?
C02A Cu29 2.10(2) 2_666 ?
C02B C02J 1.20(2) . ?
C02C C02R 1.54(2) . ?
C02D C02Z 1.47(2) . ?
C02D Cu32 2.119(17) . ?
C02E C031 1.54(2) . ?
C02E C036 1.53(2) . ?
C02E C03K 1.48(3) . ?
C02F H02D 0.9600 . ?
C02F H02E 0.9600 . ?
C02F H02F 0.9600 . ?
C02G C032 1.56(3) . ?
C02G C037 1.51(3) . ?
C02G C03A 1.51(3) . ?
C02G C03U 1.51(3) . ?
C02H C02U 1.54(2) . ?
C02I C037 1.19(2) . ?
C02J C02K 1.52(3) . ?
C02K C02X 1.53(3) . ?
C02K C03H 1.50(3) . ?
C02K C040 1.51(3) . ?
C02L C02S 1.3900 . ?
C02L C03G 1.3900 . ?
C02S H02S 0.9300 . ?
C02S C034 1.3900 . ?
C034 H034 0.9300 . ?
C034 C035 1.3900 . ?
C035 H035 0.9300 . ?
C035 C039 1.3900 . ?
C039 C03G 1.3900 . ?
C039 C04E 1.3900 . ?
C03G C03O 1.3900 . ?
C03O H03O 0.9300 . ?
C03O C03X 1.3900 . ?
C03X H03X 0.9300 . ?
C03X C047 1.3900 . ?
C047 H047 0.9300 . ?
C047 C04E 1.3900 . ?
C04E H04E 0.9300 . ?
C02M C64 1.3900 . ?
C02M C67 1.3900 . ?
C64 H64 0.9300 . ?
C64 C65 1.3900 . ?
C65 H65 0.9300 . ?
C65 C03S 1.3900 . ?
C03S H03S 0.9300 . ?
C03S C66 1.3900 . ?
C66 C67 1.3900 . ?
C66 C04F 1.3900 . ?
C67 C68 1.3900 . ?
C68 H68 0.9300 . ?
C68 C69 1.3900 . ?
C69 H69 0.9300 . ?
C69 C70 1.3900 . ?
C70 H70 0.9300 . ?
C70 C04F 1.3900 . ?
C04F H04F 0.9300 . ?
C02N C03E 1.57(3) . ?
C02N C03W 1.50(3) . ?
C02N C041 1.54(3) . ?
C02O H02G 0.9600 . ?
C02O H02H 0.9600 . ?
C02O H02I 0.9600 . ?
C02P H02P 0.9300 . ?
C02P C02Y 1.3900 . ?
C02P C03P 1.3900 . ?
C02Y H02Y 0.9300 . ?
C02Y C03B 1.3900 . ?
C03B H03B 0.9300 . ?
C03B C03D 1.3900 . ?
C03D C03F 1.3900 . ?
C03F C03P 1.3900 . ?
C03F C63 1.3900 . ?
C03P C03Q 1.3900 . ?
C03Q H03Q 0.9300 . ?
C03Q C04B 1.3900 . ?
C04B H04B 0.9300 . ?
C04B C04G 1.3900 . ?
C04G H04G 0.9300 . ?
C04G C63 1.3900 . ?
C63 H63 0.9300 . ?
C02Q C03J 1.45(3) . ?
C02Q C03V 1.49(3) . ?
C02Q C73 1.49(3) . ?
C02R C03Z 1.53(3) . ?
C02R C61 1.49(3) . ?
C02R C71 1.48(3) . ?
C02T H02J 0.9600 . ?
C02T H02K 0.9600 . ?
C02T H02L 0.9600 . ?
C02U C033 1.531(16) . ?
C02U C03M 1.536(17) . ?
C02U C03N 1.514(16) . ?
C02V H02M 0.9600 . ?
C02V H02N 0.9600 . ?
C02V H02O 0.9600 . ?
C02W C03C 1.49(4) . ?
C02W C03R 1.38(4) . ?
C02W C04D 1.40(3) . ?
C02X H02Q 0.9600 . ?
C02X H02R 0.9600 . ?
C02X H02T 0.9600 . ?
C02Z C03I 1.55(3) . ?
C02Z C03L 1.44(3) . ?
C02Z C04A 1.57(3) . ?
C030 C03Y 1.44(3) . ?
C030 C62 1.45(3) . ?
C030 C04C 1.48(3) . ?
C031 H03A 0.9600 . ?
C031 H03C 0.9600 . ?
C031 H03D 0.9600 . ?
C032 H03E 0.9600 . ?
C032 H03F 0.9600 . ?
C032 H03G 0.9600 . ?
C033 H03H 0.9600 . ?
C033 H03I 0.9600 . ?
C033 H03J 0.9600 . ?
C036 H03K 0.9600 . ?
C036 H03L 0.9600 . ?
C036 H03M 0.9600 . ?
C038 H03N 0.9600 . ?
C038 H03P 0.9600 . ?
C038 H03R 0.9600 . ?
C03A H03T 0.9602 . ?
C03A H03U 0.9599 . ?
C03A H03V 0.9604 . ?
C03C H03W 0.9600 . ?
C03C H03Y 0.9600 . ?
C03C H 0.9600 . ?
C03E H03Z 0.9600 . ?
C03E HA 0.9600 . ?
C03E HB 0.9600 . ?
C03H H03 0.9600 . ?
C03H HC 0.9600 . ?
C03H HD 0.9600 . ?
C03I H1 0.9600 . ?
C03I HE 0.9600 . ?
C03I HF 0.9600 . ?
C03J H2 0.9600 . ?
C03J HG 0.9600 . ?
C03J HH 0.9600 . ?
C03K H3 0.9600 . ?
C03K HI 0.9600 . ?
C03K HJ 0.9600 . ?
C03L H4 0.9600 . ?
C03L HK 0.9600 . ?
C03L HL 0.9600 . ?
C03M H5 0.9600 . ?
C03M HM 0.9600 . ?
C03M HN 0.9598 . ?
C03N H6 0.9599 . ?
C03N HO 0.9600 . ?
C03N HP 0.9599 . ?
C03R H7 0.9599 . ?
C03R HQ 0.9600 . ?
C03R HR 0.9601 . ?
C03T H8 0.9600 . ?
C03T HS 0.9600 . ?
C03T HT 0.9600 . ?
C03U H9 0.9600 . ?
C03U HU 0.9600 . ?
C03U HV 0.9600 . ?
C03V H10 0.9600 . ?
C03V HW 0.9600 . ?
C03V HX 0.9600 . ?
C03W H11 0.9600 . ?
C03W HY 0.9600 . ?
C03W HZ 0.9600 . ?
C03Y H12 0.9600 . ?
C03Y H14 0.9600 . ?
C03Y H15 0.9600 . ?
C03Z H13 0.9600 . ?
C03Z H16 0.9600 . ?
C03Z H17 0.9600 . ?
C040 H04A 0.9600 . ?
C040 H04C 0.9600 . ?
C040 H04D 0.9600 . ?
C041 H04H 0.9600 . ?
C041 H04I 0.9600 . ?
C041 H04J 0.9600 . ?
C61 H61A 0.9600 . ?
C61 H61B 0.9600 . ?
C61 H61C 0.9600 . ?
C62 H62A 0.9598 . ?
C62 H62B 0.9601 . ?
C62 H62C 0.9599 . ?
C046 H04K 0.9598 . ?
C046 H04L 0.9603 . ?
C046 H04M 0.9600 . ?
C04A H04N 0.9600 . ?
C04A H04O 0.9600 . ?
C04A H04P 0.9600 . ?
C04C H04Q 0.9600 . ?
C04C H04R 0.9600 . ?
C04C H04S 0.9600 . ?
C04D H04T 0.9602 . ?
C04D H04U 0.9597 . ?
C04D H04V 0.9603 . ?
C73 H73A 0.9600 . ?
C73 H73B 0.9600 . ?
C73 H73C 0.9600 . ?
C72 H72A 0.9600 . ?
C72 H72B 0.9601 . ?
C72 H72C 0.9599 . ?
C71 H71A 0.9604 . ?
C71 H71B 0.9598 . ?
C71 H71C 0.9603 . ?
Cu30 Cu31 2.97(3) . ?
Cu30 Cu34 2.47(4) 2_666 ?
C72A H72D 0.9600 . ?
C72A H72E 0.9600 . ?
C72A H72F 0.9600 . ?
C72A C0 1.544(10) . ?
C0 C1 1.543(10) . ?
C0 C2 1.539(10) . ?
C1 H1A 0.9600 . ?
C1 H1B 0.9600 . ?
C1 H1C 0.9600 . ?
C2 H2A 0.9600 . ?
C2 H2B 0.9601 . ?
C2 H2C 0.9600 . ?
C3 C64A 1.3900 . ?
C3 C67A 1.3900 . ?
C64A H64A 0.9300 . ?
C64A C65A 1.3900 . ?
C65A H65A 0.9300 . ?
C65A C4 1.3900 . ?
C4 H4A 0.9300 . ?
C4 C66A 1.3900 . ?
C66A C67A 1.3900 . ?
C66A C5 1.3900 . ?
C67A C68A 1.3900 . ?
C68A H68A 0.9300 . ?
C68A C69A 1.3900 . ?
C69A H69A 0.9300 . ?
C69A C70A 1.3900 . ?
C70A H70A 0.9300 . ?
C70A C5 1.3900 . ?
C5 H5A 0.9300 . ?

loop_
_geom_torsion_atom_site_label_1
_geom_torsion_atom_site_label_2
_geom_torsion_atom_site_label_3
_geom_torsion_atom_site_label_4
_geom_torsion
_geom_torsion_site_symmetry_1
_geom_torsion_site_symmetry_2
_geom_torsion_site_symmetry_3
_geom_torsion_site_symmetry_4
_geom_torsion_publ_flag
Cu1 Cu7 O6 Cu14 147.3(5) . . . 2_666 ?
Cu1 Cu7 O6 P2 -21.8(7) . . . . ?
Cu1 Cu7 C59 Cu10 41.3(4) . . . . ?
Cu1 Cu7 C59 Cu17 -89.5(5) . . . . ?
Cu2 Cu9 C56 Cu15 -119.9(3) 2_666 . . . ?
Cu2 Cu9 C56 Cu19 12.1(7) 2_666 . . 2_666 ?
Cu2 Cu9 C56 C029 51(6) 2_666 . . . ?
Cu3 Cu7 O6 Cu14 67.7(4) . . . 2_666 ?
Cu3 Cu7 O6 P2 -101.5(7) . . . . ?
Cu3 Cu7 C59 Cu10 120.3(3) . . . . ?
Cu3 Cu7 C59 Cu17 -10.5(6) . . . . ?
Cu3 Cu9 C56 Cu15 -40.2(4) . . . . ?
Cu3 Cu9 C56 Cu19 91.8(5) . . . 2_666 ?
Cu3 Cu9 C56 C029 131(6) . . . . ?
Cu3 C55 C021 Cu4 106(7) . . . 2_666 ?
Cu3 C55 C021 C02E -70(10) . . . . ?
Cu4 Cu14 C58 Cu22 93.8(4) . . . . ?
Cu4 Cu14 C58 Cu26 179.7(6) . . . 2_666 ?
Cu4 Cu14 C58 Cu29 -153.4(11) . . . 2_666 ?
Cu4 Cu14 C58 Cu33 64.7(12) . . . . ?
Cu4 C55 C021 C02E -176(5) 2_666 . . . ?
Cu4 C021 C02E C031 7(2) 2_666 . . . ?
Cu4 C021 C02E C036 -110.8(17) 2_666 . . . ?
Cu4 C021 C02E C03K 126.1(18) 2_666 . . . ?
Cu5 Cu8 C54 Cu20 95.1(3) . . . . ?
Cu5 Cu8 C54 Cu27 -153.4(7) . . . . ?
Cu5 Cu8 C54 C02D -108(8) . . . . ?
Cu5 Cu8 C54 Cu32 -179.8(7) . . . . ?
Cu5 C01N C01Q C027 109.6(16) . . . . ?
Cu5 C01N C01Q C02O -134.3(15) . . . . ?
Cu5 C01N C01Q C02T -12(2) . . . . ?
Cu5 C01N C60 Cu10 112.4(7) . . . . ?
Cu6 Cu8 C54 Cu20 -28.1(5) . . . . ?
Cu6 Cu8 C54 Cu27 83.4(7) . . . . ?
Cu6 Cu8 C54 C02D 129(8) . . . . ?
Cu6 Cu8 C54 Cu32 57.0(8) . . . . ?
Cu6 Cu14 C58 Cu22 -36.4(5) . . . . ?
Cu6 Cu14 C58 Cu26 49.5(8) . . . 2_666 ?
Cu6 Cu14 C58 Cu29 76.4(11) . . . 2_666 ?
Cu6 Cu14 C58 Cu33 -65.5(12) . . . . ?
Cu6 Cu23 C57 Cu24 54.7(14) . . . . ?
Cu6 Cu23 C57 Cu25 -32.0(11) . . . 2_666 ?
Cu6 Cu23 C57 C024 117(4) . . . . ?
Cu7 Cu1 C60 Cu5 89.1(7) . . . . ?
Cu7 Cu1 C60 Cu10 -24.9(4) . . . . ?
Cu7 Cu3 C55 Cu4 123.4(7) . . . 2_666 ?
Cu7 Cu3 C55 Cu15 -121.2(4) . . . . ?
Cu7 Cu3 C55 C021 21(7) . . . . ?
Cu8 C54 C02D Cu27 -47(8) . . . . ?
Cu8 C54 C02D C02Z 111(10) . . . . ?
Cu8 C54 C02D Cu32 -74(8) . . . . ?
Cu9 Cu2 C51 Cu11 -119.3(4) 2_666 . . . ?
Cu9 Cu2 C51 Cu13 130.1(7) 2_666 . . . ?
Cu9 Cu3 C55 Cu4 -88.8(6) . . . 2_666 ?
Cu9 Cu3 C55 Cu15 26.7(4) . . . . ?
Cu9 Cu3 C55 C021 169(7) . . . . ?
Cu9 C56 C029 Cu19 -40(5) . . . 2_666 ?
Cu9 C56 C029 C02N 130(7) . . . . ?
Cu10 Cu1 C60 Cu5 114.0(8) . . . . ?
Cu10 Cu7 O6 Cu14 -166.7(3) . . . 2_666 ?
Cu10 Cu7 O6 P2 24.1(8) . . . . ?
Cu10 Cu7 C59 Cu17 -130.9(8) . . . . ?
Cu10 C59 C02H Cu17 -129.4(10) . . . . ?
Cu10 C59 C02H C02U 66(9) . . . . ?
Cu10 C02B C02J Cu18 -119(2) . . . . ?
Cu10 C02B C02J C02K 61(9) . . . . ?
Cu11 Cu2 C51 Cu13 -110.5(8) . . . . ?
Cu11 C52 C02C Cu21 127.2(9) . . . . ?
Cu11 C52 C02C C02R -73(10) . . . . ?
Cu11 C52 Cu28 Cu1 -120.0(3) . . . . ?
Cu11 C52 Cu28 Cu2 -39.4(3) . . . . ?
Cu11 C52 Cu28 Cu21 -129.3(6) . . . . ?
Cu11 C52 Cu28 O3 29(2) . . . . ?
Cu11 C51 C50 Cu13 -108.5(8) . . . . ?
Cu11 C51 C50 C025 74(4) . . . . ?
Cu12 C020 C53 Cu11 112(2) . . . . ?
Cu12 C020 C53 Cu19 -60(2) . . . . ?
Cu12 C020 C030 C03Y -52(3) . . . . ?
Cu12 C020 C030 C62 -172.7(18) . . . . ?
Cu12 C020 C030 C04C 76(3) . . . . ?
Cu13 Cu23 C57 Cu24 173.1(7) 2_666 . . . ?
Cu13 Cu23 C57 Cu25 86.4(8) 2_666 . . 2_666 ?
Cu13 Cu23 C57 C024 -124(4) 2_666 . . . ?
Cu13 C51 C50 C025 -178(4) . . . . ?
Cu13 C50 C025 C02F 6(3) . . . . ?
Cu13 C50 C025 C02V -121.2(16) . . . . ?
Cu13 C50 C025 C038 120.8(16) . . . . ?
Cu14 C58 Cu33 P4 -91(3) . . . . ?
Cu14 C58 Cu33 O20 -146(8) . . . . ?
Cu15 Cu3 C55 Cu4 -115.5(8) . . . 2_666 ?
Cu15 Cu3 C55 C021 143(8) . . . . ?
Cu15 Cu9 C56 Cu19 131.9(7) . . . 2_666 ?
Cu15 Cu9 C56 C029 171(6) . . . . ?
Cu15 C55 C021 Cu4 -113.0(8) . . . 2_666 ?
Cu15 C55 C021 C02E 71(5) . . . . ?
Cu15 C01U C01Y Cu16 119.4(19) . . . . ?
Cu15 C01U C01Y C02W -53(8) . . . . ?
Cu15 C56 C029 Cu19 129.9(9) . . . 2_666 ?
Cu15 C56 C029 C02N -60(8) . . . . ?
Cu16 C01U C01Y C02W -173(7) . . . . ?
Cu16 C01Y C02W C03C 62(3) . . . . ?
Cu16 C01Y C02W C03R -48(4) . . . . ?
Cu16 C01Y C02W C04D 176(2) . . . . ?
Cu17 Cu3 C55 Cu4 -171.5(8) . . . 2_666 ?
Cu17 Cu3 C55 Cu15 -56.0(3) . . . . ?
Cu17 Cu3 C55 C021 86(7) . . . . ?
Cu17 Cu7 O6 Cu14 68.7(8) . . . 2_666 ?
Cu17 Cu7 O6 P2 -100.5(8) . . . . ?
Cu17 Cu7 C59 Cu10 130.9(8) . . . . ?
Cu17 C01U C01Y Cu16 -61(2) . . . . ?
Cu17 C01U C01Y C02W 126(6) . . . . ?
Cu17 C59 C02H C02U -165(9) . . . . ?
Cu17 C02H C02U C033 59.8(19) . . . . ?
Cu17 C02H C02U C03M -60(2) . . . . ?
Cu17 C02H C02U C03N -174.6(15) . . . . ?
Cu18 C02B C02J C02K -180(100) . . . . ?
Cu18 C02J C02K C02X -62(3) . . . . ?
Cu18 C02J C02K C03H 54(3) . . . . ?
Cu18 C02J C02K C040 170(2) . . . . ?
Cu19 Cu2 C51 Cu11 -55.7(3) . . . . ?
Cu19 Cu2 C51 Cu13 -166.3(8) . . . . ?
Cu19 Cu9 C56 Cu15 -131.9(7) 2_666 . . . ?
Cu19 Cu9 C56 C029 39(5) 2_666 . . . ?
Cu19 C56 C029 C02N 170(8) 2_666 . . . ?
Cu19 C029 C02N C03E -54(3) 2_666 . . . ?
Cu19 C029 C02N C03W 62(3) 2_666 . . . ?
Cu19 C029 C02N C041 -168.8(16) 2_666 . . . ?
Cu20 Cu8 C54 Cu27 111.5(8) . . . . ?
Cu20 Cu8 C54 C02D 157(8) . . . . ?
Cu20 Cu8 C54 Cu32 85.2(8) . . . . ?
Cu20 Cu24 O16 P6 142.8(9) . . . . ?
Cu20 C54 C02D Cu27 109.1(10) . . . . ?
Cu20 C54 C02D C02Z -93(8) . . . . ?
Cu20 C54 C02D Cu32 82.4(10) . . . . ?
Cu20 C02I C037 Cu22 -111.2(7) . . . . ?
Cu21 Cu1 C60 Cu5 170.2(8) . . . . ?
Cu21 Cu1 C60 Cu10 56.1(3) . . . . ?
Cu21 C52 C02C C02R 160(10) . . . . ?
Cu21 C52 Cu28 Cu1 9.3(6) . . . . ?
Cu21 C52 Cu28 Cu2 89.8(4) . . . . ?
Cu21 C52 Cu28 Cu11 129.3(6) . . . . ?
Cu21 C52 Cu28 O3 158.2(15) . . . . ?
Cu21 C02B C02J Cu18 66(3) . . . . ?
Cu21 C02B C02J C02K -114(8) . . . . ?
Cu21 C02C C02R C03Z 178.5(17) . . . . ?
Cu21 C02C C02R C61 -65(3) . . . . ?
Cu21 C02C C02R C71 47(3) . . . . ?
Cu22 Cu14 C58 Cu26 85.9(7) . . . 2_666 ?
Cu22 C58 C02A Cu26 82.4(9) . . . 2_666 ?
Cu22 C58 C02A C02Q -121(10) . . . . ?
Cu22 C02I C037 Cu20 111.2(7) . . . . ?
Cu23 Cu24 O16 Cu20 -51.3(11) . . . . ?
Cu23 Cu24 O16 P6 91.5(11) . . . . ?
Cu23 C57 C024 Cu24 -65(4) . . . . ?
Cu23 C57 C024 C028 127(8) . . . . ?
Cu24 Cu23 C57 Cu25 -86.7(7) . . . 2_666 ?
Cu24 Cu23 C57 C024 63(4) . . . . ?
Cu24 C57 C024 C028 -168(9) . . . . ?
Cu24 C024 C028 C03T -162(2) . . . . ?
Cu24 C024 C028 C046 78(2) . . . . ?
Cu24 C024 C028 C72 -39(3) . . . . ?
Cu25 Cu23 C57 Cu24 86.7(7) 2_666 . . . ?
Cu25 Cu23 C57 C024 149(5) 2_666 . . . ?
Cu25 Cu24 O16 Cu20 14.9(6) 2_666 . . . ?
Cu25 Cu24 O16 P6 157.7(4) 2_666 . . . ?
Cu25 C57 C024 Cu24 79.2(13) 2_666 . . . ?
Cu25 C57 C024 C028 -89(9) 2_666 . . . ?
Cu25 C02I C037 Cu20 -122.8(10) 2_666 . . . ?
Cu25 C02I C037 Cu22 126.1(11) 2_666 . . . ?
Cu26 Cu14 C58 Cu22 -85.9(7) 2_666 . . . ?
Cu26 C58 C02A C02Q 157(10) 2_666 . . . ?
Cu26 C02A C02Q C03J -43(3) 2_666 . . . ?
Cu26 C02A C02Q C03V 77(2) 2_666 . . . ?
Cu26 C02A C02Q C73 -164.0(18) 2_666 . . . ?
Cu27 Cu8 C54 Cu20 -111.5(8) . . . . ?
Cu27 Cu8 C54 C02D 46(8) . . . . ?
Cu27 C54 C02D C02Z 158(8) . . . . ?
Cu27 C02D C02Z C03I -59(3) . . . . ?
Cu27 C02D C02Z C03L 69(3) . . . . ?
Cu27 C02D C02Z C04A -173.3(16) . . . . ?
Na1 Cu1 C60 Cu5 -43.6(12) . . . . ?
Na1 Cu1 C60 Cu10 -157.7(5) . . . . ?
Na1 Cu2 C51 Cu11 154.0(6) . . . . ?
Na1 Cu2 C51 Cu13 43.5(13) . . . . ?
Na1 Cu3 C55 Cu4 37.0(13) . . . 2_666 ?
Na1 Cu3 C55 Cu15 152.5(6) . . . . ?
Na1 Cu3 C55 C021 -65(8) . . . . ?
P4 O14 C02M C64 81.0(14) . . . . ?
P4 O14 C02M C67 -102.7(13) . . . . ?
P4 O14 C3 C64A 76.0(14) . . . . ?
P4 O14 C3 C67A -111.0(13) . . . . ?
P4 O20 Cu33 Cu14 -66(3) . . . . ?
P4 O20 Cu33 C58 72(8) . . . . ?
P5 O17 Cu34 Cu30 82(2) . . . 2_666 ?
P5 O19 C02L C02S -80.5(13) . . . . ?
P5 O19 C02L C03G 102.9(11) . . . . ?
P6 O22 C03D C03B -68.4(12) . . . . ?
P6 O22 C03D C03F 117.2(8) . . . . ?
O1 Cu1 C60 Cu5 -158.5(7) . . . . ?
O1 Cu1 C60 Cu10 87.5(12) . . . . ?
O1 Cu2 C51 Cu11 104.6(4) . . . . ?
O1 Cu2 C51 Cu13 -5.9(9) . . . . ?
O1 P2 O6 Cu7 47.6(9) . . . . ?
O1 P2 O6 Cu14 -121.0(6) . . . 2_666 ?
O1 P2 O7 Cu6 108.8(8) . . . 2_666 ?
O1 P2 O7 Cu23 -79.0(16) . . . 2_666 ?
O1 P2 O7 Cu30 -79.3(9) . . . 2_666 ?
O1 P2 O12 Cu13 83.6(6) . . . . ?
O1 P2 O12 Cu18 -120.0(7) . . . . ?
O2 Cu1 C60 Cu5 8.2(9) . . . . ?
O2 Cu1 C60 Cu10 -105.9(4) . . . . ?
O2 Cu3 C55 Cu4 163.2(8) . . . 2_666 ?
O2 Cu3 C55 Cu15 -81.3(13) . . . . ?
O2 Cu3 C55 C021 61(8) . . . . ?
O2 P1 O4 Cu9 -47.3(9) . . . . ?
O2 P1 O4 Cu23 129.7(12) . . . . ?
O2 P1 O4 Cu30 123.6(7) . . . . ?
O2 P1 O5 Cu5 -83.7(6) . . . . ?
O2 P1 O5 Cu16 118.9(6) . . . . ?
O2 P1 O8 Cu6 -111.2(9) . . . . ?
O2 P1 O8 Cu8 81.7(8) . . . . ?
O3 Cu8 C54 Cu20 -138.5(4) . . . . ?
O3 Cu8 C54 Cu27 -27.0(10) . . . . ?
O3 Cu8 C54 C02D 19(8) . . . . ?
O3 Cu8 C54 Cu32 -53.4(10) . . . . ?
O3 P3 O9 Cu6 10.8(11) . . . . ?
O3 P3 O9 Cu14 -155.0(7) . . . . ?
O3 P3 O10 Cu4 156.9(5) . . . . ?
O3 P3 O10 Cu12 -1.8(8) . . . . ?
O3 P3 O24 Cu2 45.6(7) . . . . ?
O3 P3 O24 Cu3 -178.4(5) . . . 2_666 ?
O3 P3 O24 Na1 -71.6(6) . . . . ?
O4 Cu9 C56 Cu15 22(2) . . . . ?
O4 Cu9 C56 Cu19 154.2(16) . . . 2_666 ?
O4 Cu9 C56 C029 -167(4) . . . . ?
O4 Cu23 C57 Cu24 -57.9(16) . . . . ?
O4 Cu23 C57 Cu25 -144.6(16) . . . 2_666 ?
O4 Cu23 C57 C024 5(5) . . . . ?
O4 P1 O2 Cu1 -178.3(5) . . . . ?
O4 P1 O2 Cu3 45.5(7) . . . . ?
O4 P1 O2 Na1 -73.8(6) . . . . ?
O4 P1 O5 Cu5 156.8(5) . . . . ?
O4 P1 O5 Cu16 -0.6(8) . . . . ?
O4 P1 O8 Cu6 7.9(10) . . . . ?
O4 P1 O8 Cu8 -159.2(7) . . . . ?
O5 P1 O2 Cu1 60.8(6) . . . . ?
O5 P1 O2 Cu3 -75.4(7) . . . . ?
O5 P1 O2 Na1 165.3(5) . . . . ?
O5 P1 O4 Cu9 72.1(8) . . . . ?
O5 P1 O4 Cu23 -110.9(12) . . . . ?
O5 P1 O4 Cu30 -117.0(7) . . . . ?
O5 P1 O8 Cu6 130.5(8) . . . . ?
O5 P1 O8 Cu8 -36.6(9) . . . . ?
O6 Cu7 C59 Cu10 -24(2) . . . . ?
O6 Cu7 C59 Cu17 -154.4(19) . . . . ?
O6 Cu14 C58 Cu22 -140.2(4) 2_666 . . . ?
O6 Cu14 C58 Cu26 -54.3(9) 2_666 . . 2_666 ?
O6 Cu14 C58 Cu29 -27.4(13) 2_666 . . 2_666 ?
O6 Cu14 C58 Cu33 -169.3(11) 2_666 . . . ?
O6 P2 O1 Cu1 -48.0(7) . . . . ?
O6 P2 O1 Cu2 176.0(5) . . . . ?
O6 P2 O1 Na1 71.2(6) . . . . ?
O6 P2 O7 Cu6 -11.4(11) . . . 2_666 ?
O6 P2 O7 Cu23 160.8(16) . . . 2_666 ?
O6 P2 O7 Cu30 160.5(7) . . . 2_666 ?
O6 P2 O12 Cu13 -155.0(5) . . . . ?
O6 P2 O12 Cu18 1.4(8) . . . . ?
O7 Cu23 C57 Cu24 102(2) 2_666 . . . ?
O7 Cu23 C57 Cu25 15.4(19) 2_666 . . 2_666 ?
O7 Cu23 C57 C024 165(4) 2_666 . . . ?
O7 P2 O1 Cu1 -168.5(5) . . . . ?
O7 P2 O1 Cu2 55.6(6) . . . . ?
O7 P2 O1 Na1 -49.3(6) . . . . ?
O7 P2 O6 Cu7 165.4(6) . . . . ?
O7 P2 O6 Cu14 -3.2(8) . . . 2_666 ?
O7 P2 O12 Cu13 -33.2(7) . . . . ?
O7 P2 O12 Cu18 123.2(7) . . . . ?
O8 Cu8 C54 Cu20 15.6(9) . . . . ?
O8 Cu8 C54 Cu27 127.1(8) . . . . ?
O8 Cu8 C54 C02D 173(8) . . . . ?
O8 Cu8 C54 Cu32 100.8(9) . . . . ?
O8 P1 O2 Cu1 -58.1(6) . . . . ?
O8 P1 O2 Cu3 165.7(5) . . . . ?
O8 P1 O2 Na1 46.4(6) . . . . ?
O8 P1 O4 Cu9 -166.1(6) . . . . ?
O8 P1 O4 Cu23 10.8(13) . . . . ?
O8 P1 O4 Cu30 4.8(9) . . . . ?
O8 P1 O5 Cu5 34.5(7) . . . . ?
O8 P1 O5 Cu16 -122.9(6) . . . . ?
O9 Cu14 C58 Cu22 10.1(11) . . . . ?
O9 Cu14 C58 Cu26 95.9(10) . . . 2_666 ?
O9 Cu14 C58 Cu29 122.9(12) . . . 2_666 ?
O9 Cu14 C58 Cu33 -19.0(16) . . . . ?
O9 P3 O3 Cu8 8.0(8) . . . . ?
O9 P3 O3 Cu28 -164.7(7) . . . . ?
O9 P3 O10 Cu4 35.2(7) . . . . ?
O9 P3 O10 Cu12 -123.4(7) . . . . ?
O9 P3 O24 Cu2 165.7(5) . . . . ?
O9 P3 O24 Cu3 -58.2(6) . . . 2_666 ?
O9 P3 O24 Na1 48.6(7) . . . . ?
O10 P3 O3 Cu8 -113.4(6) . . . . ?
O10 P3 O3 Cu28 73.9(8) . . . . ?
O10 P3 O9 Cu6 132.1(9) . . . . ?
O10 P3 O9 Cu14 -33.7(10) . . . . ?
O10 P3 O24 Cu2 -75.2(7) . . . . ?
O10 P3 O24 Cu3 60.8(6) . . . 2_666 ?
O10 P3 O24 Na1 167.7(5) . . . . ?
O11 P4 O14 C02M -142.1(11) . . . . ?
O11 P4 O14 C3 -169.0(11) . . . . ?
O11 P4 O20 Cu22 -20.0(15) . . . . ?
O11 P4 O20 Cu32 -132.0(7) . . . . ?
O11 P4 O20 Cu33 -3.8(18) . . . . ?
O11 P4 O21 Cu12 13.3(12) . . . . ?
O11 P4 O21 Cu27 133.4(6) . . . . ?
O12 P2 O1 Cu1 72.6(7) . . . . ?
O12 P2 O1 Cu2 -63.3(6) . . . . ?
O12 P2 O1 Na1 -168.2(5) . . . . ?
O12 P2 O6 Cu7 -73.4(8) . . . . ?
O12 P2 O6 Cu14 118.0(6) . . . 2_666 ?
O12 P2 O7 Cu6 -132.3(8) . . . 2_666 ?
O12 P2 O7 Cu23 40.0(17) . . . 2_666 ?
O12 P2 O7 Cu30 39.7(9) . . . 2_666 ?
O13 P6 O16 Cu20 -0.5(10) . . . . ?
O13 P6 O16 Cu24 -127.8(6) . . . . ?
O13 P6 O16 Cu31 -128.1(7) . . . . ?
O13 P6 O22 C03D 54.8(11) . . . . ?
O13 P6 O23 Cu16 25.7(12) . . . . ?
O13 P6 O23 Cu31 125.6(8) . . . . ?
O14 P4 O11 Cu4 -177.6(8) . . . . ?
O14 P4 O20 Cu22 -135.4(11) . . . . ?
O14 P4 O20 Cu32 112.7(7) . . . . ?
O14 P4 O20 Cu33 -119.2(17) . . . . ?
O14 P4 O21 Cu12 126.1(8) . . . . ?
O14 P4 O21 Cu27 -113.8(6) . . . . ?
O14 C02M C64 C65 176(2) . . . . ?
O14 C02M C67 C66 -176(2) . . . . ?
O14 C02M C67 C68 4(2) . . . . ?
O14 C3 C64A C65A 173(2) . . . . ?
O14 C3 C67A C66A -173(2) . . . . ?
O14 C3 C67A C68A 7(2) . . . . ?
O15 P5 O17 Cu25 5.6(12) . . . . ?
O15 P5 O17 Cu26 131.7(7) . . . . ?
O15 P5 O17 Cu29 130.7(7) . . . . ?
O15 P5 O17 Cu34 -9.5(18) . . . . ?
O15 P5 O18 Cu18 -20.9(12) . . . . ?
O15 P5 O18 Cu29 -130.5(7) . . . . ?
O15 P5 O19 C02L 153.5(13) . . . . ?
O16 P6 O13 Cu5 73.6(10) . . . . ?
O16 P6 O22 C03D 173.4(9) . . . . ?
O16 P6 O23 Cu16 -103.5(10) . . . . ?
O16 P6 O23 Cu31 -3.6(8) . . . . ?
O17 P5 O15 Cu13 -62.4(12) . . . . ?
O17 P5 O18 Cu18 110.2(9) . . . . ?
O17 P5 O18 Cu29 0.6(7) . . . . ?
O17 P5 O19 C02L 31.5(15) . . . . ?
O18 P5 O15 Cu13 64.6(12) . . . . ?
O18 P5 O17 Cu25 -125.6(9) . . . . ?
O18 P5 O17 Cu26 0.4(8) . . . . ?
O18 P5 O17 Cu29 -0.5(7) . . . . ?
O18 P5 O17 Cu34 -140.7(16) . . . . ?
O18 P5 O19 C02L -82.5(14) . . . . ?
O19 P5 O15 Cu13 -176.9(9) . . . . ?
O19 P5 O17 Cu25 119.8(9) . . . . ?
O19 P5 O17 Cu26 -114.1(7) . . . . ?
O19 P5 O17 Cu29 -115.1(6) . . . . ?
O19 P5 O17 Cu34 104.7(17) . . . . ?
O19 P5 O18 Cu18 -137.3(8) . . . . ?
O19 P5 O18 Cu29 113.0(7) . . . . ?
O19 C02L C02S C034 -176.5(9) . . . . ?
O19 C02L C03G C039 176.7(9) . . . . ?
O19 C02L C03G C03O -3.3(9) . . . . ?
O20 P4 O11 Cu4 64.6(11) . . . . ?
O20 P4 O14 C02M -18.3(12) . . . . ?
O20 P4 O14 C3 -45.2(12) . . . . ?
O20 P4 O21 Cu12 -118.4(9) . . . . ?
O20 P4 O21 Cu27 1.6(7) . . . . ?
O21 P4 O11 Cu4 -63.3(11) . . . . ?
O21 P4 O14 C02M 97.8(12) . . . . ?
O21 P4 O14 C3 70.8(12) . . . . ?
O21 P4 O20 Cu22 110.5(12) . . . . ?
O21 P4 O20 Cu32 -1.5(8) . . . . ?
O21 P4 O20 Cu33 126.7(17) . . . . ?
O22 P6 O13 Cu5 -174.5(8) . . . . ?
O22 P6 O16 Cu20 -116.7(9) . . . . ?
O22 P6 O16 Cu24 115.9(7) . . . . ?
O22 P6 O16 Cu31 115.6(7) . . . . ?
O22 P6 O23 Cu16 147.1(9) . . . . ?
O22 P6 O23 Cu31 -113.0(8) . . . . ?
O22 C03D C03F C03P 175.2(9) . . . . ?
O22 C03D C03F C63 -4.8(9) . . . . ?
C52 C02C C02R C03Z 21(11) . . . . ?
C52 C02C C02R C61 137(9) . . . . ?
C52 C02C C02R C71 -111(9) . . . . ?
C51 C50 C025 C02F -177(3) . . . . ?
C51 C50 C025 C02V 56(4) . . . . ?
C51 C50 C025 C038 -62(4) . . . . ?
C01Q C01N C60 Cu5 175(4) . . . . ?
C01Q C01N C60 Cu10 -73(4) . . . . ?
O23 P6 O13 Cu5 -54.6(11) . . . . ?
O23 P6 O16 Cu20 131.1(8) . . . . ?
O23 P6 O16 Cu24 3.7(8) . . . . ?
O23 P6 O16 Cu31 3.4(8) . . . . ?
O23 P6 O22 C03D -71.3(11) . . . . ?
C55 C021 C02E C031 -178(4) . . . . ?
C55 C021 C02E C036 65(5) . . . . ?
C55 C021 C02E C03K -58(5) . . . . ?
C54 C02D C02Z C03I 147(8) . . . . ?
C54 C02D C02Z C03L -85(8) . . . . ?
C54 C02D C02Z C04A 32(9) . . . . ?
C01U C01Y C02W C03C -127(6) . . . . ?
C01U C01Y C02W C03R 124(6) . . . . ?
C01U C01Y C02W C04D -12(9) . . . . ?
C60 C01N C01Q C027 -64(4) . . . . ?
C60 C01N C01Q C02O 52(4) . . . . ?
C60 C01N C01Q C02T 174(3) . . . . ?
C56 C029 C02N C03E 138(7) . . . . ?
C56 C029 C02N C03W -106(8) . . . . ?
C56 C029 C02N C041 23(9) . . . . ?
C59 Cu7 O6 Cu14 -146(2) . . . 2_666 ?
C59 Cu7 O6 P2 44(3) . . . . ?
C59 C02H C02U C033 -137(9) . . . . ?
C59 C02H C02U C03M 104(9) . . . . ?
C59 C02H C02U C03N -11(10) . . . . ?
C53 C020 C030 C03Y 119(6) . . . . ?
C53 C020 C030 C62 -2(7) . . . . ?
C53 C020 C030 C04C -113(6) . . . . ?
C57 C024 C028 C03T 4(9) . . . . ?
C57 C024 C028 C046 -115(9) . . . . ?
C57 C024 C028 C72 128(9) . . . . ?
C57 C024 C0 C72A 55(9) . . . . ?
C57 C024 C0 C1 173(9) . . . . ?
C57 C024 C0 C2 -64(10) . . . . ?
C024 Cu24 O16 Cu20 131.0(13) . . . . ?
C024 Cu24 O16 P6 -86.2(15) . . . . ?
C58 C02A C02Q C03J 163(9) . . . . ?
C58 C02A C02Q C03V -78(11) . . . . ?
C58 C02A C02Q C73 42(11) . . . . ?
C02A C58 Cu33 Cu14 -177.0(18) . . . . ?
C02A C58 Cu33 P4 92(3) . . . . ?
C02A C58 Cu33 O20 37(9) . . . . ?
C02B C02J C02K C02X 118(8) . . . . ?
C02B C02J C02K C03H -126(8) . . . . ?
C02B C02J C02K C040 -10(9) . . . . ?
C02C C52 Cu28 Cu1 41(7) . . . . ?
C02C C52 Cu28 Cu2 122(7) . . . . ?
C02C C52 Cu28 Cu11 161(7) . . . . ?
C02C C52 Cu28 Cu21 32(6) . . . . ?
C02C C52 Cu28 O3 -170(6) . . . . ?
C02L C02S C034 C035 0.0 . . . . ?
C02L C03G C03O C03X 180.0 . . . . ?
C02S C02L C03G C039 0.0 . . . . ?
C02S C02L C03G C03O 180.0 . . . . ?
C02S C034 C035 C039 0.0 . . . . ?
C034 C035 C039 C03G 0.0 . . . . ?
C034 C035 C039 C04E 180.0 . . . . ?
C035 C039 C03G C02L 0.0 . . . . ?
C035 C039 C03G C03O 180.0 . . . . ?
C035 C039 C04E C047 180.0 . . . . ?
C039 C03G C03O C03X 0.0 . . . . ?
C03G C02L C02S C034 0.0 . . . . ?
C03G C039 C04E C047 0.0 . . . . ?
C03G C03O C03X C047 0.0 . . . . ?
C03O C03X C047 C04E 0.0 . . . . ?
C03X C047 C04E C039 0.0 . . . . ?
C04E C039 C03G C02L 180.0 . . . . ?
C04E C039 C03G C03O 0.0 . . . . ?
C02M C64 C65 C03S 0.0 . . . . ?
C02M C67 C68 C69 180.0 . . . . ?
C64 C02M C67 C66 0.0 . . . . ?
C64 C02M C67 C68 180.0 . . . . ?
C64 C65 C03S C66 0.0 . . . . ?
C65 C03S C66 C67 0.0 . . . . ?
C65 C03S C66 C04F 180.0 . . . . ?
C03S C66 C67 C02M 0.0 . . . . ?
C03S C66 C67 C68 180.0 . . . . ?
C03S C66 C04F C70 180.0 . . . . ?
C66 C67 C68 C69 0.0 . . . . ?
C67 C02M C64 C65 0.0 . . . . ?
C67 C66 C04F C70 0.0 . . . . ?
C67 C68 C69 C70 0.0 . . . . ?
C68 C69 C70 C04F 0.0 . . . . ?
C69 C70 C04F C66 0.0 . . . . ?
C04F C66 C67 C02M 180.0 . . . . ?
C04F C66 C67 C68 0.0 . . . . ?
C02P C02Y C03B C03D 0.0 . . . . ?
C02P C03P C03Q C04B 180.0 . . . . ?
C02Y C02P C03P C03F 0.0 . . . . ?
C02Y C02P C03P C03Q 180.0 . . . . ?
C02Y C03B C03D O22 -173.7(11) . . . . ?
C02Y C03B C03D C03F 0.0 . . . . ?
C03B C03D C03F C03P 0.0 . . . . ?
C03B C03D C03F C63 180.0 . . . . ?
C03D C03F C03P C02P 0.0 . . . . ?
C03D C03F C03P C03Q 180.0 . . . . ?
C03D C03F C63 C04G 180.0 . . . . ?
C03F C03P C03Q C04B 0.0 . . . . ?
C03P C02P C02Y C03B 0.0 . . . . ?
C03P C03F C63 C04G 0.0 . . . . ?
C03P C03Q C04B C04G 0.0 . . . . ?
C03Q C04B C04G C63 0.0 . . . . ?
C04B C04G C63 C03F 0.0 . . . . ?
C63 C03F C03P C02P 180.0 . . . . ?
C63 C03F C03P C03Q 0.0 . . . . ?
C030 C020 C53 Cu11 -60(7) . . . . ?
C030 C020 C53 Cu12 -172(6) . . . . ?
C030 C020 C53 Cu19 128(6) . . . . ?
C032 C02G C037 Cu20 -89(2) . . . . ?
C032 C02G C037 Cu22 29(3) . . . . ?
C03A C02G C037 Cu20 27(3) . . . . ?
C03A C02G C037 Cu22 144.6(18) . . . . ?
C03U C02G C037 Cu20 141.6(18) . . . . ?
C03U C02G C037 Cu22 -101(2) . . . . ?
O24 Cu2 C51 Cu11 -82.7(12) . . . . ?
O24 Cu2 C51 Cu13 166.7(7) . . . . ?
O24 Cu3 C55 Cu4 -9.9(9) 2_666 . . 2_666 ?
O24 Cu3 C55 Cu15 105.6(5) 2_666 . . . ?
O24 Cu3 C55 C021 -112(7) 2_666 . . . ?
O24 P3 O3 Cu8 126.2(6) . . . . ?
O24 P3 O3 Cu28 -46.6(9) . . . . ?
O24 P3 O9 Cu6 -109.3(10) . . . . ?
O24 P3 O9 Cu14 84.9(9) . . . . ?
O24 P3 O10 Cu4 -82.0(7) . . . . ?
O24 P3 O10 Cu12 119.3(6) . . . . ?
Cu32 Cu8 C54 Cu20 -85.2(8) . . . . ?
Cu32 Cu8 C54 C02D 72(8) . . . . ?
Cu32 O20 Cu33 Cu14 56(3) . . . . ?
Cu32 O20 Cu33 P4 122.1(15) . . . . ?
Cu32 O20 Cu33 C58 -166(8) . . . . ?
Cu32 C54 C02D C02Z -175(8) . . . . ?
Cu32 C02D C02Z C03I -28(3) . . . . ?
Cu32 C02D C02Z C03L 100(2) . . . . ?
Cu32 C02D C02Z C04A -142.3(18) . . . . ?
Cu29 Cu14 C58 Cu33 -141.9(17) 2_666 . . . ?
Cu29 P5 O15 Cu13 5.0(18) . . . . ?
Cu29 P5 O17 Cu34 -140.2(17) . . . . ?
Cu29 P5 O18 Cu18 109.6(10) . . . . ?
Cu29 P5 O19 C02L -28.0(17) . . . . ?
Cu29 O17 Cu34 P5 -106(2) . . . . ?
Cu29 O17 Cu34 Cu30 -24(4) . . . 2_666 ?
Cu29 C58 C02A C02Q 129(11) 2_666 . . . ?
Cu29 C58 Cu33 Cu14 -84(2) 2_666 . . . ?
Cu29 C58 Cu33 P4 -174.8(17) 2_666 . . . ?
Cu29 C58 Cu33 O20 130(8) 2_666 . . . ?
Cu29 C02A C02Q C03J -72(3) 2_666 . . . ?
Cu29 C02A C02Q C03V 48(3) 2_666 . . . ?
Cu29 C02A C02Q C73 167(2) 2_666 . . . ?
Cu30 C57 C024 Cu31 -60(4) . . . . ?
Cu30 C57 C024 C0 115(9) . . . . ?
Cu31 P6 O13 Cu5 8.8(17) . . . . ?
Cu31 P6 O16 Cu20 127.6(10) . . . . ?
Cu31 P6 O22 C03D -127.9(13) . . . . ?
Cu31 P6 O23 Cu16 -99.9(10) . . . . ?
Cu31 C57 C024 C0 175(9) . . . . ?
Cu31 C024 C0 C72A -130(3) . . . . ?
Cu31 C024 C0 C1 -12(3) . . . . ?
Cu31 C024 C0 C2 111(3) . . . . ?
Cu28 Cu1 C60 Cu5 -125.6(7) . . . . ?
Cu28 Cu1 C60 Cu10 120.3(4) . . . . ?
Cu28 Cu2 C51 Cu11 26.3(4) . . . . ?
Cu28 Cu2 C51 Cu13 -84.2(6) . . . . ?
Cu28 C52 C02C Cu21 -33(6) . . . . ?
Cu28 C52 C02C C02R 127(9) . . . . ?
Cu33 Cu14 C58 Cu29 141.9(17) . . . 2_666 ?
Cu33 C58 C02A C02Q -90(11) . . . . ?
Cu33 C58 C02A Cu29 140.3(19) . . . 2_666 ?
Cu34 P5 O15 Cu13 -68.7(13) . . . . ?
Cu34 P5 O17 Cu29 140.2(17) . . . . ?
Cu34 P5 O18 Cu18 74.8(15) . . . . ?
Cu34 P5 O18 Cu29 -34.8(14) . . . . ?
Cu34 P5 O19 C02L 73.7(15) . . . . ?
Cu34 C57 C024 Cu31 147(2) 2_666 . . . ?
Cu34 C57 C024 C0 -38(10) 2_666 . . . ?
C3 C64A C65A C4 0.0 . . . . ?
C3 C67A C68A C69A 180.0 . . . . ?
C64A C3 C67A C66A 0.0 . . . . ?
C64A C3 C67A C68A 180.0 . . . . ?
C64A C65A C4 C66A 0.0 . . . . ?
C65A C4 C66A C67A 0.0 . . . . ?
C65A C4 C66A C5 180.0 . . . . ?
C4 C66A C67A C3 0.0 . . . . ?
C4 C66A C67A C68A 180.0 . . . . ?
C4 C66A C5 C70A 180.0 . . . . ?
C66A C67A C68A C69A 0.0 . . . . ?
C67A C3 C64A C65A 0.0 . . . . ?
C67A C66A C5 C70A 0.0 . . . . ?
C67A C68A C69A C70A 0.0 . . . . ?
C68A C69A C70A C5 0.0 . . . . ?
C69A C70A C5 C66A 0.0 . . . . ?
C5 C66A C67A C3 180.0 . . . . ?
C5 C66A C67A C68A 0.0 . . . . ?

loop_
_smtbx_masks_void_nr
_smtbx_masks_void_average_x
_smtbx_masks_void_average_y
_smtbx_masks_void_average_z
_smtbx_masks_void_volume
_smtbx_masks_void_count_electrons
_smtbx_masks_void_content
1 0.000 0.000 0.000 391.9 0.0 '2 H2O'
2 0.114 0.774 0.149 17.4 0.0 ?
3 0.324 0.463 0.167 7.3 0.8 ?
4 0.494 0.899 0.887 34.6 4.5 '0.4 H2O'
5 0.506 0.101 0.113 34.6 4.6 '0.4 H2O'
6 0.676 0.537 0.833 7.3 0.6 ?
7 0.886 0.226 0.851 17.4 0.0 ?
